data_4116274
loop_
_publ_author_name
'Preston A. Chase'
'Warren E. Piers'
'Brian O. Patrick'

_publ_section_title
;
 New Fluorinated 9-Borafluorene Lewis Acids
;
_journal_name_full 'Journal of the American Chemical Society'
_journal_page_first 12911
_journal_page_last 12912
_journal_paper_doi 10.1021/ja005607u
_journal_volume 122
_journal_year 2000
_chemical_formula_sum 'C35.5 H31 B F8 Zr'
_chemical_formula_weight 711.65
_space_group_IT_number 15
_symmetry_cell_setting monoclinic
_symmetry_Int_Tables_number 15
_symmetry_space_group_name_Hall '-C 2yc'
_symmetry_space_group_name_H-M 'C 1 2/c 1'
_audit_creation_date 1999-11-09
_audit_creation_method 'by teXsan v1.8'
_cell_angle_alpha 90
_cell_angle_beta 112.302(3)
_cell_angle_gamma 90
_cell_formula_units_Z 8
_cell_length_a 25.241(3)
_cell_length_b 10.755(2)
_cell_length_c 24.913(2)
_cell_measurement_reflns_used 0
_cell_measurement_temperature 173.2
_cell_measurement_theta_max 0.0
_cell_measurement_theta_min 0.0
_cell_volume 6257.2(15)
_computing_cell_refinement 'd*TREK (MSC, 1996-1998)'
_computing_data_collection 'd*TREK (MSC, 1996-1998)'
_computing_data_reduction 'd*TREK (MSC, 1996-1998)'
_computing_publication_material 'teXsan (MSC, 1992-1997)'
_computing_structure_refinement 'teXsan (MSC, 1992-1997)'
_computing_structure_solution
;
SIR97 (Altomare, et. al. 1998)
;
_diffrn_ambient_temperature 173.2
_diffrn_detector_area_resol_mean 11.76
_diffrn_measurement_device_type 'Rigaku/ADSC CCD'
_diffrn_measurement_method 'area detector'
_diffrn_orient_matrix_UB_11 0.00000
_diffrn_orient_matrix_UB_12 0.00000
_diffrn_orient_matrix_UB_13 0.00000
_diffrn_orient_matrix_UB_21 0.00000
_diffrn_orient_matrix_UB_22 0.00000
_diffrn_orient_matrix_UB_23 0.00000
_diffrn_orient_matrix_UB_31 0.00000
_diffrn_orient_matrix_UB_32 0.00000
_diffrn_orient_matrix_UB_33 0.00000
_diffrn_radiation_detector CCD
_diffrn_radiation_monochromator graphite
_diffrn_radiation_source 'X-ray tube'
_diffrn_radiation_type 'Mo K\a'
_diffrn_radiation_wavelength 0.7107
_diffrn_reflns_av_R_equivalents 0.03478
_diffrn_reflns_av_sigmaI/netI 0.070
_diffrn_reflns_limit_h_max 29
_diffrn_reflns_limit_h_min -30
_diffrn_reflns_limit_k_max 13
_diffrn_reflns_limit_k_min -14
_diffrn_reflns_limit_l_max 32
_diffrn_reflns_limit_l_min -29
_diffrn_reflns_number 20219
_diffrn_reflns_reduction_process 'Lp corrections applied'
_diffrn_reflns_theta_max 27.89
_diffrn_reflns_theta_min 3.08
_diffrn_standards_decay_% 0.00
_diffrn_standards_interval_count 0
_diffrn_standards_number 0
_exptl_absorpt_coefficient_mu 0.424
_exptl_absorpt_correction_T_max 1.000
_exptl_absorpt_correction_T_min 0.7914
_exptl_absorpt_correction_type none
_exptl_crystal_colour yellow
_exptl_crystal_density_diffrn 1.511
_exptl_crystal_description platelet
_exptl_crystal_F_000 2888.00
_exptl_crystal_size_max 0.50
_exptl_crystal_size_mid 0.30
_exptl_crystal_size_min 0.10
_refine_diff_density_max 1.56
_refine_diff_density_min -0.73
_refine_ls_extinction_method none
_refine_ls_goodness_of_fit_all 1.823
_refine_ls_goodness_of_fit_ref 1.823
_refine_ls_matrix_type full
_refine_ls_number_constraints 0
_refine_ls_number_parameters 423
_refine_ls_number_reflns 6575
_refine_ls_number_restraints 0
_refine_ls_R_factor_all 0.0685
_refine_ls_R_factor_gt 0.039
_refine_ls_shift/su_max 0.0030
_refine_ls_shift/su_mean 0.0010
_refine_ls_structure_factor_coef Fsqd
_refine_ls_weighting_details 'w = 1/[\s^2^(Fo^2^)]'
_refine_ls_weighting_scheme sigma
_refine_ls_wR_factor_all 0.1109
_refine_ls_wR_factor_ref 0.051
_reflns_number_gt 4970
_reflns_number_total 10976
_reflns_threshold_expression I>3.00\s(I)
_cod_data_source_file ja005607u_s3.cif
_cod_data_source_block wp002
_cod_original_cell_volume 6257(1)
_cod_original_sg_symbol_H-M 'C 2/c '
_cod_original_formula_sum 'C35.50 H31 B F8 Zr '
_cod_database_code 4116274

loop_
_symmetry_equiv_pos_as_xyz
'   +x,   +y,   +z'
'1/2+x,1/2+y,   +z'
'   -x,   +y,1/2-z'
1/2-x,1/2+y,1/2-z
'   -x,   -y,   -z'
'1/2-x,1/2-y,   -z'
'   +x,   -y,1/2+z'
1/2+x,1/2-y,1/2+z

loop_
_atom_site_label
_atom_site_fract_x
_atom_site_fract_y
_atom_site_fract_z
_atom_site_U_iso_or_equiv
_atom_site_occupancy
_atom_site_refinement_flags
_atom_site_adp_type
_atom_site_calc_flag
Zr(1) 0.64099(1) 0.06266(2) 0.154417(9) 0.02933(7) 1.000 . Uani d
F(1) 0.65846(8) -0.0995(2) -0.02012(8) 0.0552(5) 1.000 . Uani d
F(2) 0.64497(9) -0.0091(2) -0.12579(7) 0.0667(6) 1.000 . Uani d
F(3) 0.7250(1) 0.1409(2) -0.13855(7) 0.0683(6) 1.000 . Uani d
F(4) 0.81595(9) 0.2129(2) -0.04792(8) 0.0629(6) 1.000 . Uani d
F(5) 0.89174(9) 0.2662(2) 0.0519(1) 0.0720(7) 1.000 . Uani d
F(6) 0.95684(9) 0.2985(2) 0.1628(1) 0.0840(8) 1.000 . Uani d
F(7) 0.93496(8) 0.1757(2) 0.24748(9) 0.0732(7) 1.000 . Uani d
F(8) 0.84567(8) 0.0178(2) 0.21942(7) 0.0578(5) 1.000 . Uani d
C(1) 0.7143(1) -0.0133(3) 0.1170(1) 0.0376(7) 1.000 . Uani d
C(2) 0.7858(2) -0.1809(3) 0.0987(1) 0.0528(9) 1.000 . Uani d
C(3) 0.7457(1) 0.0103(2) 0.0240(1) 0.0339(7) 1.000 . Uani d
C(4) 0.6993(1) -0.0230(3) -0.0242(1) 0.0404(7) 1.000 . Uani d
C(5) 0.6913(1) 0.0211(3) -0.0791(1) 0.0471(8) 1.000 . Uani d
C(6) 0.7320(1) 0.0996(3) -0.0849(1) 0.0484(9) 1.000 . Uani d
C(7) 0.7787(1) 0.1358(3) -0.0376(1) 0.0438(8) 1.000 . Uani d
C(8) 0.7864(1) 0.0938(2) 0.0175(1) 0.0363(7) 1.000 . Uani d
C(9) 0.8307(1) 0.1231(3) 0.0750(1) 0.0375(7) 1.000 . Uani d
C(10) 0.8774(1) 0.2016(3) 0.0906(1) 0.0489(9) 1.000 . Uani d
C(11) 0.9121(1) 0.2196(3) 0.1488(2) 0.056(1) 1.000 . Uani d
C(12) 0.9010(1) 0.1572(3) 0.1913(1) 0.0520(9) 1.000 . Uani d
C(13) 0.8550(1) 0.0780(3) 0.1758(1) 0.0437(8) 1.000 . Uani d
C(14) 0.8191(1) 0.0578(2) 0.1187(1) 0.0344(6) 1.000 . Uani d
C(15) 0.6327(2) -0.1178(3) 0.1964(2) 0.058(1) 1.000 . Uani d
C(16) 0.6797(2) 0.2675(3) 0.1965(2) 0.059(1) 1.000 . Uani d
C(17) 0.7263(1) 0.1891(3) 0.2160(1) 0.0511(9) 1.000 . Uani d
C(18) 0.7169(2) 0.1028(4) 0.2527(1) 0.064(1) 1.000 . Uani d
C(19) 0.6644(2) 0.1291(4) 0.2568(1) 0.069(1) 1.000 . Uani d
C(20) 0.6411(2) 0.2311(4) 0.2221(2) 0.069(1) 1.000 . Uani d
C(21) 0.5366(2) 0.0158(6) 0.1038(2) 0.082(1) 1.000 . Uani d
C(22) 0.5428(2) 0.1446(6) 0.1096(2) 0.078(1) 1.000 . Uani d
C(23) 0.5716(2) 0.1853(4) 0.0749(2) 0.067(1) 1.000 . Uani d
C(24) 0.5830(1) 0.0833(4) 0.0473(1) 0.059(1) 1.000 . Uani d
C(25) 0.5628(2) -0.0222(5) 0.0649(2) 0.074(1) 1.000 . Uani d
C(26) 0.9768(3) -0.0545(6) -0.1164(3) 0.113(2) 1.000 . Uani d
C(27) 0.9361(2) -0.0850(4) -0.0900(2) 0.068(1) 1.000 . Uani d
C(28) 0.8773(2) -0.0781(3) -0.1218(2) 0.063(1) 1.000 . Uani d
C(29) 0.8394(2) -0.1061(4) -0.0966(2) 0.072(1) 1.000 . Uani d
C(30) 0.8572(2) -0.1375(4) -0.0393(2) 0.082(1) 1.000 . Uani d
C(31) 0.9141(3) -0.1463(5) -0.0075(2) 0.097(2) 1.000 . Uani d
C(32) 0.9544(2) -0.1209(5) -0.0333(2) 0.086(1) 1.000 . Uani d
C(33) 0.5000 0.152(1) 0.2500 0.056(4) 0.250 ST Uani d
C(34) 0.5378(3) 0.2244(9) 0.2983(3) 0.064(3) 0.500 . Uani d
C(35) 0.5361(4) 0.3482(8) 0.2955(4) 0.068(3) 0.500 . Uani d
C(36) 0.5000 0.410(1) 0.2500 0.080(5) 0.250 ST Uani d
C(37) 0.5000 0.018(2) 0.2500 0.099(5) 0.250 ST Uani d
C(38) 0.4757(5) 0.2656(8) 1.2180(3) 0.037 0.250 G Uiso d
C(39) 0.4873(5) 0.1404(7) 1.2322(4) 0.037 0.250 G Uiso d
C(40) 0.5283(4) 0.1070(5) 1.2861(4) 0.037 0.250 G Uiso d
C(41) 0.5576(3) 0.1989(7) 1.3258(3) 0.037 0.250 G Uiso d
C(42) 0.5460(5) 0.3241(6) 1.3116(4) 0.037 0.250 G Uiso d
C(43) 0.5051(5) 0.3575(6) 1.2577(4) 0.037 0.250 SG Uiso d
C(44) 0.4317(5) 0.301(1) 1.1599(5) 0.046(3) 0.250 . Uiso d
B(1) 0.7656(1) -0.0362(3) 0.0913(1) 0.0348(8) 1.000 . Uani d
H(1) 0.7027 0.0740 0.1121 0.052 1.000 . Uiso c
H(2) 0.6813 -0.0660 0.0957 0.052 1.000 . Uiso c
H(3) 0.7289 -0.0352 0.1582 0.052 1.000 . Uiso c
H(4) 0.7523 -0.2346 0.0812 0.076 1.000 . Uiso c
H(5) 0.8126 -0.1943 0.0792 0.076 1.000 . Uiso c
H(6) 0.8047 -0.2005 0.1400 0.076 1.000 . Uiso c
H(7) 0.6044 -0.1077 0.2144 0.083 1.000 . Uiso c
H(8) 0.6198 -0.1830 0.1668 0.083 1.000 . Uiso c
H(9) 0.6697 -0.1403 0.2260 0.083 1.000 . Uiso c
H(10) 0.6740 0.3352 0.1689 0.078 1.000 . Uiso c
H(11) 0.7600 0.1942 0.2059 0.065 1.000 . Uiso c
H(12) 0.7428 0.0349 0.2722 0.074 1.000 . Uiso c
H(13) 0.6473 0.0831 0.2803 0.096 1.000 . Uiso c
H(14) 0.6046 0.2715 0.2167 0.090 1.000 . Uiso c
H(15) 0.5177 -0.0379 0.1229 0.116 1.000 . Uiso c
H(16) 0.5294 0.1976 0.1336 0.110 1.000 . Uiso c
H(17) 0.5822 0.2719 0.0711 0.081 1.000 . Uiso c
H(18) 0.6020 0.0854 0.0197 0.080 1.000 . Uiso c
H(19) 0.5657 -0.1071 0.0524 0.090 1.000 . Uiso c
H(20) 1.0014 -0.1248 -0.1138 0.141 1.000 . Uiso c
H(21) 0.9557 -0.0312 -0.1569 0.141 1.000 . Uiso c
H(22) 0.9999 0.0174 -0.0956 0.141 1.000 . Uiso c
H(23) 0.8630 -0.0538 -0.1624 0.075 1.000 . Uiso c
H(24) 0.7979 -0.1025 -0.1205 0.089 1.000 . Uiso c
H(25) 0.8293 -0.1549 -0.0217 0.104 1.000 . Uiso c
H(26) 0.9277 -0.1692 0.0337 0.113 1.000 . Uiso c
H(27) 0.9954 -0.1284 -0.0100 0.091 1.000 . Uiso c
H(28) 0.5641 0.1803 0.3314 0.085 0.500 . Uiso d
H(29) 0.5632 0.3954 0.3291 0.093 0.500 . Uiso d
H(30) 0.5000 0.5079 0.2500 0.114 0.250 S Uiso d
H(31) 0.4622 -0.0108 0.2463 0.120 0.250 . Uiso d
H(32) 0.5089 -0.0108 0.2173 0.120 0.250 . Uiso d
H(33) 0.5289 -0.0108 0.2864 0.120 0.250 . Uiso d
H(34) 0.4972(7) 0.4428(6) 1.2480(5) 0.037 0.250 SG Uiso d
H(35) 0.5660(7) 0.3866(8) 1.3386(5) 0.037 0.250 G Uiso d
H(36) 0.5855(5) 0.176(1) 1.3624(3) 0.037 0.250 G Uiso d
H(37) 0.5362(6) 0.0218(6) 1.2957(6) 0.037 0.250 G Uiso d
H(38) 0.4673(8) 0.0779(9) 1.2052(5) 0.037 0.250 G Uiso d
H(39) 0.4295 0.3920 1.1575 0.000 0.250 G Uiso d
H(40) 0.4447 0.2676 1.1311 0.000 0.250 G Uiso d
H(41) 0.3958 0.2660 1.1573 0.000 0.250 G Uiso d

loop_
_atom_site_aniso_label
_atom_site_aniso_U_11
_atom_site_aniso_U_22
_atom_site_aniso_U_33
_atom_site_aniso_U_12
_atom_site_aniso_U_13
_atom_site_aniso_U_23
Zr(1) 0.0374(2) 0.0324(1) 0.0256(1) 0.0005(1) 0.02028(9) -0.00008(9)
F(1) 0.066(1) 0.060(1) 0.050(1) -0.0144(9) 0.0323(9) -0.0130(9)
F(2) 0.081(1) 0.079(1) 0.0363(9) 0.007(1) 0.0177(9) -0.0084(9)
F(3) 0.108(2) 0.073(1) 0.0375(9) 0.023(1) 0.042(1) 0.0195(9)
F(4) 0.086(1) 0.060(1) 0.063(1) 0.002(1) 0.052(1) 0.0218(9)
F(5) 0.064(1) 0.076(1) 0.085(1) -0.010(1) 0.038(1) 0.026(1)
F(6) 0.051(1) 0.085(2) 0.106(2) -0.017(1) 0.019(1) -0.002(1)
F(7) 0.050(1) 0.098(2) 0.059(1) 0.011(1) 0.0060(9) -0.014(1)
F(8) 0.063(1) 0.080(1) 0.0359(8) 0.016(1) 0.0244(8) 0.0087(9)
C(1) 0.052(2) 0.038(1) 0.034(1) 0.004(1) 0.029(1) 0.001(1)
C(2) 0.086(2) 0.036(1) 0.054(2) 0.015(2) 0.047(2) 0.008(1)
C(3) 0.048(2) 0.030(1) 0.034(1) 0.007(1) 0.028(1) 0.002(1)
C(4) 0.055(2) 0.039(1) 0.037(1) 0.002(1) 0.029(1) -0.004(1)
C(5) 0.063(2) 0.051(2) 0.030(1) 0.015(1) 0.021(1) -0.004(1)
C(6) 0.075(2) 0.049(2) 0.033(1) 0.022(2) 0.034(1) 0.013(1)
C(7) 0.061(2) 0.039(1) 0.048(2) 0.012(1) 0.040(1) 0.013(1)
C(8) 0.050(2) 0.032(1) 0.040(1) 0.013(1) 0.032(1) 0.008(1)
C(9) 0.042(2) 0.034(1) 0.046(1) 0.010(1) 0.029(1) 0.005(1)
C(10) 0.046(2) 0.045(2) 0.064(2) 0.005(1) 0.031(1) 0.010(1)
C(11) 0.035(2) 0.054(2) 0.077(2) 0.000(1) 0.019(2) -0.003(2)
C(12) 0.039(2) 0.061(2) 0.052(2) 0.014(1) 0.012(1) -0.004(1)
C(13) 0.046(2) 0.052(2) 0.040(1) 0.018(1) 0.023(1) 0.006(1)
C(14) 0.040(1) 0.034(1) 0.039(1) 0.011(1) 0.026(1) 0.004(1)
C(15) 0.085(2) 0.043(2) 0.066(2) 0.001(2) 0.049(2) 0.011(2)
C(16) 0.085(3) 0.035(2) 0.062(2) -0.008(2) 0.033(2) -0.012(1)
C(17) 0.051(2) 0.056(2) 0.050(2) -0.011(2) 0.022(1) -0.022(1)
C(18) 0.071(2) 0.068(2) 0.037(1) -0.004(2) 0.004(1) -0.006(2)
C(19) 0.101(3) 0.083(3) 0.038(2) -0.028(2) 0.044(2) -0.024(2)
C(20) 0.071(2) 0.072(3) 0.075(2) -0.003(2) 0.042(2) -0.042(2)
C(21) 0.043(2) 0.146(5) 0.055(2) -0.032(2) 0.016(2) 0.015(3)
C(22) 0.038(2) 0.140(5) 0.058(2) 0.024(2) 0.021(2) 0.004(2)
C(23) 0.054(2) 0.084(3) 0.058(2) 0.022(2) 0.016(2) 0.022(2)
C(24) 0.045(2) 0.099(3) 0.029(1) -0.002(2) 0.011(1) 0.010(2)
C(25) 0.069(2) 0.093(3) 0.048(2) -0.030(2) 0.009(2) -0.012(2)
C(26) 0.096(4) 0.125(5) 0.130(5) -0.012(3) 0.058(4) -0.039(4)
C(27) 0.072(2) 0.052(2) 0.077(2) 0.000(2) 0.025(2) -0.010(2)
C(28) 0.072(2) 0.050(2) 0.060(2) 0.012(2) 0.019(2) -0.001(2)
C(29) 0.081(3) 0.068(2) 0.070(2) 0.022(2) 0.032(2) 0.001(2)
C(30) 0.107(4) 0.073(3) 0.073(3) -0.013(3) 0.044(3) -0.014(2)
C(31) 0.121(4) 0.081(3) 0.060(2) -0.032(3) 0.003(3) 0.003(2)
C(32) 0.076(3) 0.078(3) 0.071(3) -0.010(2) -0.008(2) 0.002(2)
C(33) 0.057(8) 0.052(6) 0.082(9) 0.0000 0.051(7) 0.0000
C(34) 0.043(4) 0.096(7) 0.068(5) 0.006(4) 0.038(4) 0.014(5)
C(35) 0.059(5) 0.065(5) 0.092(7) -0.003(4) 0.043(5) -0.003(5)
C(36) 0.065(8) 0.072(9) 0.11(1) 0.0000 0.041(7) 0.0000
C(37) 0.11(1) 0.10(1) 0.11(1) 0.0000 0.068(9) 0.0000
B(1) 0.050(2) 0.034(2) 0.031(1) 0.005(1) 0.027(1) 0.000(1)

loop_
_atom_type_symbol
_atom_type_oxidation_number
_atom_type_number_in_cell
_atom_type_scat_dispersion_real
_atom_type_scat_dispersion_imag
_atom_type_scat_source
C 0 284 0.002 0.002
;International Tables for Crystallography
(1992, Vol. C, Tables 4.2.6.8 and 6.1.1.1)
;
H 0 248 0.000 0.000
;International Tables for Crystallography
(1992, Vol. C, Table 6.1.1.2)
;
B 0 8 0.000 0.001
;International Tables for Crystallography
(1992, Vol. C, Tables 4.2.6.8 and 6.1.1.1)
;
F 0 64 0.014 0.010
;International Tables for Crystallography
(1992, Vol. C, Tables 4.2.6.8 and 6.1.1.1)
;
Zr 0 8 -2.965 0.560
;International Tables for Crystallography
(1992, Vol. C, Tables 4.2.6.8 and 6.1.1.1)
;

loop_
_geom_angle_atom_site_label_1
_geom_angle_atom_site_label_2
_geom_angle_atom_site_label_3
_geom_angle
_geom_angle_site_symmetry_1
_geom_angle_site_symmetry_3
_geom_angle_publ_flag
C(1) Zr(1) C(15) 96.0(1) . . yes
C(1) Zr(1) C(16) 102.6(1) . . yes
C(1) Zr(1) C(17) 79.7(1) . . yes
C(1) Zr(1) C(18) 91.2(1) . . yes
C(1) Zr(1) C(19) 123.5(1) . . yes
C(1) Zr(1) C(20) 133.1(1) . . yes
C(1) Zr(1) C(21) 122.1(1) . . yes
C(1) Zr(1) C(22) 134.9(1) . . yes
C(1) Zr(1) C(23) 105.9(1) . . yes
C(1) Zr(1) C(24) 81.3(1) . . yes
C(1) Zr(1) C(25) 89.6(1) . . yes
C(15) Zr(1) C(16) 131.4(1) . . yes
C(15) Zr(1) C(17) 113.0(1) . . yes
C(15) Zr(1) C(18) 82.3(1) . . yes
C(15) Zr(1) C(19) 78.4(1) . . yes
C(15) Zr(1) C(20) 106.9(1) . . yes
C(15) Zr(1) C(21) 78.2(2) . . yes
C(15) Zr(1) C(22) 105.3(2) . . yes
C(15) Zr(1) C(23) 132.1(1) . . yes
C(15) Zr(1) C(24) 116.6(1) . . yes
C(15) Zr(1) C(25) 85.4(1) . . yes
C(16) Zr(1) C(17) 32.0(1) . . yes
C(16) Zr(1) C(18) 53.2(1) . . yes
C(16) Zr(1) C(19) 53.8(1) . . yes
C(16) Zr(1) C(20) 33.1(2) . . yes
C(16) Zr(1) C(21) 124.3(2) . . yes
C(16) Zr(1) C(22) 92.4(2) . . yes
C(16) Zr(1) C(23) 84.9(1) . . yes
C(16) Zr(1) C(24) 110.3(1) . . yes
C(16) Zr(1) C(25) 138.4(1) . . yes
C(17) Zr(1) C(18) 32.0(1) . . yes
C(17) Zr(1) C(19) 53.5(1) . . yes
C(17) Zr(1) C(20) 53.8(1) . . yes
C(17) Zr(1) C(21) 155.4(2) . . yes
C(17) Zr(1) C(22) 124.3(2) . . yes
C(17) Zr(1) C(23) 112.5(1) . . yes
C(17) Zr(1) C(24) 128.1(1) . . yes
C(17) Zr(1) C(25) 159.4(1) . . yes
C(18) Zr(1) C(19) 32.4(1) . . yes
C(18) Zr(1) C(20) 53.6(1) . . yes
C(18) Zr(1) C(21) 142.7(1) . . yes
C(18) Zr(1) C(22) 130.2(1) . . yes
C(18) Zr(1) C(23) 137.5(1) . . yes
C(18) Zr(1) C(24) 160.1(1) . . yes
C(18) Zr(1) C(25) 167.7(1) . . yes
C(19) Zr(1) C(20) 32.3(1) . . yes
C(19) Zr(1) C(21) 111.6(2) . . yes
C(19) Zr(1) C(22) 99.7(1) . . yes
C(19) Zr(1) C(23) 119.2(1) . . yes
C(19) Zr(1) C(24) 151.0(1) . . yes
C(19) Zr(1) C(25) 144.1(2) . . yes
C(20) Zr(1) C(21) 102.7(2) . . yes
C(20) Zr(1) C(22) 77.7(1) . . yes
C(20) Zr(1) C(23) 88.4(1) . . yes
C(20) Zr(1) C(24) 120.5(1) . . yes
C(20) Zr(1) C(25) 131.7(1) . . yes
C(21) Zr(1) C(22) 32.6(2) . . yes
C(21) Zr(1) C(23) 54.0(2) . . yes
C(21) Zr(1) C(24) 53.6(1) . . yes
C(21) Zr(1) C(25) 33.0(2) . . yes
C(22) Zr(1) C(23) 32.8(2) . . yes
C(22) Zr(1) C(24) 53.7(1) . . yes
C(22) Zr(1) C(25) 54.1(2) . . yes
C(23) Zr(1) C(24) 32.1(1) . . yes
C(23) Zr(1) C(25) 53.5(1) . . yes
C(24) Zr(1) C(25) 31.8(1) . . yes
Zr(1) C(1) B(1) 169.5(2) . . yes
Zr(1) C(1) H(1) 60.2 . . no
Zr(1) C(1) H(2) 78.0 . . no
Zr(1) C(1) H(3) 73.9 . . no
B(1) C(1) H(1) 109.6 . . no
B(1) C(1) H(2) 109.5 . . no
B(1) C(1) H(3) 109.4 . . no
H(1) C(1) H(2) 109.5 . . no
H(1) C(1) H(3) 109.6 . . no
H(2) C(1) H(3) 109.3 . . no
B(1) C(2) H(4) 109.6 . . no
B(1) C(2) H(5) 109.2 . . no
B(1) C(2) H(6) 109.4 . . no
H(4) C(2) H(5) 109.4 . . no
H(4) C(2) H(6) 109.7 . . no
H(5) C(2) H(6) 109.5 . . no
C(4) C(3) C(8) 118.8(3) . . yes
C(4) C(3) B(1) 130.3(3) . . yes
C(8) C(3) B(1) 110.8(2) . . yes
F(1) C(4) C(3) 121.0(3) . . yes
F(1) C(4) C(5) 116.9(2) . . yes
C(3) C(4) C(5) 122.1(3) . . yes
F(2) C(5) C(4) 121.7(3) . . yes
F(2) C(5) C(6) 119.8(3) . . yes
C(4) C(5) C(6) 118.5(2) . . yes
F(3) C(6) C(5) 118.8(2) . . yes
F(3) C(6) C(7) 120.2(3) . . yes
C(5) C(6) C(7) 121.0(3) . . yes
F(4) C(7) C(6) 116.4(3) . . yes
F(4) C(7) C(8) 122.9(2) . . yes
C(6) C(7) C(8) 120.7(3) . . yes
C(3) C(8) C(7) 118.9(2) . . yes
C(3) C(8) C(9) 109.8(2) . . yes
C(7) C(8) C(9) 131.3(3) . . yes
C(8) C(9) C(10) 130.8(3) . . yes
C(8) C(9) C(14) 109.8(2) . . yes
C(10) C(9) C(14) 119.4(2) . . yes
F(5) C(10) C(9) 123.3(3) . . yes
F(5) C(10) C(11) 116.1(3) . . yes
C(9) C(10) C(11) 120.6(3) . . yes
F(6) C(11) C(10) 119.4(4) . . yes
F(6) C(11) C(12) 120.3(3) . . yes
C(10) C(11) C(12) 120.3(3) . . yes
F(7) C(12) C(11) 119.5(3) . . yes
F(7) C(12) C(13) 121.4(3) . . yes
C(11) C(12) C(13) 119.1(3) . . yes
F(8) C(13) C(12) 117.0(2) . . yes
F(8) C(13) C(14) 120.2(3) . . yes
C(12) C(13) C(14) 122.8(3) . . yes
C(9) C(14) C(13) 117.9(3) . . yes
C(9) C(14) B(1) 111.6(2) . . yes
C(13) C(14) B(1) 130.5(3) . . yes
Zr(1) C(15) H(7) 109.2 . . no
Zr(1) C(15) H(8) 109.4 . . no
Zr(1) C(15) H(9) 109.6 . . no
H(7) C(15) H(8) 109.3 . . no
H(7) C(15) H(9) 109.5 . . no
H(8) C(15) H(9) 109.9 . . no
Zr(1) C(16) C(17) 75.6(2) . . yes
Zr(1) C(16) C(20) 73.4(2) . . yes
Zr(1) C(16) H(10) 116.0 . . no
C(17) C(16) C(20) 108.4(3) . . yes
C(17) C(16) H(10) 125.9 . . no
C(20) C(16) H(10) 125.7 . . no
Zr(1) C(17) C(16) 72.4(2) . . yes
Zr(1) C(17) C(18) 73.7(2) . . yes
Zr(1) C(17) H(11) 120.0 . . no
C(16) C(17) C(18) 108.0(4) . . yes
C(16) C(17) H(11) 125.8 . . no
C(18) C(17) H(11) 126.3 . . no
Zr(1) C(18) C(17) 74.3(2) . . yes
Zr(1) C(18) C(19) 73.3(2) . . yes
Zr(1) C(18) H(12) 118.4 . . no
C(17) C(18) C(19) 108.5(3) . . yes
C(17) C(18) H(12) 125.5 . . no
C(19) C(18) H(12) 126.0 . . no
Zr(1) C(19) C(18) 74.3(2) . . yes
Zr(1) C(19) C(20) 73.0(2) . . yes
Zr(1) C(19) H(13) 118.5 . . no
C(18) C(19) C(20) 107.7(4) . . yes
C(18) C(19) H(13) 125.9 . . no
C(20) C(19) H(13) 126.4 . . no
Zr(1) C(20) C(16) 73.5(2) . . yes
Zr(1) C(20) C(19) 74.7(2) . . yes
Zr(1) C(20) H(14) 118.2 . . no
C(16) C(20) C(19) 107.4(4) . . yes
C(16) C(20) H(14) 126.2 . . no
C(19) C(20) H(14) 126.3 . . no
Zr(1) C(21) C(22) 72.2(2) . . yes
Zr(1) C(21) C(25) 74.3(2) . . yes
Zr(1) C(21) H(15) 119.1 . . no
C(22) C(21) C(25) 107.1(4) . . yes
C(22) C(21) H(15) 126.2 . . no
C(25) C(21) H(15) 126.7 . . no
Zr(1) C(22) C(21) 75.2(2) . . yes
Zr(1) C(22) C(23) 73.8(2) . . yes
Zr(1) C(22) H(16) 117.0 . . no
C(21) C(22) C(23) 108.1(4) . . yes
C(21) C(22) H(16) 126.4 . . no
C(23) C(22) H(16) 125.5 . . no
Zr(1) C(23) C(22) 73.3(2) . . yes
Zr(1) C(23) C(24) 75.9(2) . . yes
Zr(1) C(23) H(17) 116.5 . . no
C(22) C(23) C(24) 108.3(4) . . yes
C(22) C(23) H(17) 125.6 . . no
C(24) C(23) H(17) 126.1 . . no
Zr(1) C(24) C(23) 72.0(2) . . yes
Zr(1) C(24) C(25) 74.3(2) . . yes
Zr(1) C(24) H(18) 120.3 . . no
C(23) C(24) C(25) 109.0(4) . . yes
C(23) C(24) H(18) 125.6 . . no
C(25) C(24) H(18) 125.4 . . no
Zr(1) C(25) C(21) 72.7(2) . . yes
Zr(1) C(25) C(24) 74.0(2) . . yes
Zr(1) C(25) H(19) 119.5 . . no
C(21) C(25) C(24) 107.5(4) . . yes
C(21) C(25) H(19) 126.4 . . no
C(24) C(25) H(19) 126.1 . . no
C(27) C(26) H(20) 109.9 . . no
C(27) C(26) H(21) 108.9 . . no
C(27) C(26) H(22) 108.4 . . no
H(20) C(26) H(21) 110.8 . . no
H(20) C(26) H(22) 109.8 . . no
H(21) C(26) H(22) 108.9 . . no
C(26) C(27) C(28) 120.8(4) . . yes
C(26) C(27) C(32) 121.0(4) . . yes
C(28) C(27) C(32) 118.2(5) . . yes
C(27) C(28) C(29) 120.6(4) . . yes
C(27) C(28) H(23) 120.0 . . no
C(29) C(28) H(23) 119.4 . . no
C(28) C(29) C(30) 121.7(4) . . yes
C(28) C(29) H(24) 118.8 . . no
C(30) C(29) H(24) 119.4 . . no
C(29) C(30) C(31) 118.8(6) . . yes
C(29) C(30) H(25) 120.6 . . no
C(31) C(30) H(25) 120.6 . . no
C(30) C(31) C(32) 120.4(4) . . yes
C(30) C(31) H(26) 119.9 . . no
C(32) C(31) H(26) 119.7 . . no
C(27) C(32) C(31) 120.3(4) . . yes
C(27) C(32) H(27) 120.1 . . no
C(31) C(32) H(27) 119.6 . . no
C(34) C(33) C(34) 115(1) . 2_655 yes
C(34) C(33) C(37) 122.7(5) . . yes
C(34) C(33) C(38) 90.4(8) . 1_554 yes
C(34) C(33) C(38) 24.2(5) . 2_656 yes
C(34) C(33) C(40) 60.5(5) . 1_554 yes
C(34) C(33) C(40) 175(1) . 2_656 yes
C(34) C(33) C(39) 162(2) . 1_554 yes
C(34) C(33) C(39) 48(1) . 2_656 yes
C(34) C(33) C(37) 122.7(5) 2_655 . yes
C(34) C(33) C(38) 24.2(5) 2_655 1_554 yes
C(34) C(33) C(38) 90.4(8) 2_655 2_656 yes
C(34) C(33) C(40) 175(1) 2_655 1_554 yes
C(34) C(33) C(40) 60.5(5) 2_655 2_656 yes
C(34) C(33) C(39) 48(1) 2_655 1_554 yes
C(34) C(33) C(39) 162(2) 2_655 2_656 yes
C(37) C(33) C(38) 146.9(4) . 1_554 yes
C(37) C(33) C(38) 146.9(4) . 2_656 yes
C(37) C(33) C(40) 62.3(7) . 1_554 yes
C(37) C(33) C(40) 62.3(7) . 2_656 yes
C(37) C(33) C(39) 75(2) . 1_554 yes
C(37) C(33) C(39) 75(2) . 2_656 yes
C(38) C(33) C(38) 66.2(8) 1_554 2_656 yes
C(38) C(33) C(40) 150.8(9) 1_554 1_554 yes
C(38) C(33) C(40) 84.6(6) 1_554 2_656 yes
C(38) C(33) C(39) 72(2) 1_554 1_554 yes
C(38) C(33) C(39) 138(2) 1_554 2_656 yes
C(38) C(33) C(40) 84.6(6) 2_656 1_554 yes
C(38) C(33) C(40) 150.8(9) 2_656 2_656 yes
C(38) C(33) C(39) 138(2) 2_656 1_554 yes
C(38) C(33) C(39) 72(2) 2_656 2_656 yes
C(40) C(33) C(40) 125(1) 1_554 2_656 yes
C(40) C(33) C(39) 137(2) 1_554 1_554 yes
C(40) C(33) C(39) 13(1) 1_554 2_656 yes
C(40) C(33) C(39) 13(1) 2_656 1_554 yes
C(40) C(33) C(39) 137(2) 2_656 2_656 yes
C(39) C(33) C(39) 149(3) 1_554 2_656 yes
C(33) C(34) C(35) 119.9(7) . . yes
C(33) C(34) C(44) 173.8(9) . 2_656 yes
C(33) C(34) H(28) 117.8 . . no
C(33) C(34) C(38) 79(1) . 2_656 yes
C(33) C(34) C(43) 86.9(6) . 1_554 yes
C(33) C(34) C(42) 138.9(8) . 1_554 yes
C(33) C(34) C(41) 125(1) . 1_554 yes
C(33) C(34) C(40) 43.5(6) . 1_554 yes
C(33) C(34) C(39) 16.4(5) . 2_656 yes
C(35) C(34) C(44) 54.4(7) . 2_656 yes
C(35) C(34) H(28) 122.2 . . no
C(35) C(34) C(38) 41(1) . 2_656 yes
C(35) C(34) C(43) 33.1(5) . 1_554 yes
C(35) C(34) C(42) 19.3(6) . 1_554 yes
C(35) C(34) C(41) 115(1) . 1_554 yes
C(35) C(34) C(40) 163.4(8) . 1_554 yes
C(35) C(34) C(39) 136.3(8) . 2_656 yes
C(44) C(34) H(28) 68.0 2_656 . no
C(44) C(34) C(38) 95(1) 2_656 2_656 yes
C(44) C(34) C(43) 87.3(8) 2_656 1_554 yes
C(44) C(34) C(42) 35.2(7) 2_656 1_554 yes
C(44) C(34) C(41) 61(1) 2_656 1_554 yes
C(44) C(34) C(40) 142.2(9) 2_656 1_554 yes
C(44) C(34) C(39) 169(1) 2_656 2_656 yes
H(28) C(34) C(38) 162.8 . 2_656 no
H(28) C(34) C(43) 155.3 . 1_554 no
H(28) C(34) C(42) 103.2 . 1_554 no
H(28) C(34) C(41) 8.1 . 1_554 no
H(28) C(34) C(40) 74.3 . 1_554 no
H(28) C(34) C(39) 101.5 . 2_656 no
C(38) C(34) C(43) 8(1) 2_656 1_554 yes
C(38) C(34) C(42) 60(1) 2_656 1_554 yes
C(38) C(34) C(41) 155(2) 2_656 1_554 yes
C(38) C(34) C(40) 123(1) 2_656 1_554 yes
C(38) C(34) C(39) 96(1) 2_656 2_656 yes
C(43) C(34) C(42) 52.1(6) 1_554 1_554 yes
C(43) C(34) C(41) 148(1) 1_554 1_554 yes
C(43) C(34) C(40) 130.4(6) 1_554 1_554 yes
C(43) C(34) C(39) 103.2(6) 1_554 2_656 yes
C(42) C(34) C(41) 96(1) 1_554 1_554 yes
C(42) C(34) C(40) 176(1) 1_554 1_554 yes
C(42) C(34) C(39) 155.1(9) 1_554 2_656 yes
C(41) C(34) C(40) 82(1) 1_554 1_554 yes
C(41) C(34) C(39) 109(1) 1_554 2_656 yes
C(40) C(34) C(39) 27.2(6) 1_554 2_656 yes
C(34) C(35) C(36) 122.8(9) . . yes
C(34) C(35) C(44) 62.3(8) . 2_656 yes
C(34) C(35) H(29) 117.8 . . no
C(34) C(35) C(38) 24.5(6) . 2_656 yes
C(34) C(35) C(43) 98.7(8) . 1_554 yes
C(34) C(35) C(43) 97.1(7) . 2_656 yes
C(34) C(35) C(42) 53(1) . 1_554 yes
C(34) C(35) C(41) 22.0(4) . 1_554 yes
C(34) C(35) H(35) 108.6(9) . 1_554 no
C(36) C(35) C(44) 174(1) . 2_656 yes
C(36) C(35) H(29) 119.4 . . no
C(36) C(35) C(38) 98(1) . 2_656 yes
C(36) C(35) C(43) 24.1(7) . 1_554 yes
C(36) C(35) C(43) 25.7(6) . 2_656 yes
C(36) C(35) C(42) 171(2) . 1_554 yes
C(36) C(35) C(41) 144.7(9) . 1_554 yes
C(36) C(35) H(35) 128(1) . 1_554 no
C(44) C(35) H(29) 55.7 2_656 . no
C(44) C(35) C(38) 87(1) 2_656 2_656 yes
C(44) C(35) C(43) 160(1) 2_656 1_554 yes
C(44) C(35) C(43) 159(1) 2_656 2_656 yes
C(44) C(35) C(42) 11(1) 2_656 1_554 yes
C(44) C(35) C(41) 40.3(7) 2_656 1_554 yes
C(44) C(35) H(35) 46.3(8) 2_656 1_554 no
H(29) C(35) C(38) 142.3 . 2_656 no
H(29) C(35) C(43) 143.5 . 1_554 no
H(29) C(35) C(43) 145.1 . 2_656 no
H(29) C(35) C(42) 65.5 . 1_554 no
H(29) C(35) C(41) 95.9 . 1_554 no
H(29) C(35) H(35) 10.7 . 1_554 no
C(38) C(35) C(43) 74.1(8) 2_656 1_554 yes
C(38) C(35) C(43) 72.6(7) 2_656 2_656 yes
C(38) C(35) C(42) 77(2) 2_656 1_554 yes
C(38) C(35) C(41) 46.5(6) 2_656 1_554 yes
C(38) C(35) H(35) 133(1) 2_656 1_554 no
C(43) C(35) C(43) 3(1) 1_554 2_656 yes
C(43) C(35) C(42) 150(2) 1_554 1_554 yes
C(43) C(35) C(41) 120.5(8) 1_554 1_554 yes
C(43) C(35) H(35) 152(1) 1_554 1_554 no
C(43) C(35) C(42) 149(2) 2_656 1_554 yes
C(43) C(35) C(41) 119.0(7) 2_656 1_554 yes
C(43) C(35) H(35) 154(1) 2_656 1_554 no
C(42) C(35) C(41) 31(1) 1_554 1_554 yes
C(42) C(35) H(35) 56(1) 1_554 1_554 no
C(41) C(35) H(35) 86.6(7) 1_554 1_554 no
C(35) C(36) C(35) 120(1) . 2_655 yes
C(35) C(36) H(30) 120.0 . . no
C(35) C(36) C(38) 87.3(9) . 1_554 yes
C(35) C(36) C(38) 32.8(6) . 2_656 yes
C(35) C(36) C(43) 42.1(9) . 1_554 yes
C(35) C(36) C(43) 78(1) . 2_656 yes
C(35) C(36) C(42) 2.3(6) . 1_554 yes
C(35) C(36) C(42) 119(1) . 2_656 yes
C(35) C(36) H(34) 130(2) . 1_554 no
C(35) C(36) H(34) 110(2) . 2_656 no
C(35) C(36) H(30) 120.0 2_655 . no
C(35) C(36) C(38) 32.8(6) 2_655 1_554 yes
C(35) C(36) C(38) 87.3(9) 2_655 2_656 yes
C(35) C(36) C(43) 78(1) 2_655 1_554 yes
C(35) C(36) C(43) 42.1(9) 2_655 2_656 yes
C(35) C(36) C(42) 119(1) 2_655 1_554 yes
C(35) C(36) C(42) 2.3(6) 2_655 2_656 yes
C(35) C(36) H(34) 110(2) 2_655 1_554 no
C(35) C(36) H(34) 130(2) 2_655 2_656 no
H(30) C(36) C(38) 152.7 . 1_554 no
H(30) C(36) C(38) 152.7 . 2_656 no
H(30) C(36) C(43) 161.8 . 1_554 no
H(30) C(36) C(43) 161.8 . 2_656 no
H(30) C(36) C(42) 121.1 . 1_554 no
H(30) C(36) C(42) 121.1 . 2_656 no
H(30) C(36) H(34) 11.2 . 1_554 no
H(30) C(36) H(34) 11.2 . 2_656 no
C(38) C(36) C(38) 54.5(7) 1_554 2_656 yes
C(38) C(36) C(43) 45(1) 1_554 1_554 yes
C(38) C(36) C(43) 9.3(9) 1_554 2_656 yes
C(38) C(36) C(42) 86.2(7) 1_554 1_554 yes
C(38) C(36) C(42) 31.6(4) 1_554 2_656 yes
C(38) C(36) H(34) 142(2) 1_554 1_554 no
C(38) C(36) H(34) 162(2) 1_554 2_656 no
C(38) C(36) C(43) 9.3(9) 2_656 1_554 yes
C(38) C(36) C(43) 45(1) 2_656 2_656 yes
C(38) C(36) C(42) 31.6(4) 2_656 1_554 yes
C(38) C(36) C(42) 86.2(7) 2_656 2_656 yes
C(38) C(36) H(34) 162(2) 2_656 1_554 no
C(38) C(36) H(34) 142(2) 2_656 2_656 no
C(43) C(36) C(43) 36(2) 1_554 2_656 yes
C(43) C(36) C(42) 40.8(8) 1_554 1_554 yes
C(43) C(36) C(42) 77(1) 1_554 2_656 yes
C(43) C(36) H(34) 170(3) 1_554 1_554 no
C(43) C(36) H(34) 152(2) 1_554 2_656 no
C(43) C(36) C(42) 77(1) 2_656 1_554 yes
C(43) C(36) C(42) 40.8(8) 2_656 2_656 yes
C(43) C(36) H(34) 152(2) 2_656 1_554 no
C(43) C(36) H(34) 170(3) 2_656 2_656 no
C(42) C(36) C(42) 117.8(9) 1_554 2_656 yes
C(42) C(36) H(34) 131(2) 1_554 1_554 no
C(42) C(36) H(34) 111(2) 1_554 2_656 no
C(42) C(36) H(34) 111(2) 2_656 1_554 no
C(42) C(36) H(34) 131(2) 2_656 2_656 no
H(34) C(36) H(34) 22(5) 1_554 2_656 no
C(33) C(37) H(31) 108.8 . . no
C(33) C(37) H(31) 108.8 . 2_655 no
C(33) C(37) H(32) 108.8 . . no
C(33) C(37) H(32) 108.8 . 2_655 no
C(33) C(37) H(33) 108.8 . . no
C(33) C(37) H(33) 108.8 . 2_655 no
C(33) C(37) C(40) 43.7(6) . 1_554 yes
C(33) C(37) C(40) 43.7(6) . 2_656 yes
C(33) C(37) C(39) 18.4(4) . 1_554 yes
C(33) C(37) C(39) 18.4(4) . 2_656 yes
C(33) C(37) H(37) 88.2(9) . 1_554 no
C(33) C(37) H(37) 88.2(9) . 2_656 no
C(33) C(37) H(38) 60.0(8) . 1_554 no
C(33) C(37) H(38) 60.0(8) . 2_656 no
H(31) C(37) H(31) 142.5 . 2_655 no
H(31) C(37) H(32) 110.2 . . no
H(31) C(37) H(32) 56.5 . 2_655 no
H(31) C(37) H(33) 110.2 . . no
H(31) C(37) H(33) 56.5 . 2_655 no
H(31) C(37) C(40) 123.6 . 1_554 no
H(31) C(37) C(40) 84.9 . 2_656 no
H(31) C(37) C(39) 100.1 . 1_554 no
H(31) C(37) C(39) 115.8 . 2_656 no
H(31) C(37) H(37) 118.7 . 1_554 no
H(31) C(37) H(37) 62.6 . 2_656 no
H(31) C(37) H(38) 78.1 . 1_554 no
H(31) C(37) H(38) 121.8 . 2_656 no
H(31) C(37) H(32) 56.5 2_655 . no
H(31) C(37) H(32) 110.2 2_655 2_655 no
H(31) C(37) H(33) 56.5 2_655 . no
H(31) C(37) H(33) 110.2 2_655 2_655 no
H(31) C(37) C(40) 84.9 2_655 1_554 no
H(31) C(37) C(40) 123.6 2_655 2_656 no
H(31) C(37) C(39) 115.8 2_655 1_554 no
H(31) C(37) C(39) 100.1 2_655 2_656 no
H(31) C(37) H(37) 62.6 2_655 1_554 no
H(31) C(37) H(37) 118.7 2_655 2_656 no
H(31) C(37) H(38) 121.8 2_655 1_554 no
H(31) C(37) H(38) 78.1 2_655 2_656 no
H(32) C(37) H(32) 142.5 . 2_655 no
H(32) C(37) H(33) 110.2 . . no
H(32) C(37) H(33) 56.5 . 2_655 no
H(32) C(37) C(40) 124.4 . 1_554 no
H(32) C(37) C(40) 84.3 . 2_656 no
H(32) C(37) C(39) 97.8 . 1_554 no
H(32) C(37) C(39) 118.3 . 2_656 no
H(32) C(37) H(37) 119.1 . 1_554 no
H(32) C(37) H(37) 62.2 . 2_656 no
H(32) C(37) H(38) 73.1 . 1_554 no
H(32) C(37) H(38) 127.8 . 2_656 no
H(32) C(37) H(33) 56.5 2_655 . no
H(32) C(37) H(33) 110.2 2_655 2_655 no
H(32) C(37) C(40) 84.3 2_655 1_554 no
H(32) C(37) C(40) 124.4 2_655 2_656 no
H(32) C(37) C(39) 118.3 2_655 1_554 no
H(32) C(37) C(39) 97.8 2_655 2_656 no
H(32) C(37) H(37) 62.2 2_655 1_554 no
H(32) C(37) H(37) 119.1 2_655 2_656 no
H(32) C(37) H(38) 127.8 2_655 1_554 no
H(32) C(37) H(38) 73.1 2_655 2_656 no
H(33) C(37) H(33) 142.5 . 2_655 no
H(33) C(37) C(40) 65.1 . 1_554 no
H(33) C(37) C(40) 152.5 . 2_656 no
H(33) C(37) C(39) 127.1 . 1_554 no
H(33) C(37) C(39) 90.4 . 2_656 no
H(33) C(37) H(37) 20.6 . 1_554 no
H(33) C(37) H(37) 163.0 . 2_656 no
H(33) C(37) H(38) 168.3 . 1_554 no
H(33) C(37) H(38) 48.9 . 2_656 no
H(33) C(37) C(40) 152.5 2_655 1_554 no
H(33) C(37) C(40) 65.1 2_655 2_656 no
H(33) C(37) C(39) 90.4 2_655 1_554 no
H(33) C(37) C(39) 127.1 2_655 2_656 no
H(33) C(37) H(37) 163.0 2_655 1_554 no
H(33) C(37) H(37) 20.6 2_655 2_656 no
H(33) C(37) H(38) 48.9 2_655 1_554 no
H(33) C(37) H(38) 168.3 2_655 2_656 no
C(40) C(37) C(40) 87(1) 1_554 2_656 yes
C(40) C(37) C(39) 62.1(9) 1_554 1_554 yes
C(40) C(37) C(39) 25.3(6) 1_554 2_656 yes
C(40) C(37) H(37) 44.5(5) 1_554 1_554 no
C(40) C(37) H(37) 132(1) 1_554 2_656 no
C(40) C(37) H(38) 104(1) 1_554 1_554 no
C(40) C(37) H(38) 16.5(6) 1_554 2_656 no
C(40) C(37) C(39) 25.3(6) 2_656 1_554 yes
C(40) C(37) C(39) 62.1(9) 2_656 2_656 yes
C(40) C(37) H(37) 132(1) 2_656 1_554 no
C(40) C(37) H(37) 44.5(5) 2_656 2_656 no
C(40) C(37) H(38) 16.5(6) 2_656 1_554 no
C(40) C(37) H(38) 104(1) 2_656 2_656 no
C(39) C(37) C(39) 36.9(8) 1_554 2_656 yes
C(39) C(37) H(37) 107(1) 1_554 1_554 no
C(39) C(37) H(37) 69.8(8) 1_554 2_656 no
C(39) C(37) H(38) 41.6(7) 1_554 1_554 no
C(39) C(37) H(38) 78(1) 1_554 2_656 no
C(39) C(37) H(37) 69.8(8) 2_656 1_554 no
C(39) C(37) H(37) 107(1) 2_656 2_656 no
C(39) C(37) H(38) 78(1) 2_656 1_554 no
C(39) C(37) H(38) 41.6(7) 2_656 2_656 no
H(37) C(37) H(37) 176(2) 1_554 2_656 no
H(37) C(37) H(38) 148(2) 1_554 1_554 no
H(37) C(37) H(38) 28.4(6) 1_554 2_656 no
H(37) C(37) H(38) 28.4(6) 2_656 1_554 no
H(37) C(37) H(38) 148(2) 2_656 2_656 no
H(38) C(37) H(38) 120(2) 1_554 2_656 no
C(34) C(44) C(35) 63.4(8) 2_656 2_656 yes
C(34) C(44) H(29) 114.9 2_656 2_656 no
C(34) C(44) C(38) 23.9(5) 2_656 . yes
C(34) C(44) C(42) 58(1) 2_656 2_657 yes
C(34) C(44) C(41) 33.5(6) 2_656 2_657 yes
C(34) C(44) H(35) 125(1) 2_656 2_657 no
C(35) C(44) H(29) 51.6 2_656 2_656 no
C(35) C(44) C(38) 39.5(6) 2_656 . yes
C(35) C(44) C(42) 6.4(9) 2_656 2_657 yes
C(35) C(44) C(41) 97(1) 2_656 2_657 yes
C(35) C(44) H(35) 62(1) 2_656 2_657 no
H(29) C(44) C(38) 91.1 2_656 . no
H(29) C(44) C(42) 57.6 2_656 2_657 no
H(29) C(44) C(41) 148.2 2_656 2_657 no
H(29) C(44) H(35) 11.9 2_656 2_657 no
C(38) C(44) C(42) 33.8(9) . 2_657 yes
C(38) C(44) C(41) 57.4(7) . 2_657 yes
C(38) C(44) H(35) 102(1) . 2_657 no
C(42) C(44) C(41) 91(1) 2_657 2_657 yes
C(42) C(44) H(35) 68(1) 2_657 2_657 no
C(41) C(44) H(35) 159(1) 2_657 2_657 no
C(1) B(1) C(2) 110.7(3) . . yes
C(1) B(1) C(3) 111.5(2) . . yes
C(1) B(1) C(14) 113.0(2) . . yes
C(2) B(1) C(3) 111.8(2) . . yes
C(2) B(1) C(14) 112.1(2) . . yes
C(3) B(1) C(14) 97.2(2) . . yes
C(33) C(38) C(34) 76(1) 1_556 2_656 yes
C(33) C(38) C(35) 168.4(9) 1_556 2_656 yes
C(33) C(38) C(36) 119.6(6) 1_556 1_556 yes
C(33) C(38) C(44) 137.7(8) 1_556 . yes
C(33) C(38) C(38) 56.9(4) 1_556 2_657 yes
C(33) C(38) C(43) 102.0(6) 1_556 . yes
C(33) C(38) C(43) 115.0(7) 1_556 2_657 yes
C(33) C(38) C(42) 163.7(9) 1_556 2_657 yes
C(33) C(38) C(41) 89.9(7) 1_556 2_657 yes
C(33) C(38) C(40) 36.8(4) 1_556 2_657 yes
C(33) C(38) C(39) 18.0(4) 1_556 . yes
C(33) C(38) C(39) 9.5(4) 1_556 2_657 yes
C(34) C(38) C(35) 115(1) 2_656 2_656 yes
C(34) C(38) C(36) 164(1) 2_656 1_556 yes
C(34) C(38) C(44) 61(1) 2_656 . yes
C(34) C(38) C(38) 133(1) 2_656 2_657 yes
C(34) C(38) C(43) 176(2) 2_656 . yes
C(34) C(38) C(43) 168(1) 2_656 2_657 yes
C(34) C(38) C(42) 87(1) 2_656 2_657 yes
C(34) C(38) C(41) 13.6(9) 2_656 2_657 yes
C(34) C(38) C(40) 40(1) 2_656 2_657 yes
C(34) C(38) C(39) 59(1) 2_656 . yes
C(34) C(38) C(39) 86(1) 2_656 2_657 yes
C(35) C(38) C(36) 48.9(7) 2_656 1_556 yes
C(35) C(38) C(44) 53.8(8) 2_656 . yes
C(35) C(38) C(38) 111.6(7) 2_656 2_657 yes
C(35) C(38) C(43) 66.6(8) 2_656 . yes
C(35) C(38) C(43) 53.7(8) 2_656 2_657 yes
C(35) C(38) C(42) 27.9(7) 2_656 2_657 yes
C(35) C(38) C(41) 101.6(8) 2_656 2_657 yes
C(35) C(38) C(40) 154.5(9) 2_656 2_657 yes
C(35) C(38) C(39) 173(1) 2_656 . yes
C(35) C(38) C(39) 158.9(9) 2_656 2_657 yes
C(36) C(38) C(44) 102.6(7) 1_556 . yes
C(36) C(38) C(38) 62.7(3) 1_556 2_657 yes
C(36) C(38) C(43) 17.7(4) 1_556 . yes
C(36) C(38) C(43) 4.8(5) 1_556 2_657 yes
C(36) C(38) C(42) 76.6(7) 1_556 2_657 yes
C(36) C(38) C(41) 150.5(7) 1_556 2_657 yes
C(36) C(38) C(40) 156.4(6) 1_556 2_657 yes
C(36) C(38) C(39) 137.7(7) 1_556 . yes
C(36) C(38) C(39) 110.2(5) 1_556 2_657 yes
C(44) C(38) C(38) 165.4(6) . 2_657 yes
C(44) C(38) C(43) 120.3(8) . . yes
C(44) C(38) C(43) 107.3(9) . 2_657 yes
C(44) C(38) C(42) 26.0(7) . 2_657 yes
C(44) C(38) C(41) 47.9(6) . 2_657 yes
C(44) C(38) C(40) 100.9(7) . 2_657 yes
C(44) C(38) C(39) 119.7(8) . . yes
C(44) C(38) C(39) 147.2(8) . 2_657 yes
C(38) C(38) C(43) 45.1(4) 2_657 . yes
C(38) C(38) C(43) 58.1(5) 2_657 2_657 yes
C(38) C(38) C(42) 139.3(7) 2_657 2_657 yes
C(38) C(38) C(41) 146.8(5) 2_657 2_657 yes
C(38) C(38) C(40) 93.7(4) 2_657 2_657 yes
C(38) C(38) C(39) 74.9(5) 2_657 . yes
C(38) C(38) C(39) 47.4(4) 2_657 2_657 yes
C(43) C(38) C(43) 13.1(6) . 2_657 yes
C(43) C(38) C(42) 94.3(8) . 2_657 yes
C(43) C(38) C(41) 168.1(8) . 2_657 yes
C(43) C(38) C(40) 138.8(7) . 2_657 yes
C(43) C(38) C(39) 120.0(7) . . yes
C(43) C(38) C(39) 92.5(5) . 2_657 yes
C(43) C(38) C(42) 81.3(8) 2_657 2_657 yes
C(43) C(38) C(41) 155.2(9) 2_657 2_657 yes
C(43) C(38) C(40) 151.8(8) 2_657 2_657 yes
C(43) C(38) C(39) 133.0(8) 2_657 . yes
C(43) C(38) C(39) 105.5(7) 2_657 2_657 yes
C(42) C(38) C(41) 73.9(7) 2_657 2_657 yes
C(42) C(38) C(40) 126.9(8) 2_657 2_657 yes
C(42) C(38) C(39) 145.7(9) 2_657 . yes
C(42) C(38) C(39) 173.2(9) 2_657 2_657 yes
C(41) C(38) C(40) 53.0(5) 2_657 2_657 yes
C(41) C(38) C(39) 71.8(6) 2_657 . yes
C(41) C(38) C(39) 99.3(7) 2_657 2_657 yes
C(40) C(38) C(39) 18.9(5) 2_657 . yes
C(40) C(38) C(39) 46.3(4) 2_657 2_657 yes
C(39) C(38) C(39) 27.5(6) . 2_657 yes
C(34) C(43) C(35) 48.3(7) 1_556 1_556 yes
C(34) C(43) C(35) 121.6(6) 1_556 2_656 yes
C(34) C(43) C(36) 162(1) 1_556 1_556 yes
C(34) C(43) C(38) 80.8(5) 1_556 . yes
C(34) C(43) C(38) 4.0(5) 1_556 2_657 yes
C(34) C(43) C(43) 125.5(6) 1_556 2_657 yes
C(34) C(43) C(42) 39.2(4) 1_556 . yes
C(34) C(43) C(42) 114.0(5) 1_556 2_657 yes
C(34) C(43) H(34) 159(1) 1_556 . no
C(34) C(43) H(34) 151(1) 1_556 2_657 no
C(35) C(43) C(35) 170(1) 1_556 2_656 yes
C(35) C(43) C(36) 114(1) 1_556 1_556 yes
C(35) C(43) C(38) 128.9(8) 1_556 . yes
C(35) C(43) C(38) 52.2(7) 1_556 2_657 yes
C(35) C(43) C(43) 170(4) 1_556 2_657 yes
C(35) C(43) C(42) 9.6(6) 1_556 . yes
C(35) C(43) C(42) 161.8(8) 1_556 2_657 yes
C(35) C(43) H(34) 111(1) 1_556 . no
C(35) C(43) H(34) 103(1) 1_556 2_657 no
C(35) C(43) C(36) 76(1) 2_656 1_556 yes
C(35) C(43) C(38) 40.9(6) 2_656 . yes
C(35) C(43) C(38) 117.7(8) 2_656 2_657 yes
C(35) C(43) C(43) 8(3) 2_656 2_657 yes
C(35) C(43) C(42) 160.8(7) 2_656 . yes
C(35) C(43) C(42) 7.8(5) 2_656 2_657 yes
C(35) C(43) H(34) 79(1) 2_656 . no
C(35) C(43) H(34) 87(1) 2_656 2_657 no
C(36) C(43) C(38) 117(1) 1_556 . yes
C(36) C(43) C(38) 166(1) 1_556 2_657 yes
C(36) C(43) C(43) 71.8(9) 1_556 2_657 yes
C(36) C(43) C(42) 123(1) 1_556 . yes
C(36) C(43) C(42) 84(1) 1_556 2_657 yes
C(36) C(43) H(34) 4(1) 1_556 . no
C(36) C(43) H(34) 10.6(9) 1_556 2_657 no
C(38) C(43) C(38) 76.8(8) . 2_657 yes
C(38) C(43) C(43) 45.2(5) . 2_657 yes
C(38) C(43) C(42) 120.0(6) . . yes
C(38) C(43) C(42) 33.3(4) . 2_657 yes
C(38) C(43) H(34) 120(1) . . no
C(38) C(43) H(34) 127(1) . 2_657 no
C(38) C(43) C(43) 121.7(6) 2_657 2_657 yes
C(38) C(43) C(42) 43.2(5) 2_657 . yes
C(38) C(43) C(42) 110.1(6) 2_657 2_657 yes
C(38) C(43) H(34) 163(1) 2_657 . no
C(38) C(43) H(34) 155(1) 2_657 2_657 no
C(43) C(43) C(42) 164(2) 2_657 . yes
C(43) C(43) C(42) 13(1) 2_657 2_657 yes
C(43) C(43) H(34) 75.1(9) 2_657 . no
C(43) C(43) H(34) 82.2(9) 2_657 2_657 no
C(42) C(43) C(42) 153.3(7) . 2_657 yes
C(42) C(43) H(34) 120(1) . . no
C(42) C(43) H(34) 112(1) . 2_657 no
C(42) C(43) H(34) 86.7(9) 2_657 . no
C(42) C(43) H(34) 94(1) 2_657 2_657 no
H(34) C(43) H(34) 8(2) . 2_657 no
C(34) C(42) C(35) 108(2) 1_556 1_556 yes
C(34) C(42) C(36) 104.8(8) 1_556 1_556 yes
C(34) C(42) C(44) 87(1) 1_556 2_657 yes
C(34) C(42) H(29) 162.6 1_556 1_556 no
C(34) C(42) C(38) 33.1(6) 1_556 2_657 yes
C(34) C(42) C(43) 88.6(7) 1_556 . yes
C(34) C(42) C(43) 85.5(6) 1_556 2_657 yes
C(34) C(42) C(41) 31.4(5) 1_556 . yes
C(34) C(42) H(35) 151(1) 1_556 . no
C(35) C(42) C(36) 7(2) 1_556 1_556 yes
C(35) C(42) C(44) 163(2) 1_556 2_657 yes
C(35) C(42) H(29) 86.9 1_556 1_556 no
C(35) C(42) C(38) 75(2) 1_556 2_657 yes
C(35) C(42) C(43) 20(1) 1_556 . yes
C(35) C(42) C(43) 23(1) 1_556 2_657 yes
C(35) C(42) C(41) 139(2) 1_556 . yes
C(35) C(42) H(35) 101(2) 1_556 . no
C(36) C(42) C(44) 168(1) 1_556 2_657 yes
C(36) C(42) H(29) 90.7 1_556 1_556 no
C(36) C(42) C(38) 71.7(8) 1_556 2_657 yes
C(36) C(42) C(43) 16.2(5) 1_556 . yes
C(36) C(42) C(43) 19.3(5) 1_556 2_657 yes
C(36) C(42) C(41) 136.2(7) 1_556 . yes
C(36) C(42) H(35) 103.8(9) 1_556 . no
C(44) C(42) H(29) 77.3 2_657 1_556 no
C(44) C(42) C(38) 120(1) 2_657 2_657 yes
C(44) C(42) C(43) 176(1) 2_657 . yes
C(44) C(42) C(43) 172(1) 2_657 2_657 yes
C(44) C(42) C(41) 56(1) 2_657 . yes
C(44) C(42) H(35) 64(1) 2_657 . no
H(29) C(42) C(38) 161.3 1_556 2_657 no
H(29) C(42) C(43) 106.8 1_556 . no
H(29) C(42) C(43) 109.8 1_556 2_657 no
H(29) C(42) C(41) 132.7 1_556 . no
H(29) C(42) H(35) 14.6 1_556 . no
C(38) C(42) C(43) 55.6(7) 2_657 . yes
C(38) C(42) C(43) 52.4(6) 2_657 2_657 yes
C(38) C(42) C(41) 64.4(7) 2_657 . yes
C(38) C(42) H(35) 176(1) 2_657 . no
C(43) C(42) C(43) 3.3(4) . 2_657 yes
C(43) C(42) C(41) 120.0(6) . . yes
C(43) C(42) H(35) 120.0(9) . . no
C(43) C(42) C(41) 116.9(6) 2_657 . yes
C(43) C(42) H(35) 123.1(9) 2_657 . no
C(41) C(42) H(35) 120(1) . . no
C(34) C(41) C(35) 43.1(9) 1_556 1_556 yes
C(34) C(41) C(44) 86(1) 1_556 2_657 yes
C(34) C(41) H(28) 148.8 1_556 1_556 no
C(34) C(41) C(38) 11.3(9) 1_556 2_657 yes
C(34) C(41) C(42) 52.9(9) 1_556 . yes
C(34) C(41) C(40) 67.2(9) 1_556 . yes
C(34) C(41) C(39) 45.5(9) 1_556 2_657 yes
C(34) C(41) H(36) 173(2) 1_556 . no
C(35) C(41) C(44) 42.8(7) 1_556 2_657 yes
C(35) C(41) H(28) 161.1 1_556 1_556 no
C(35) C(41) C(38) 32.0(5) 1_556 2_657 yes
C(35) C(41) C(42) 9.9(4) 1_556 . yes
C(35) C(41) C(40) 110.2(6) 1_556 . yes
C(35) C(41) C(39) 88.5(5) 1_556 2_657 yes
C(35) C(41) H(36) 130(1) 1_556 . no
C(44) C(41) H(28) 122.0 2_657 1_556 no
C(44) C(41) C(38) 74.8(8) 2_657 2_657 yes
C(44) C(41) C(42) 33.1(7) 2_657 . yes
C(44) C(41) C(40) 153.1(9) 2_657 . yes
C(44) C(41) C(39) 131.3(8) 2_657 2_657 yes
C(44) C(41) H(36) 87(1) 2_657 . no
H(28) C(41) C(38) 159.5 1_556 2_657 no
H(28) C(41) C(42) 153.7 1_556 . no
H(28) C(41) C(40) 84.3 1_556 . no
H(28) C(41) C(39) 105.9 1_556 2_657 no
H(28) C(41) H(36) 37.1 1_556 . no
C(38) C(41) C(42) 41.7(5) 2_657 . yes
C(38) C(41) C(40) 78.3(6) 2_657 . yes
C(38) C(41) C(39) 56.6(5) 2_657 2_657 yes
C(38) C(41) H(36) 162(1) 2_657 . no
C(42) C(41) C(40) 120.0(6) . . yes
C(42) C(41) C(39) 98.2(6) . 2_657 yes
C(42) C(41) H(36) 120(1) . . no
C(40) C(41) C(39) 21.8(4) . 2_657 yes
C(40) C(41) H(36) 120(1) . . no
C(39) C(41) H(36) 142(1) 2_657 . no
C(33) C(40) C(34) 76.0(7) 1_556 1_556 yes
C(33) C(40) C(37) 74.0(9) 1_556 1_556 yes
C(33) C(40) H(33) 118.3 1_556 1_556 no
C(33) C(40) C(38) 58.6(7) 1_556 2_657 yes
C(33) C(40) C(41) 107.2(8) 1_556 . yes
C(33) C(40) C(40) 27.7(7) 1_556 2_657 yes
C(33) C(40) C(39) 12.9(7) 1_556 . yes
C(33) C(40) C(39) 10(1) 1_556 2_657 yes
C(33) C(40) H(37) 133(1) 1_556 . no
C(33) C(40) H(38) 149(3) 1_556 2_657 no
C(34) C(40) C(37) 150.0(9) 1_556 1_556 yes
C(34) C(40) H(33) 165.7 1_556 1_556 no
C(34) C(40) C(38) 17.5(4) 1_556 2_657 yes
C(34) C(40) C(41) 31.2(4) 1_556 . yes
C(34) C(40) C(40) 103.7(5) 1_556 2_657 yes
C(34) C(40) C(39) 88.8(6) 1_556 . yes
C(34) C(40) C(39) 67(1) 1_556 2_657 yes
C(34) C(40) H(37) 151(1) 1_556 . no
C(34) C(40) H(38) 134(2) 1_556 2_657 no
C(37) C(40) H(33) 44.3 1_556 1_556 no
C(37) C(40) C(38) 132.6(8) 1_556 2_657 yes
C(37) C(40) C(41) 178(1) 1_556 . yes
C(37) C(40) C(40) 46.3(6) 1_556 2_657 yes
C(37) C(40) C(39) 61.2(7) 1_556 . yes
C(37) C(40) C(39) 83(1) 1_556 2_657 yes
C(37) C(40) H(37) 58.8(9) 1_556 . no
C(37) C(40) H(38) 76(2) 1_556 2_657 no
H(33) C(40) C(38) 176.9 1_556 2_657 no
H(33) C(40) C(41) 134.5 1_556 . no
H(33) C(40) C(40) 90.6 1_556 2_657 no
H(33) C(40) C(39) 105.5 1_556 . no
H(33) C(40) C(39) 127.7 1_556 2_657 no
H(33) C(40) H(37) 14.5 1_556 . no
H(33) C(40) H(38) 32.6 1_556 2_657 no
C(38) C(40) C(41) 48.6(4) 2_657 . yes
C(38) C(40) C(40) 86.3(4) 2_657 2_657 yes
C(38) C(40) C(39) 71.4(5) 2_657 . yes
C(38) C(40) C(39) 49.2(9) 2_657 2_657 yes
C(38) C(40) H(37) 169(1) 2_657 . no
C(38) C(40) H(38) 150(2) 2_657 2_657 no
C(41) C(40) C(40) 134.9(4) . 2_657 yes
C(41) C(40) C(39) 120.0(6) . . yes
C(41) C(40) C(39) 98(1) . 2_657 yes
C(41) C(40) H(37) 120(1) . . no
C(41) C(40) H(38) 103(2) . 2_657 no
C(40) C(40) C(39) 15.0(4) 2_657 . yes
C(40) C(40) C(39) 37(1) 2_657 2_657 yes
C(40) C(40) H(37) 105.1(8) 2_657 . no
C(40) C(40) H(38) 122(2) 2_657 2_657 no
C(39) C(40) C(39) 22.5(8) . 2_657 yes
C(39) C(40) H(37) 120(1) . . no
C(39) C(40) H(38) 136(2) . 2_657 no
C(39) C(40) H(37) 142(2) 2_657 . no
C(39) C(40) H(38) 156(3) 2_657 2_657 no
H(37) C(40) H(38) 19(2) . 2_657 no
C(33) C(39) C(34) 115(2) 1_556 2_656 yes
C(33) C(39) C(37) 87(2) 1_556 1_556 yes
C(33) C(39) C(38) 90(2) 1_556 . yes
C(33) C(39) C(38) 32(2) 1_556 2_657 yes
C(33) C(39) C(41) 141(2) 1_556 2_657 yes
C(33) C(39) C(40) 30(2) 1_556 . yes
C(33) C(39) C(40) 157(2) 1_556 2_657 yes
C(33) C(39) C(39) 15(2) 1_556 2_657 yes
C(33) C(39) H(38) 150(2) 1_556 . no
C(34) C(39) C(37) 157.4(9) 2_656 1_556 yes
C(34) C(39) C(38) 25.8(5) 2_656 . yes
C(34) C(39) C(38) 83.4(6) 2_656 2_657 yes
C(34) C(39) C(41) 25.8(5) 2_656 2_657 yes
C(34) C(39) C(40) 145.7(8) 2_656 . yes
C(34) C(39) C(40) 86(1) 2_656 2_657 yes
C(34) C(39) C(39) 130.7(6) 2_656 2_657 yes
C(34) C(39) H(38) 94(1) 2_656 . no
C(37) C(39) C(38) 176.3(8) 1_556 . yes
C(37) C(39) C(38) 119.0(6) 1_556 2_657 yes
C(37) C(39) C(41) 131.7(7) 1_556 2_657 yes
C(37) C(39) C(40) 56.7(5) 1_556 . yes
C(37) C(39) C(40) 71(1) 1_556 2_657 yes
C(37) C(39) C(39) 71.6(4) 1_556 2_657 yes
C(37) C(39) H(38) 63.4(8) 1_556 . no
C(38) C(39) C(38) 57.7(6) . 2_657 yes
C(38) C(39) C(41) 51.6(5) . 2_657 yes
C(38) C(39) C(40) 120.0(7) . . yes
C(38) C(39) C(40) 112(1) . 2_657 yes
C(38) C(39) C(39) 105.0(5) . 2_657 yes
C(38) C(39) H(38) 120(1) . . no
C(38) C(39) C(41) 109.2(6) 2_657 2_657 yes
C(38) C(39) C(40) 62.3(5) 2_657 . yes
C(38) C(39) C(40) 169(1) 2_657 2_657 yes
C(38) C(39) C(39) 47.4(4) 2_657 2_657 yes
C(38) C(39) H(38) 178(1) 2_657 . no
C(41) C(39) C(40) 171.6(7) 2_657 . yes
C(41) C(39) C(40) 60(1) 2_657 2_657 yes
C(41) C(39) C(39) 156.5(5) 2_657 2_657 yes
C(41) C(39) H(38) 68.4(9) 2_657 . no
C(40) C(39) C(40) 128(1) . 2_657 yes
C(40) C(39) C(39) 15.1(5) . 2_657 yes
C(40) C(39) H(38) 120(1) . . no
C(40) C(39) C(39) 142(1) 2_657 2_657 yes
C(40) C(39) H(38) 9(1) 2_657 . no
C(39) C(39) H(38) 134.9(8) 2_657 . no

loop_
_geom_bond_atom_site_label_1
_geom_bond_atom_site_label_2
_geom_bond_distance
_geom_bond_site_symmetry_2
_geom_bond_publ_flag
Zr(1) C(1) 2.506(3) . yes
Zr(1) C(15) 2.252(4) . yes
Zr(1) C(16) 2.476(3) . yes
Zr(1) C(17) 2.516(3) . yes
Zr(1) C(18) 2.508(3) . yes
Zr(1) C(19) 2.495(4) . yes
Zr(1) C(20) 2.475(4) . yes
Zr(1) C(21) 2.503(4) . yes
Zr(1) C(22) 2.463(4) . yes
Zr(1) C(23) 2.470(4) . yes
Zr(1) C(24) 2.519(3) . yes
Zr(1) C(25) 2.523(4) . yes
F(1) C(4) 1.352(4) . yes
F(2) C(5) 1.339(3) . yes
F(3) C(6) 1.355(4) . yes
F(4) C(7) 1.350(4) . yes
F(5) C(10) 1.343(5) . yes
F(6) C(11) 1.348(4) . yes
F(7) C(12) 1.350(3) . yes
F(8) C(13) 1.361(4) . yes
C(1) B(1) 1.666(5) . yes
C(1) H(1) 0.98 . no
C(1) H(2) 0.98 . no
C(1) H(3) 0.98 . no
C(2) B(1) 1.625(4) . yes
C(2) H(4) 0.98 . no
C(2) H(5) 0.98 . no
C(2) H(6) 0.98 . no
C(3) C(4) 1.370(3) . yes
C(3) C(8) 1.418(4) . yes
C(3) B(1) 1.635(4) . yes
C(4) C(5) 1.387(4) . yes
C(5) C(6) 1.379(5) . yes
C(6) C(7) 1.370(4) . yes
C(7) C(8) 1.388(4) . yes
C(8) C(9) 1.479(3) . yes
C(9) C(10) 1.380(4) . yes
C(9) C(14) 1.416(4) . yes
C(10) C(11) 1.394(4) . yes
C(11) C(12) 1.370(6) . yes
C(12) C(13) 1.371(4) . yes
C(13) C(14) 1.382(3) . yes
C(14) B(1) 1.617(4) . yes
C(15) H(7) 0.98 . no
C(15) H(8) 0.98 . no
C(15) H(9) 0.98 . no
C(16) C(17) 1.375(5) . yes
C(16) C(20) 1.409(7) . yes
C(16) H(10) 0.97 . no
C(17) C(18) 1.383(5) . yes
C(17) H(11) 0.98 . no
C(18) C(19) 1.398(7) . yes
C(18) H(12) 0.98 . no
C(19) C(20) 1.383(6) . yes
C(19) H(13) 0.98 . no
C(20) H(14) 0.98 . no
C(21) C(22) 1.395(9) . yes
C(21) C(25) 1.426(7) . yes
C(21) H(15) 0.98 . no
C(22) C(23) 1.395(7) . yes
C(22) H(16) 0.98 . no
C(23) C(24) 1.381(6) . yes
C(23) H(17) 0.98 . no
C(24) C(25) 1.380(7) . yes
C(24) H(18) 0.98 . no
C(25) H(19) 0.98 . no
C(26) C(27) 1.452(9) . yes
C(26) H(20) 0.97 . no
C(26) H(21) 0.98 . no
C(26) H(22) 0.99 . no
C(27) C(28) 1.394(5) . yes
C(27) C(32) 1.363(6) . yes
C(28) C(29) 1.363(7) . yes
C(28) H(23) 0.97 . no
C(29) C(30) 1.367(6) . yes
C(29) H(24) 0.99 . no
C(30) C(31) 1.355(7) . yes
C(30) H(25) 0.98 . no
C(31) C(32) 1.419(9) . yes
C(31) H(26) 0.98 . no
C(32) H(27) 0.98 . no
C(33) C(34) 1.45(1) . yes
C(33) C(34) 1.45(1) 2_655 yes
C(33) C(37) 1.43(2) . yes
C(33) C(38) 1.47(1) 1_554 yes
C(33) C(38) 1.47(1) 2_656 yes
C(33) C(40) 1.029(9) 1_554 yes
C(33) C(40) 1.029(9) 2_656 yes
C(33) C(39) 0.454(9) 1_554 yes
C(33) C(39) 0.454(9) 2_656 yes
C(34) C(35) 1.33(1) . yes
C(34) C(44) 1.32(1) 2_656 yes
C(34) H(28) 0.97 . no
C(34) C(38) 0.61(1) 2_656 yes
C(34) C(43) 1.77(1) 1_554 yes
C(34) C(42) 1.12(1) 1_554 yes
C(34) C(41) 0.73(1) 1_554 yes
C(34) C(40) 1.30(1) 1_554 yes
C(34) C(39) 1.20(1) 2_656 yes
C(35) C(36) 1.33(1) . yes
C(35) C(44) 1.21(1) 2_656 yes
C(35) H(29) 1.00 . no
C(35) C(38) 0.96(1) 2_656 yes
C(35) C(43) 0.97(1) 1_554 yes
C(35) C(43) 1.34(1) 2_656 yes
C(35) C(42) 0.46(1) 1_554 yes
C(35) C(41) 1.77(1) 1_554 yes
C(35) H(35) 1.13(1) 1_554 no
C(36) H(30) 1.05 . no
C(36) C(38) 1.75(2) 1_554 yes
C(36) C(38) 1.75(2) 2_656 yes
C(36) C(43) 0.60(2) 1_554 yes
C(36) C(43) 0.60(2) 2_656 yes
C(36) C(42) 1.79(1) 1_554 yes
C(36) C(42) 1.79(1) 2_656 yes
C(36) H(34) 0.36(2) 1_554 no
C(36) H(34) 0.36(2) 2_656 no
C(37) H(31) 0.98 . no
C(37) H(31) 0.98 2_655 no
C(37) H(32) 0.98 . no
C(37) H(32) 0.98 2_655 no
C(37) H(33) 0.98 . no
C(37) H(33) 0.98 2_655 no
C(37) C(40) 1.32(1) 1_554 yes
C(37) C(40) 1.32(1) 2_656 yes
C(37) C(39) 1.38(2) 1_554 yes
C(37) C(39) 1.38(2) 2_656 yes
C(37) H(37) 1.16(1) 1_554 no
C(37) H(37) 1.16(1) 2_656 no
C(37) H(38) 1.28(1) 1_554 no
C(37) H(38) 1.28(1) 2_656 no
C(44) H(29) 1.05 2_656 no
C(44) C(38) 1.50(1) . yes
C(44) C(42) 0.76(1) 2_657 yes
C(44) C(41) 1.15(1) 2_657 yes
C(44) H(35) 0.92(2) 2_657 no
C(38) C(38) 1.60(1) 2_657 yes
C(38) C(43) 1.39(1) . yes
C(38) C(43) 1.16(1) 2_657 yes
C(38) C(42) 0.97(1) 2_657 yes
C(38) C(41) 1.31(1) 2_657 yes
C(38) C(40) 1.71(1) 2_657 yes
C(38) C(39) 1.39(1) . yes
C(38) C(39) 1.83(1) 2_657 yes
C(43) C(43) 0.37(2) 2_657 yes
C(43) C(42) 1.39(1) . yes
C(43) C(42) 1.75(1) 2_657 yes
C(43) H(34) 0.950(9) . no
C(43) H(34) 0.927(9) 2_657 no
C(42) C(41) 1.39(1) . yes
C(42) H(35) 0.95(1) . no
C(41) C(40) 1.39(1) . yes
C(41) C(39) 1.59(1) 2_657 yes
C(41) H(36) 0.95(1) . no
C(40) C(40) 1.82(2) 2_657 yes
C(40) C(39) 1.39(1) . yes
C(40) C(39) 0.60(1) 2_657 yes
C(40) H(37) 0.950(9) . no
C(40) H(38) 0.37(1) 2_657 no
C(39) C(39) 0.88(2) 2_657 yes
C(39) H(38) 0.95(1) . no

loop_
_geom_contact_atom_site_label_1
_geom_contact_atom_site_label_2
_geom_contact_distance
_geom_contact_site_symmetry_2
_geom_contact_publ_flag
F(1) C(30) 3.285(5) 7_645 no
F(1) C(31) 3.502(6) 7_645 no
F(2) C(41) 2.909(8) 4_553 no
F(2) C(40) 3.114(9) 4_553 no
F(2) F(6) 3.284(3) 7_655 no
F(2) C(11) 3.387(4) 7_655 no
F(2) C(19) 3.398(5) 4_554 no
F(2) F(5) 3.516(4) 7_655 no
F(2) C(34) 3.518(8) 4_554 no
F(2) C(10) 3.521(4) 7_655 no
F(3) C(17) 3.221(4) 7_655 no
F(3) C(16) 3.386(5) 7_655 no
F(3) C(14) 3.522(4) 7_655 no
F(3) C(9) 3.552(4) 7_655 no
F(3) C(13) 3.559(4) 7_655 no
F(4) C(23) 3.340(5) 7_655 no
F(4) C(24) 3.359(5) 7_655 no
F(4) C(3) 3.514(4) 7_655 no
F(5) C(24) 3.216(5) 7_655 no
F(5) C(5) 3.340(4) 7_655 no
F(5) C(4) 3.490(4) 7_655 no
F(6) F(7) 3.093(3) 2_755 no
F(6) C(37) 3.11(1) 5 no
F(6) C(40) 3.523(7) 6_656 no
F(6) C(26) 3.536(8) 3_755 no
F(7) F(7) 3.238(4) 2_755 no
F(7) C(36) 3.28(1) 5_545 no
F(7) C(26) 3.405(7) 4 no
F(7) C(15) 3.408(5) 6_655 no
F(8) C(20) 3.372(5) 6_645 no
C(2) C(44) 3.42(1) 5_544 no
C(5) C(10) 3.406(5) 7_655 no
C(6) C(9) 3.428(4) 7_655 no
C(6) C(10) 3.453(5) 7_655 no
C(6) C(29) 3.595(6) . no
C(7) C(8) 3.469(4) 7_655 no
C(7) C(30) 3.554(6) . no
C(12) C(36) 3.56(1) 5_545 no
C(13) C(35) 3.56(1) 6_645 no
C(22) C(41) 3.53(1) 2_656 no
C(25) C(25) 3.599(7) 3_655 no
C(32) C(32) 3.452(9) 3_755 no
C(33) C(39) 0.454(9) 1_554 no
C(33) C(39) 0.454(9) 2_656 no
C(33) C(40) 1.029(9) 1_554 no
C(33) C(40) 1.029(9) 2_656 no
C(33) C(38) 1.47(1) 1_554 no
C(33) C(38) 1.47(1) 2_656 no
C(33) C(41) 1.963(7) 1_554 no
C(33) C(41) 1.963(7) 2_656 no
C(33) C(43) 2.22(1) 1_554 no
C(33) C(43) 2.22(1) 2_656 no
C(33) C(42) 2.41(1) 1_554 no
C(33) C(42) 2.41(1) 2_656 no
C(33) C(44) 2.77(1) 1_554 no
C(33) C(44) 2.77(1) 2_656 no
C(34) C(38) 0.61(1) 2_656 no
C(34) C(41) 0.73(1) 1_554 no
C(34) C(42) 1.12(1) 1_554 no
C(34) C(39) 1.20(1) 2_656 no
C(34) C(40) 1.30(1) 1_554 no
C(34) C(44) 1.32(1) 2_656 no
C(34) C(43) 1.77(1) 1_554 no
C(34) C(39) 1.89(1) 1_554 no
C(34) C(43) 2.00(1) 2_656 no
C(34) C(38) 2.07(1) 1_554 no
C(34) C(40) 2.48(1) 2_656 no
C(34) C(42) 2.95(1) 2_656 no
C(34) C(41) 3.127(9) 2_656 no
C(34) C(44) 3.57(1) 1_554 no
C(35) C(42) 0.46(1) 1_554 no
C(35) C(38) 0.96(1) 2_656 no
C(35) C(43) 0.97(1) 1_554 no
C(35) C(44) 1.21(1) 2_656 no
C(35) C(43) 1.34(1) 2_656 no
C(35) C(41) 1.77(1) 1_554 no
C(35) C(38) 2.15(1) 1_554 no
C(35) C(39) 2.35(1) 2_656 no
C(35) C(40) 2.61(1) 1_554 no
C(35) C(42) 2.70(1) 2_656 no
C(35) C(39) 2.74(1) 1_554 no
C(35) C(40) 3.32(1) 2_656 no
C(35) C(44) 3.44(1) 1_554 no
C(35) C(41) 3.45(1) 2_656 no
C(36) C(43) 0.60(2) 1_554 no
C(36) C(43) 0.60(2) 2_656 no
C(36) C(38) 1.75(2) 1_554 no
C(36) C(38) 1.75(2) 2_656 no
C(36) C(42) 1.79(1) 1_554 no
C(36) C(42) 1.79(1) 2_656 no
C(36) C(44) 2.54(1) 1_554 no
C(36) C(44) 2.54(1) 2_656 no
C(36) C(39) 2.93(2) 1_554 no
C(36) C(39) 2.93(2) 2_656 no
C(36) C(41) 2.96(1) 1_554 no
C(36) C(41) 2.96(1) 2_656 no
C(36) C(40) 3.38(2) 1_554 no
C(36) C(40) 3.38(2) 2_656 no
C(37) C(40) 1.32(1) 1_554 no
C(37) C(40) 1.32(1) 2_656 no
C(37) C(39) 1.38(2) 1_554 no
C(37) C(39) 1.38(2) 2_656 no
C(37) C(41) 2.71(1) 1_554 no
C(37) C(41) 2.71(1) 2_656 no
C(37) C(38) 2.78(2) 1_554 no
C(37) C(38) 2.78(2) 2_656 no
C(44) C(42) 0.76(1) 2_657 no
C(44) C(41) 1.15(1) 2_657 no
C(44) C(38) 1.50(1) . no
C(44) C(43) 2.16(1) 2_657 no
C(44) C(40) 2.48(1) 2_657 no
C(44) C(39) 2.50(1) . no
C(44) C(43) 2.51(1) . no
C(44) C(38) 3.08(1) 2_657 no
C(44) C(39) 3.20(1) 2_657 no

loop_
_geom_torsion_atom_site_label_1
_geom_torsion_atom_site_label_2
_geom_torsion_atom_site_label_3
_geom_torsion_atom_site_label_4
_geom_torsion_site_symmetry_2
_geom_torsion_site_symmetry_3
_geom_torsion_site_symmetry_4
_geom_torsion
_geom_torsion_publ_flag
Zr(1) C(1) B(1) C(2) . . . 166.3(8) no
Zr(1) C(1) B(1) C(3) . . . -68.6(9) no
Zr(1) C(1) B(1) C(14) . . . 39.6(9) no
Zr(1) C(16) C(17) C(18) . . . -65.6(2) no
Zr(1) C(16) C(20) C(19) . . . 67.5(3) no
Zr(1) C(17) C(16) C(20) . . . 66.7(2) no
Zr(1) C(17) C(18) C(19) . . . -65.9(2) no
Zr(1) C(18) C(17) C(16) . . . 64.8(2) no
Zr(1) C(18) C(19) C(20) . . . -65.9(3) no
Zr(1) C(19) C(18) C(17) . . . 66.6(2) no
Zr(1) C(19) C(20) C(16) . . . -66.7(3) no
Zr(1) C(20) C(16) C(17) . . . -68.2(2) no
Zr(1) C(20) C(19) C(18) . . . 66.7(3) no
Zr(1) C(21) C(22) C(23) . . . 67.1(2) no
Zr(1) C(21) C(25) C(24) . . . -66.3(2) no
Zr(1) C(22) C(21) C(25) . . . -66.7(2) no
Zr(1) C(22) C(23) C(24) . . . 68.5(2) no
Zr(1) C(23) C(22) C(21) . . . -68.0(2) no
Zr(1) C(23) C(24) C(25) . . . 65.6(2) no
Zr(1) C(24) C(23) C(22) . . . -66.7(2) no
Zr(1) C(24) C(25) C(21) . . . 65.5(2) no
Zr(1) C(25) C(21) C(22) . . . 65.2(2) no
Zr(1) C(25) C(24) C(23) . . . -64.1(2) no
F(1) C(4) C(3) C(8) . . . -178.1(3) no
F(1) C(4) C(3) B(1) . . . 5.3(5) no
F(1) C(4) C(5) F(2) . . . 0.8(5) no
F(1) C(4) C(5) C(6) . . . 179.9(3) no
F(2) C(5) C(4) C(3) . . . -178.1(3) no
F(2) C(5) C(6) F(3) . . . -2.3(5) no
F(2) C(5) C(6) C(7) . . . 177.6(3) no
F(3) C(6) C(5) C(4) . . . 178.6(3) no
F(3) C(6) C(7) F(4) . . . 0.0(5) no
F(3) C(6) C(7) C(8) . . . -179.8(3) no
F(4) C(7) C(6) C(5) . . . -179.8(3) no
F(4) C(7) C(8) C(3) . . . -178.4(3) no
F(4) C(7) C(8) C(9) . . . 3.6(5) no
F(5) C(10) C(9) C(8) . . . -2.2(6) no
F(5) C(10) C(9) C(14) . . . 179.4(3) no
F(5) C(10) C(11) F(6) . . . 0.0(5) no
F(5) C(10) C(11) C(12) . . . -179.7(3) no
F(6) C(11) C(10) C(9) . . . -178.8(3) no
F(6) C(11) C(12) F(7) . . . 0.3(5) no
F(6) C(11) C(12) C(13) . . . 179.7(3) no
F(7) C(12) C(11) C(10) . . . -180.0(3) no
F(7) C(12) C(13) F(8) . . . -0.7(5) no
F(7) C(12) C(13) C(14) . . . 179.4(3) no
F(8) C(13) C(12) C(11) . . . 179.9(3) no
F(8) C(13) C(14) C(9) . . . 179.8(3) no
F(8) C(13) C(14) B(1) . . . -3.8(5) no
C(1) Zr(1) C(16) C(17) . . . -45.2(2) no
C(1) Zr(1) C(16) C(20) . . . -159.8(2) no
C(1) Zr(1) C(17) C(16) . . . 135.3(3) no
C(1) Zr(1) C(17) C(18) . . . -109.3(2) no
C(1) Zr(1) C(18) C(17) . . . 68.3(2) no
C(1) Zr(1) C(18) C(19) . . . -176.4(3) no
C(1) Zr(1) C(19) C(18) . . . 4.3(3) no
C(1) Zr(1) C(19) C(20) . . . 119.0(3) no
C(1) Zr(1) C(20) C(16) . . . 27.5(3) no
C(1) Zr(1) C(20) C(19) . . . -86.4(3) no
C(1) Zr(1) C(21) C(22) . . . -124.5(2) no
C(1) Zr(1) C(21) C(25) . . . -10.2(4) no
C(1) Zr(1) C(22) C(21) . . . 80.5(3) no
C(1) Zr(1) C(22) C(23) . . . -33.8(4) no
C(1) Zr(1) C(23) C(22) . . . 155.8(3) no
C(1) Zr(1) C(23) C(24) . . . 41.4(3) no
C(1) Zr(1) C(24) C(23) . . . -140.0(3) no
C(1) Zr(1) C(24) C(25) . . . 103.5(3) no
C(1) Zr(1) C(25) C(21) . . . 171.3(3) no
C(1) Zr(1) C(25) C(24) . . . -74.0(3) no
C(1) B(1) C(3) C(4) . . . -56.3(4) no
C(1) B(1) C(3) C(8) . . . 126.8(3) no
C(1) B(1) C(14) C(9) . . . -125.3(3) no
C(1) B(1) C(14) C(13) . . . 58.1(4) no
C(2) B(1) C(3) C(4) . . . 68.1(4) no
C(2) B(1) C(3) C(8) . . . -108.7(3) no
C(2) B(1) C(14) C(9) . . . 108.8(3) no
C(2) B(1) C(14) C(13) . . . -67.8(4) no
C(3) C(4) C(5) C(6) . . . 0.9(5) no
C(3) C(8) C(7) C(6) . . . 1.4(5) no
C(3) C(8) C(9) C(10) . . . -177.9(3) no
C(3) C(8) C(9) C(14) . . . 0.6(3) no
C(3) B(1) C(14) C(9) . . . -8.3(3) no
C(3) B(1) C(14) C(13) . . . 175.1(3) no
C(4) C(3) C(8) C(7) . . . -2.0(4) no
C(4) C(3) C(8) C(9) . . . 176.4(3) no
C(4) C(3) B(1) C(14) . . . -174.6(3) no
C(4) C(5) C(6) C(7) . . . -1.5(5) no
C(5) C(4) C(3) C(8) . . . 0.9(5) no
C(5) C(4) C(3) B(1) . . . -175.8(3) no
C(5) C(6) C(7) C(8) . . . 0.3(5) no
C(6) C(7) C(8) C(9) . . . -176.6(3) no
C(7) C(8) C(3) B(1) . . . 175.3(3) no
C(7) C(8) C(9) C(10) . . . 0.3(6) no
C(7) C(8) C(9) C(14) . . . 178.8(3) no
C(8) C(3) B(1) C(14) . . . 8.6(3) no
C(8) C(9) C(10) C(11) . . . 176.5(3) no
C(8) C(9) C(14) C(13) . . . -177.4(3) no
C(8) C(9) C(14) B(1) . . . 5.5(3) no
C(9) C(8) C(3) B(1) . . . -6.3(3) no
C(9) C(10) C(11) C(12) . . . 1.5(5) no
C(9) C(14) C(13) C(12) . . . -0.4(5) no
C(10) C(9) C(14) C(13) . . . 1.3(4) no
C(10) C(9) C(14) B(1) . . . -175.8(3) no
C(10) C(11) C(12) C(13) . . . -0.6(5) no
C(11) C(10) C(9) C(14) . . . -1.8(5) no
C(11) C(12) C(13) C(14) . . . 0.0(5) no
C(12) C(13) C(14) B(1) . . . 176.1(3) no
C(15) Zr(1) C(1) B(1) . . . -160.6(8) no
C(15) Zr(1) C(16) C(17) . . . 64.7(3) no
C(15) Zr(1) C(16) C(20) . . . -49.9(3) no
C(15) Zr(1) C(17) C(16) . . . -132.6(3) no
C(15) Zr(1) C(17) C(18) . . . -17.1(3) no
C(15) Zr(1) C(18) C(17) . . . 164.2(3) no
C(15) Zr(1) C(18) C(19) . . . -80.5(3) no
C(15) Zr(1) C(19) C(18) . . . 93.9(3) no
C(15) Zr(1) C(19) C(20) . . . -151.5(3) no
C(15) Zr(1) C(20) C(16) . . . 143.2(2) no
C(15) Zr(1) C(20) C(19) . . . 29.3(3) no
C(15) Zr(1) C(21) C(22) . . . 145.9(3) no
C(15) Zr(1) C(21) C(25) . . . -99.9(3) no
C(15) Zr(1) C(22) C(21) . . . -34.7(3) no
C(15) Zr(1) C(22) C(23) . . . -149.0(3) no
C(15) Zr(1) C(23) C(22) . . . 42.0(4) no
C(15) Zr(1) C(23) C(24) . . . -72.4(3) no
C(15) Zr(1) C(24) C(23) . . . 127.6(3) no
C(15) Zr(1) C(24) C(25) . . . 11.1(3) no
C(15) Zr(1) C(25) C(21) . . . 75.3(3) no
C(15) Zr(1) C(25) C(24) . . . -170.0(3) no
C(16) Zr(1) C(1) B(1) . . . -25.7(8) no
C(16) Zr(1) C(17) C(18) . . . 115.5(4) no
C(16) Zr(1) C(18) C(17) . . . -36.7(2) no
C(16) Zr(1) C(18) C(19) . . . 78.7(3) no
C(16) Zr(1) C(19) C(18) . . . -76.5(3) no
C(16) Zr(1) C(19) C(20) . . . 38.2(3) no
C(16) Zr(1) C(20) C(19) . . . -113.9(3) no
C(16) Zr(1) C(21) C(22) . . . 13.4(3) no
C(16) Zr(1) C(21) C(25) . . . 127.6(3) no
C(16) Zr(1) C(22) C(21) . . . -169.0(3) no
C(16) Zr(1) C(22) C(23) . . . 76.7(3) no
C(16) Zr(1) C(23) C(22) . . . -102.5(3) no
C(16) Zr(1) C(23) C(24) . . . 143.1(3) no
C(16) Zr(1) C(24) C(23) . . . -39.7(3) no
C(16) Zr(1) C(24) C(25) . . . -156.2(3) no
C(16) Zr(1) C(25) C(21) . . . -79.9(4) no
C(16) Zr(1) C(25) C(24) . . . 34.7(4) no
C(16) C(17) Zr(1) C(18) . . . -115.5(4) no
C(16) C(17) Zr(1) C(19) . . . -78.4(3) no
C(16) C(17) Zr(1) C(20) . . . -38.0(3) no
C(16) C(17) Zr(1) C(21) . . . -19.4(5) no
C(16) C(17) Zr(1) C(22) . . . -3.0(3) no
C(16) C(17) Zr(1) C(23) . . . 32.1(3) no
C(16) C(17) Zr(1) C(24) . . . 65.0(3) no
C(16) C(17) Zr(1) C(25) . . . 75.5(5) no
C(16) C(17) C(18) C(19) . . . -1.1(4) no
C(16) C(20) Zr(1) C(17) . . . 36.7(2) no
C(16) C(20) Zr(1) C(18) . . . 76.6(2) no
C(16) C(20) Zr(1) C(19) . . . 113.9(3) no
C(16) C(20) Zr(1) C(21) . . . -135.5(2) no
C(16) C(20) Zr(1) C(22) . . . -114.3(2) no
C(16) C(20) Zr(1) C(23) . . . -83.0(2) no
C(16) C(20) Zr(1) C(24) . . . -80.6(2) no
C(16) C(20) Zr(1) C(25) . . . -117.7(2) no
C(16) C(20) C(19) C(18) . . . 0.0(4) no
C(17) Zr(1) C(1) B(1) . . . -48.2(8) no
C(17) Zr(1) C(16) C(20) . . . -114.6(3) no
C(17) Zr(1) C(18) C(19) . . . 115.3(4) no
C(17) Zr(1) C(19) C(18) . . . -36.5(2) no
C(17) Zr(1) C(19) C(20) . . . 78.1(3) no
C(17) Zr(1) C(20) C(19) . . . -77.3(3) no
C(17) Zr(1) C(21) C(22) . . . 25.6(5) no
C(17) Zr(1) C(21) C(25) . . . 139.9(3) no
C(17) Zr(1) C(22) C(21) . . . -167.4(2) no
C(17) Zr(1) C(22) C(23) . . . 78.3(3) no
C(17) Zr(1) C(23) C(22) . . . -118.9(3) no
C(17) Zr(1) C(23) C(24) . . . 126.6(2) no
C(17) Zr(1) C(24) C(23) . . . -70.4(3) no
C(17) Zr(1) C(24) C(25) . . . 173.0(2) no
C(17) Zr(1) C(25) C(21) . . . -130.4(4) no
C(17) Zr(1) C(25) C(24) . . . -15.7(6) no
C(17) C(16) Zr(1) C(18) . . . 36.6(2) no
C(17) C(16) Zr(1) C(19) . . . 77.3(3) no
C(17) C(16) Zr(1) C(20) . . . 114.6(3) no
C(17) C(16) Zr(1) C(21) . . . 170.4(2) no
C(17) C(16) Zr(1) C(22) . . . 177.6(3) no
C(17) C(16) Zr(1) C(23) . . . -150.4(3) no
C(17) C(16) Zr(1) C(24) . . . -130.5(2) no
C(17) C(16) Zr(1) C(25) . . . -149.2(2) no
C(17) C(16) C(20) C(19) . . . -0.7(4) no
C(17) C(18) Zr(1) C(19) . . . -115.3(4) no
C(17) C(18) Zr(1) C(20) . . . -78.2(3) no
C(17) C(18) Zr(1) C(21) . . . -137.0(3) no
C(17) C(18) Zr(1) C(22) . . . -92.3(3) no
C(17) C(18) Zr(1) C(23) . . . -47.2(3) no
C(17) C(18) Zr(1) C(24) . . . 1.1(5) no
C(17) C(18) Zr(1) C(25) . . . 161.8(6) no
C(17) C(18) C(19) C(20) . . . 0.7(4) no
C(18) Zr(1) C(1) B(1) . . . -78.2(8) no
C(18) Zr(1) C(16) C(20) . . . -77.9(2) no
C(18) Zr(1) C(19) C(20) . . . 114.6(4) no
C(18) Zr(1) C(20) C(19) . . . -37.3(3) no
C(18) Zr(1) C(21) C(22) . . . 85.8(4) no
C(18) Zr(1) C(21) C(25) . . . -159.9(3) no
C(18) Zr(1) C(22) C(21) . . . -127.6(3) no
C(18) Zr(1) C(22) C(23) . . . 118.1(3) no
C(18) Zr(1) C(23) C(22) . . . -94.1(3) no
C(18) Zr(1) C(23) C(24) . . . 151.5(2) no
C(18) Zr(1) C(24) C(23) . . . -71.2(5) no
C(18) Zr(1) C(24) C(25) . . . 172.3(4) no
C(18) Zr(1) C(25) C(21) . . . 77.7(8) no
C(18) Zr(1) C(25) C(24) . . . -167.7(6) no
C(18) C(17) Zr(1) C(19) . . . 37.1(2) no
C(18) C(17) Zr(1) C(20) . . . 77.5(3) no
C(18) C(17) Zr(1) C(21) . . . 96.1(4) no
C(18) C(17) Zr(1) C(22) . . . 112.5(3) no
C(18) C(17) Zr(1) C(23) . . . 147.6(2) no
C(18) C(17) Zr(1) C(24) . . . -179.5(2) no
C(18) C(17) Zr(1) C(25) . . . -169.1(4) no
C(18) C(17) C(16) C(20) . . . 1.1(4) no
C(18) C(19) Zr(1) C(20) . . . -114.6(4) no
C(18) C(19) Zr(1) C(21) . . . 166.0(3) no
C(18) C(19) Zr(1) C(22) . . . -162.3(3) no
C(18) C(19) Zr(1) C(23) . . . -134.1(2) no
C(18) C(19) Zr(1) C(24) . . . -141.0(3) no
C(18) C(19) Zr(1) C(25) . . . 158.8(3) no
C(19) Zr(1) C(1) B(1) . . . -80.5(9) no
C(19) Zr(1) C(16) C(20) . . . -37.2(2) no
C(19) Zr(1) C(21) C(22) . . . 73.5(3) no
C(19) Zr(1) C(21) C(25) . . . -172.2(3) no
C(19) Zr(1) C(22) C(21) . . . -115.3(3) no
C(19) Zr(1) C(22) C(23) . . . 130.4(3) no
C(19) Zr(1) C(23) C(22) . . . -59.3(3) no
C(19) Zr(1) C(23) C(24) . . . -173.7(2) no
C(19) Zr(1) C(24) C(23) . . . 11.4(4) no
C(19) Zr(1) C(24) C(25) . . . -105.2(4) no
C(19) Zr(1) C(25) C(21) . . . 12.4(4) no
C(19) Zr(1) C(25) C(24) . . . 127.0(3) no
C(19) C(18) Zr(1) C(20) . . . 37.1(3) no
C(19) C(18) Zr(1) C(21) . . . -21.7(4) no
C(19) C(18) Zr(1) C(22) . . . 23.1(3) no
C(19) C(18) Zr(1) C(23) . . . 68.2(3) no
C(19) C(18) Zr(1) C(24) . . . 116.4(4) no
C(19) C(18) Zr(1) C(25) . . . -82.9(8) no
C(19) C(20) Zr(1) C(21) . . . 110.6(3) no
C(19) C(20) Zr(1) C(22) . . . 131.7(3) no
C(19) C(20) Zr(1) C(23) . . . 163.1(3) no
C(19) C(20) Zr(1) C(24) . . . 165.5(3) no
C(19) C(20) Zr(1) C(25) . . . 128.4(3) no
C(20) Zr(1) C(1) B(1) . . . -40.7(9) no
C(20) Zr(1) C(21) C(22) . . . 40.9(3) no
C(20) Zr(1) C(21) C(25) . . . 155.2(3) no
C(20) Zr(1) C(22) C(21) . . . -139.1(3) no
C(20) Zr(1) C(22) C(23) . . . 106.6(3) no
C(20) Zr(1) C(23) C(22) . . . -69.6(3) no
C(20) Zr(1) C(23) C(24) . . . 176.0(3) no
C(20) Zr(1) C(24) C(23) . . . -4.6(3) no
C(20) Zr(1) C(24) C(25) . . . -121.1(3) no
C(20) Zr(1) C(25) C(21) . . . -33.3(4) no
C(20) Zr(1) C(25) C(24) . . . 81.4(3) no
C(20) C(16) Zr(1) C(21) . . . 55.8(2) no
C(20) C(16) Zr(1) C(22) . . . 63.0(2) no
C(20) C(16) Zr(1) C(23) . . . 95.0(2) no
C(20) C(16) Zr(1) C(24) . . . 114.9(2) no
C(20) C(16) Zr(1) C(25) . . . 96.3(3) no
C(20) C(19) Zr(1) C(21) . . . -79.3(3) no
C(20) C(19) Zr(1) C(22) . . . -47.7(3) no
C(20) C(19) Zr(1) C(23) . . . -19.5(3) no
C(20) C(19) Zr(1) C(24) . . . -26.4(5) no
C(20) C(19) Zr(1) C(25) . . . -86.5(4) no
C(21) Zr(1) C(1) B(1) . . . 119.7(8) no
C(21) Zr(1) C(22) C(23) . . . -114.3(4) no
C(21) Zr(1) C(23) C(22) . . . 37.4(3) no
C(21) Zr(1) C(23) C(24) . . . -77.1(3) no
C(21) Zr(1) C(24) C(23) . . . 78.6(3) no
C(21) Zr(1) C(24) C(25) . . . -37.9(3) no
C(21) Zr(1) C(25) C(24) . . . 114.6(4) no
C(21) C(22) Zr(1) C(23) . . . 114.3(4) no
C(21) C(22) Zr(1) C(24) . . . 77.4(3) no
C(21) C(22) Zr(1) C(25) . . . 37.8(3) no
C(21) C(22) C(23) C(24) . . . 0.4(4) no
C(21) C(25) Zr(1) C(22) . . . -37.3(3) no
C(21) C(25) Zr(1) C(23) . . . -78.4(3) no
C(21) C(25) Zr(1) C(24) . . . -114.6(4) no
C(21) C(25) C(24) C(23) . . . 1.4(4) no
C(22) Zr(1) C(1) B(1) . . . 80.8(9) no
C(22) Zr(1) C(21) C(25) . . . 114.2(4) no
C(22) Zr(1) C(23) C(24) . . . -114.4(4) no
C(22) Zr(1) C(24) C(23) . . . 37.8(3) no
C(22) Zr(1) C(24) C(25) . . . -78.7(3) no
C(22) Zr(1) C(25) C(24) . . . 77.3(3) no
C(22) C(21) Zr(1) C(23) . . . -37.6(3) no
C(22) C(21) Zr(1) C(24) . . . -77.7(3) no
C(22) C(21) Zr(1) C(25) . . . -114.2(4) no
C(22) C(21) C(25) C(24) . . . -1.1(4) no
C(22) C(23) Zr(1) C(24) . . . 114.4(4) no
C(22) C(23) Zr(1) C(25) . . . 78.5(3) no
C(22) C(23) C(24) C(25) . . . -1.2(4) no
C(23) Zr(1) C(1) B(1) . . . 62.5(8) no
C(23) Zr(1) C(21) C(25) . . . 76.6(3) no
C(23) Zr(1) C(24) C(25) . . . -116.5(4) no
C(23) Zr(1) C(25) C(24) . . . 36.3(2) no
C(23) C(22) Zr(1) C(24) . . . -36.9(2) no
C(23) C(22) Zr(1) C(25) . . . -76.5(3) no
C(23) C(22) C(21) C(25) . . . 0.4(4) no
C(23) C(24) Zr(1) C(25) . . . 116.5(4) no
C(24) Zr(1) C(1) B(1) . . . 83.3(8) no
C(24) Zr(1) C(21) C(25) . . . 36.5(3) no
C(24) C(23) Zr(1) C(25) . . . -35.9(2) no
C(25) Zr(1) C(1) B(1) . . . 114.1(8) no
C(26) C(27) C(28) C(29) . . . -179.6(5) no
C(26) C(27) C(32) C(31) . . . 177.9(5) no
C(27) C(28) C(29) C(30) . . . 2.3(7) no
C(27) C(32) C(31) C(30) . . . 1.3(8) no
C(28) C(27) C(32) C(31) . . . -2.0(7) no
C(28) C(29) C(30) C(31) . . . -3.0(7) no
C(29) C(28) C(27) C(32) . . . 0.3(6) no
C(29) C(30) C(31) C(32) . . . 1.2(7) no
C(33) C(34) C(35) C(36) . . . 1(2) no
C(33) C(34) C(35) C(44) . . 2_656 177(1) no
C(33) C(34) C(35) C(38) . . 2_656 3(2) no
C(33) C(34) C(35) C(43) . . 1_554 2(2) no
C(33) C(34) C(35) C(43) . . 2_656 0(1) no
C(33) C(34) C(35) C(42) . . 1_554 171(3) no
C(33) C(34) C(35) C(41) . . 1_554 177(2) no
C(33) C(34) C(44) C(35) . 2_656 . -23(10) no
C(33) C(34) C(44) C(38) . 2_656 2_656 -19(9) no
C(33) C(34) C(44) C(42) . 2_656 1_554 -19.6(1) no
C(33) C(34) C(44) C(41) . 2_656 1_554 157(10) no
C(33) C(34) C(38) C(35) . 2_656 . -177(2) no
C(33) C(34) C(38) C(36) . 2_656 . -172(6) no
C(33) C(34) C(38) C(44) . 2_656 2_656 178(1) no
C(33) C(34) C(38) C(38) . 2_656 1_554 -3(2) no
C(33) C(34) C(38) C(43) . 2_656 1_554 -173(10) no
C(33) C(34) C(38) C(43) . 2_656 2_656 -64.6(2) no
C(33) C(34) C(38) C(42) . 2_656 1_554 178(1) no
C(33) C(34) C(38) C(41) . 2_656 1_554 170(5) no
C(33) C(34) C(38) C(40) . 2_656 1_554 1(1) no
C(33) C(34) C(38) C(39) . 2_656 1_554 -1.0(5) no
C(33) C(34) C(38) C(39) . 2_656 2_656 1.8(8) no
C(33) C(34) C(43) C(35) . 1_554 . -178(1) no
C(33) C(34) C(43) C(35) . 1_554 2_655 -1(1) no
C(33) C(34) C(43) C(36) . 1_554 . -171(6) no
C(33) C(34) C(42) C(35) . 1_554 . -11(3) no
C(33) C(34) C(42) C(36) . 1_554 . -5(2) no
C(33) C(34) C(41) C(35) . 1_554 . -177(2) no
C(33) C(34) C(40) C(37) . 1_554 . 0(2) no
C(33) C(34) C(39) C(37) . 2_656 . 169(6) no
C(33) C(34) C(39) C(38) . 2_656 1_554 -3(2) no
C(33) C(34) C(39) C(38) . 2_656 2_656 -6(3) no
C(33) C(34) C(39) C(41) . 2_656 1_554 179(2) no
C(33) C(34) C(39) C(40) . 2_656 1_554 173(4) no
C(33) C(34) C(39) C(40) . 2_656 2_656 -1(1) no
C(33) C(34) C(39) C(39) . 2_656 1_554 1.5(7) no
C(33) C(34) C(35) C(36) 2_655 2_655 . 1(2) no
C(33) C(37) C(40) C(34) . 1_554 . 0(2) no
C(33) C(37) C(40) C(34) . 2_656 2_655 0(2) no
C(33) C(37) C(40) C(38) . 2_656 1_554 0.8(7) no
C(33) C(37) C(40) C(41) . 2_656 2_656 126.4(3) no
C(33) C(37) C(40) C(40) . 2_656 1_554 0.0000(1) no
C(33) C(37) C(40) C(39) . 2_656 1_554 3(2) no
C(33) C(37) C(40) C(39) . 2_656 2_656 -1.3(7) no
C(33) C(37) C(39) C(34) . 1_554 2_655 -170(5) no
C(33) C(37) C(39) C(34) . 2_656 . -170(5) no
C(33) C(37) C(39) C(38) . 2_656 1_554 1(1) no
C(33) C(37) C(39) C(38) . 2_656 2_656 -22.8(2) no
C(33) C(37) C(39) C(41) . 2_656 1_554 -176(3) no
C(33) C(37) C(39) C(40) . 2_656 1_554 -174(3) no
C(33) C(37) C(39) C(40) . 2_656 2_656 3(2) no
C(33) C(37) C(39) C(39) . 2_656 1_554 0.0000(2) no
C(33) C(38) C(34) C(35) 1_554 2_655 2_655 177(2) no
C(33) C(38) C(35) C(34) 1_554 2_655 2_655 -166(8) no
C(33) C(38) C(35) C(36) 1_554 2_655 . 12(7) no
C(33) C(38) C(36) C(35) 1_554 . . 1.5(9) no
C(33) C(38) C(36) C(35) 1_554 . 2_655 -177(2) no
C(33) C(38) C(36) C(38) 1_554 . 2_656 0.0000(3) no
C(33) C(38) C(36) C(43) 1_554 . 1_554 -2(2) no
C(33) C(38) C(36) C(43) 1_554 . 2_656 11(8) no
C(33) C(38) C(36) C(42) 1_554 . 1_554 -0.5(8) no
C(33) C(38) C(36) C(42) 1_554 . 2_656 179(2) no
C(33) C(38) C(34) C(35) 2_656 . . 177(2) no
C(33) C(38) C(34) C(44) 2_656 . 2_656 -178(1) no
C(33) C(38) C(34) C(43) 2_656 . 1_554 173(10) no
C(33) C(38) C(34) C(42) 2_656 . 1_554 -178(1) no
C(33) C(38) C(34) C(41) 2_656 . 1_554 -170(5) no
C(33) C(38) C(34) C(40) 2_656 . 1_554 -1(1) no
C(33) C(38) C(34) C(39) 2_656 . 2_656 -1.8(8) no
C(33) C(38) C(35) C(34) 2_656 . . -166(8) no
C(33) C(38) C(35) C(36) 2_656 . . 12(7) no
C(33) C(38) C(35) C(44) 2_656 . 2_656 -171(7) no
C(33) C(38) C(35) C(43) 2_656 . 1_554 13(7) no
C(33) C(38) C(35) C(43) 2_656 . 2_656 10(7) no
C(33) C(38) C(35) C(42) 2_656 . 1_554 -176(7) no
C(33) C(38) C(35) C(41) 2_656 . 1_554 -169(7) no
C(33) C(38) C(36) C(35) 2_656 . . -177(2) no
C(33) C(38) C(36) C(35) 2_656 . 2_655 1.5(9) no
C(33) C(38) C(36) C(38) 2_656 . 1_554 0.0000(1) no
C(33) C(38) C(36) C(43) 2_656 . 1_554 11(8) no
C(33) C(38) C(36) C(43) 2_656 . 2_656 -2(2) no
C(33) C(38) C(36) C(42) 2_656 . 1_554 179(2) no
C(33) C(38) C(36) C(42) 2_656 . 2_656 -0.5(8) no
C(33) C(38) C(44) C(34) 2_656 2_656 . 3(1) no
C(33) C(38) C(44) C(35) 2_656 2_656 . 177(2) no
C(33) C(38) C(44) C(42) 2_656 2_656 1_554 -178(3) no
C(33) C(38) C(44) C(41) 2_656 2_656 1_554 0(2) no
C(33) C(38) C(38) C(34) 2_656 1_554 2_655 3(3) no
C(33) C(38) C(38) C(35) 2_656 1_554 2_655 178(1) no
C(33) C(38) C(38) C(36) 2_656 1_554 . 180.0000 no
C(33) C(38) C(43) C(34) 2_656 1_554 . -172.5(1) no
C(33) C(38) C(43) C(35) 2_656 1_554 . -177(2) no
C(33) C(38) C(43) C(35) 2_656 1_554 2_655 0(2) no
C(33) C(38) C(43) C(36) 2_656 1_554 . -170(8) no
C(33) C(38) C(43) C(34) 2_656 2_656 2_655 1.5(7) no
C(33) C(38) C(43) C(35) 2_656 2_656 . -178(1) no
C(33) C(38) C(43) C(35) 2_656 2_656 2_655 5(2) no
C(33) C(38) C(43) C(36) 2_656 2_656 . 178(2) no
C(33) C(38) C(43) C(38) 2_656 2_656 1_554 0.9(7) no
C(33) C(38) C(43) C(43) 2_656 2_656 1_554 173(5) no
C(33) C(38) C(43) C(42) 2_656 2_656 1_554 179(2) no
C(33) C(38) C(43) C(42) 2_656 2_656 2_656 1(2) no
C(33) C(38) C(42) C(34) 2_656 1_554 . 6(4) no
C(33) C(38) C(42) C(35) 2_656 1_554 . 177(5) no
C(33) C(38) C(42) C(36) 2_656 1_554 . -177(5) no
C(33) C(38) C(41) C(34) 2_656 1_554 . 10(5) no
C(33) C(38) C(41) C(35) 2_656 1_554 . 178(2) no
C(33) C(38) C(40) C(34) 2_656 1_554 . 178(2) no
C(33) C(38) C(40) C(37) 2_656 1_554 . -0.9(8) no
C(33) C(38) C(39) C(34) 2_656 1_554 2_655 174(3) no
C(33) C(38) C(39) C(37) 2_656 1_554 . -2(2) no
C(33) C(38) C(39) C(34) 2_656 2_656 . 174(3) no
C(33) C(38) C(39) C(37) 2_656 2_656 . 22.8(2) no
C(33) C(38) C(39) C(38) 2_656 2_656 1_554 -2(2) no
C(33) C(38) C(39) C(41) 2_656 2_656 1_554 177(2) no
C(33) C(38) C(39) C(40) 2_656 2_656 1_554 173(4) no
C(33) C(38) C(39) C(40) 2_656 2_656 2_656 -2(1) no
C(33) C(38) C(39) C(39) 2_656 2_656 1_554 0.4(3) no
C(33) C(40) C(34) C(35) 1_554 . . -2(4) no
C(33) C(40) C(34) C(44) 1_554 . 2_656 176(2) no
C(33) C(40) C(34) C(38) 1_554 . 2_656 2(2) no
C(33) C(40) C(34) C(43) 1_554 . 1_554 1(1) no
C(33) C(40) C(34) C(42) 1_554 . 1_554 135.8(2) no
C(33) C(40) C(34) C(41) 1_554 . 1_554 177(1) no
C(33) C(40) C(34) C(39) 1_554 . 2_656 3(2) no
C(33) C(40) C(37) C(40) 1_554 . 2_656 0.0000(3) no
C(33) C(40) C(37) C(39) 1_554 . 1_554 1.3(7) no
C(33) C(40) C(37) C(39) 1_554 . 2_656 -3(2) no
C(33) C(40) C(34) C(35) 2_656 2_655 2_655 -2(4) no
C(33) C(40) C(37) C(40) 2_656 . 1_554 0.0000(3) no
C(33) C(40) C(37) C(39) 2_656 . 1_554 -3(2) no
C(33) C(40) C(37) C(39) 2_656 . 2_656 1.3(7) no
C(33) C(40) C(38) C(34) 2_656 1_554 2_655 -178(2) no
C(33) C(40) C(38) C(35) 2_656 1_554 2_655 -175(3) no
C(33) C(40) C(38) C(36) 2_656 1_554 . -2(2) no
C(33) C(40) C(41) C(34) 2_656 2_656 2_655 -3(1) no
C(33) C(40) C(41) C(35) 2_656 2_656 2_655 -3(1) no
C(33) C(40) C(41) C(44) 2_656 2_656 1_554 -2(3) no
C(33) C(40) C(41) C(38) 2_656 2_656 1_554 -1(1) no
C(33) C(40) C(41) C(42) 2_656 2_656 2_656 -1(2) no
C(33) C(40) C(41) C(39) 2_656 2_656 1_554 3(1) no
C(33) C(40) C(40) C(34) 2_656 1_554 . 0.1(9) no
C(33) C(40) C(40) C(37) 2_656 1_554 . -180.0000 no
C(33) C(40) C(39) C(34) 2_656 1_554 2_655 -163(9) no
C(33) C(40) C(39) C(37) 2_656 1_554 . 16(8) no
C(33) C(40) C(39) C(34) 2_656 2_656 . 1(2) no
C(33) C(40) C(39) C(37) 2_656 2_656 . -174(3) no
C(33) C(40) C(39) C(38) 2_656 2_656 1_554 4(2) no
C(33) C(40) C(39) C(38) 2_656 2_656 2_656 4(2) no
C(33) C(40) C(39) C(41) 2_656 2_656 1_554 0(7) no
C(33) C(40) C(39) C(40) 2_656 2_656 1_554 -170(5) no
C(33) C(40) C(39) C(39) 2_656 2_656 1_554 -5(3) no
C(33) C(39) C(34) C(35) 1_554 2_655 2_655 5(3) no
C(33) C(39) C(37) C(40) 1_554 . 1_554 -3(2) no
C(33) C(39) C(37) C(40) 1_554 . 2_656 174(3) no
C(33) C(39) C(37) C(39) 1_554 . 2_656 0.0000(1) no
C(33) C(39) C(34) C(35) 2_656 . . 5(3) no
C(33) C(39) C(34) C(44) 2_656 . 2_656 166(5) no
C(33) C(39) C(34) C(38) 2_656 . 2_656 6(3) no
C(33) C(39) C(34) C(43) 2_656 . 1_554 6(3) no
C(33) C(39) C(34) C(42) 2_656 . 1_554 14(5) no
C(33) C(39) C(34) C(41) 2_656 . 1_554 -179(2) no
C(33) C(39) C(34) C(40) 2_656 . 1_554 -173(4) no
C(33) C(39) C(37) C(40) 2_656 . 1_554 174(3) no
C(33) C(39) C(37) C(40) 2_656 . 2_656 -3(2) no
C(33) C(39) C(37) C(39) 2_656 . 1_554 0.0000(2) no
C(33) C(39) C(38) C(34) 2_656 1_554 2_655 6(3) no
C(33) C(39) C(38) C(35) 2_656 1_554 2_655 176(4) no
C(33) C(39) C(38) C(36) 2_656 1_554 . -177(3) no
C(33) C(39) C(38) C(34) 2_656 2_656 . -174(3) no
C(33) C(39) C(38) C(35) 2_656 2_656 . -166.1(1) no
C(33) C(39) C(38) C(36) 2_656 2_656 . 3(3) no
C(33) C(39) C(38) C(44) 2_656 2_656 2_656 -178(2) no
C(33) C(39) C(38) C(38) 2_656 2_656 1_554 2(2) no
C(33) C(39) C(38) C(43) 2_656 2_656 1_554 4(3) no
C(33) C(39) C(38) C(43) 2_656 2_656 2_656 2(2) no
C(33) C(39) C(38) C(42) 2_656 2_656 1_554 180(3) no
C(33) C(39) C(38) C(41) 2_656 2_656 1_554 -177(2) no
C(33) C(39) C(38) C(40) 2_656 2_656 1_554 -173(4) no
C(33) C(39) C(38) C(39) 2_656 2_656 1_554 -0.4(3) no
C(33) C(39) C(41) C(34) 2_656 1_554 . 1(3) no
C(33) C(39) C(41) C(35) 2_656 1_554 . 4(4) no
C(33) C(39) C(40) C(34) 2_656 1_554 . 163(9) no
C(33) C(39) C(40) C(37) 2_656 1_554 . -16(8) no
C(33) C(39) C(40) C(34) 2_656 2_656 2_655 -5(3) no
C(33) C(39) C(40) C(37) 2_656 2_656 . 174(3) no
C(33) C(39) C(40) C(38) 2_656 2_656 1_554 -4(2) no
C(33) C(39) C(40) C(41) 2_656 2_656 2_656 -4(3) no
C(33) C(39) C(40) C(40) 2_656 2_656 1_554 170(5) no
C(33) C(39) C(40) C(39) 2_656 2_656 1_554 5(3) no
C(33) C(39) C(39) C(34) 2_656 1_554 2_655 -5(3) no
C(33) C(39) C(39) C(37) 2_656 1_554 . 180.0000(2) no
C(34) C(33) C(34) C(35) . 2_655 2_655 -0.5(7) no
C(34) C(33) C(37) C(40) . . 1_554 -0.1(9) no
C(34) C(33) C(37) C(40) . . 2_656 179.9(9) no
C(34) C(33) C(37) C(39) . . 1_554 -176(2) no
C(34) C(33) C(37) C(39) . . 2_656 4(2) no
C(34) C(33) C(38) C(35) . 1_554 2_655 -12(7) no
C(34) C(33) C(38) C(36) . 1_554 . -1.0(8) no
C(34) C(33) C(38) C(35) . 2_656 . 167(8) no
C(34) C(33) C(38) C(36) . 2_656 . 177(2) no
C(34) C(33) C(38) C(44) . 2_656 2_656 -3(1) no
C(34) C(33) C(38) C(38) . 2_656 1_554 177(2) no
C(34) C(33) C(38) C(43) . 2_656 1_554 178(2) no
C(34) C(33) C(38) C(43) . 2_656 2_656 177(2) no
C(34) C(33) C(38) C(42) . 2_656 1_554 -6(4) no
C(34) C(33) C(38) C(41) . 2_656 1_554 -2(1) no
C(34) C(33) C(38) C(40) . 2_656 1_554 -1(2) no
C(34) C(33) C(38) C(39) . 2_656 1_554 174(3) no
C(34) C(33) C(38) C(39) . 2_656 2_656 -5(2) no
C(34) C(33) C(40) C(37) . 1_554 . 179.9(9) no
C(34) C(33) C(40) C(37) . 2_656 . -179(9) no
C(34) C(33) C(40) C(38) . 2_656 1_554 1(9) no
C(34) C(33) C(40) C(41) . 2_656 2_656 2(10) no
C(34) C(33) C(40) C(40) . 2_656 1_554 -179(9) no
C(34) C(33) C(40) C(39) . 2_656 1_554 17.1(1) no
C(34) C(33) C(40) C(39) . 2_656 2_656 -174(10) no
C(34) C(33) C(39) C(37) . 1_554 . 170(5) no
C(34) C(33) C(39) C(37) . 2_656 . -176(2) no
C(34) C(33) C(39) C(38) . 2_656 1_554 6(4) no
C(34) C(33) C(39) C(38) . 2_656 2_656 3(1) no
C(34) C(33) C(39) C(41) . 2_656 1_554 -1(2) no
C(34) C(33) C(39) C(40) . 2_656 1_554 -161(10) no
C(34) C(33) C(39) C(40) . 2_656 2_656 179(1) no
C(34) C(33) C(39) C(39) . 2_656 1_554 -176(2) no
C(34) C(35) C(36) C(35) . . 2_655 -0.6(8) no
C(34) C(35) C(36) C(38) . . 1_554 -1(1) no
C(34) C(35) C(36) C(38) . . 2_656 0.9(9) no
C(34) C(35) C(36) C(43) . . 1_554 3(2) no
C(34) C(35) C(36) C(43) . . 2_656 -3(2) no
C(34) C(35) C(36) C(42) . . 1_554 59.6(1) no
C(34) C(35) C(36) C(42) . . 2_656 -3(1) no
C(34) C(35) C(44) C(38) . 2_656 2_656 -3(1) no
C(34) C(35) C(44) C(42) . 2_656 1_554 -27(10) no
C(34) C(35) C(44) C(41) . 2_656 1_554 0.0(9) no
C(34) C(35) C(38) C(36) . 2_656 . -178(2) no
C(34) C(35) C(38) C(44) . 2_656 2_656 5(2) no
C(34) C(35) C(38) C(38) . 2_656 1_554 -175(3) no
C(34) C(35) C(38) C(43) . 2_656 1_554 -179(2) no
C(34) C(35) C(38) C(43) . 2_656 2_656 -176(2) no
C(34) C(35) C(38) C(42) . 2_656 1_554 10(3) no
C(34) C(35) C(38) C(41) . 2_656 1_554 3(1) no
C(34) C(35) C(38) C(40) . 2_656 1_554 -2(2) no
C(34) C(35) C(38) C(39) . 2_656 1_554 -169(5) no
C(34) C(35) C(38) C(39) . 2_656 2_656 -7.7(1) no
C(34) C(35) C(43) C(35) . 1_554 2_655 -14(8) no
C(34) C(35) C(43) C(36) . 1_554 . -178(2) no
C(34) C(35) C(43) C(35) . 2_656 2_655 13(8) no
C(34) C(35) C(43) C(36) . 2_656 . 178(1) no
C(34) C(35) C(43) C(38) . 2_656 1_554 0(2) no
C(34) C(35) C(43) C(38) . 2_656 2_656 1.5(9) no
C(34) C(35) C(43) C(43) . 2_656 1_554 123.7(2) no
C(34) C(35) C(43) C(42) . 2_656 1_554 13(4) no
C(34) C(35) C(43) C(42) . 2_656 2_656 -2(4) no
C(34) C(35) C(42) C(36) . 1_554 . -65.2(1) no
C(34) C(44) C(35) C(36) 2_656 . . 147.3(1) no
C(34) C(44) C(35) C(38) 2_656 . 2_656 3(1) no
C(34) C(44) C(35) C(43) 2_656 . 1_554 15(5) no
C(34) C(44) C(35) C(43) 2_656 . 2_656 7(4) no
C(34) C(44) C(35) C(42) 2_656 . 1_554 27(10) no
C(34) C(44) C(35) C(41) 2_656 . 1_554 0.0(9) no
C(34) C(44) C(38) C(35) 2_656 2_656 . -174(2) no
C(34) C(44) C(38) C(36) 2_656 2_656 . -177(2) no
C(34) C(44) C(38) C(38) 2_656 2_656 1_554 -178(7) no
C(34) C(44) C(38) C(43) 2_656 2_656 1_554 -178(2) no
C(34) C(44) C(38) C(43) 2_656 2_656 2_656 -176(2) no
C(34) C(44) C(38) C(42) 2_656 2_656 1_554 -179(3) no
C(34) C(44) C(38) C(41) 2_656 2_656 1_554 3(1) no
C(34) C(44) C(38) C(40) 2_656 2_656 1_554 2(1) no
C(34) C(44) C(38) C(39) 2_656 2_656 1_554 2(2) no
C(34) C(44) C(38) C(39) 2_656 2_656 2_656 4(1) no
C(34) C(44) C(42) C(35) 2_656 1_554 . -151.6(1) no
C(34) C(44) C(42) C(36) 2_656 1_554 . -171(9) no
C(34) C(44) C(41) C(35) 2_656 1_554 . 0(1) no
C(34) C(38) C(33) C(37) 2_656 . . 3(2) no
C(34) C(38) C(33) C(38) 2_656 . 1_554 -177(2) no
C(34) C(38) C(33) C(40) 2_656 . 1_554 1(2) no
C(34) C(38) C(33) C(40) 2_656 . 2_656 -180(2) no
C(34) C(38) C(33) C(39) 2_656 . 1_554 -174(3) no
C(34) C(38) C(33) C(39) 2_656 . 2_656 5(2) no
C(34) C(38) C(35) C(36) 2_656 . . 178(2) no
C(34) C(38) C(35) C(44) 2_656 . 2_656 -5(2) no
C(34) C(38) C(35) C(43) 2_656 . 1_554 179(2) no
C(34) C(38) C(35) C(43) 2_656 . 2_656 176(2) no
C(34) C(38) C(35) C(42) 2_656 . 1_554 -10(3) no
C(34) C(38) C(35) C(41) 2_656 . 1_554 -3(1) no
C(34) C(38) C(36) C(35) 2_656 . . -6(6) no
C(34) C(38) C(36) C(35) 2_656 . 2_655 173(6) no
C(34) C(38) C(36) C(38) 2_656 . 1_554 171(7) no
C(34) C(38) C(36) C(43) 2_656 . 1_554 -178.1(1) no
C(34) C(38) C(36) C(43) 2_656 . 2_656 169(7) no
C(34) C(38) C(36) C(42) 2_656 . 1_554 -10(6) no
C(34) C(38) C(36) C(42) 2_656 . 2_656 171(6) no
C(34) C(38) C(44) C(35) 2_656 2_656 . 174(2) no
C(34) C(38) C(44) C(42) 2_656 2_656 1_554 179(3) no
C(34) C(38) C(44) C(41) 2_656 2_656 1_554 -3(1) no
C(34) C(38) C(38) C(34) 2_656 1_554 2_655 7(5) no
C(34) C(38) C(38) C(35) 2_656 1_554 2_655 -179(2) no
C(34) C(38) C(38) C(36) 2_656 1_554 . -177(3) no
C(34) C(38) C(43) C(35) 2_656 1_554 . -5(10) no
C(34) C(38) C(43) C(35) 2_656 1_554 2_655 172(9) no
C(34) C(38) C(43) C(36) 2_656 1_554 . 2.7(2) no
C(34) C(38) C(43) C(35) 2_656 2_656 . -114.0(3) no
C(34) C(38) C(43) C(35) 2_656 2_656 2_655 68.6(3) no
C(34) C(38) C(43) C(36) 2_656 2_656 . -118.3(2) no
C(34) C(38) C(43) C(38) 2_656 2_656 1_554 64.7(2) no
C(34) C(38) C(43) C(43) 2_656 2_656 1_554 -123.0(2) no
C(34) C(38) C(43) C(42) 2_656 2_656 1_554 -116.9(3) no
C(34) C(38) C(43) C(42) 2_656 2_656 2_656 64.5(3) no
C(34) C(38) C(42) C(35) 2_656 1_554 . 171(3) no
C(34) C(38) C(42) C(36) 2_656 1_554 . 177(2) no
C(34) C(38) C(41) C(35) 2_656 1_554 . 168(5) no
C(34) C(38) C(40) C(37) 2_656 1_554 . -179(2) no
C(34) C(38) C(39) C(37) 2_656 1_554 . 4(2) no
C(34) C(38) C(39) C(37) 2_656 2_656 . -151.5(2) no
C(34) C(38) C(39) C(38) 2_656 2_656 1_554 -176(2) no
C(34) C(38) C(39) C(41) 2_656 2_656 1_554 3(1) no
C(34) C(38) C(39) C(40) 2_656 2_656 1_554 -1(2) no
C(34) C(38) C(39) C(40) 2_656 2_656 2_656 -176(2) no
C(34) C(38) C(39) C(39) 2_656 2_656 1_554 -174(3) no
C(34) C(43) C(35) C(36) 1_554 . . 178(2) no
C(34) C(43) C(35) C(44) 1_554 . 2_656 -13(4) no
C(34) C(43) C(35) C(38) 1_554 . 2_656 -0.4(9) no
C(34) C(43) C(35) C(43) 1_554 . 2_656 56.6(2) no
C(34) C(43) C(35) C(42) 1_554 . 1_554 -18(5) no
C(34) C(43) C(35) C(41) 1_554 . 1_554 -2.2(7) no
C(34) C(43) C(35) C(36) 1_554 2_655 . -177(2) no
C(34) C(43) C(36) C(35) 1_554 . . -6(4) no
C(34) C(43) C(36) C(35) 1_554 . 2_655 171(6) no
C(34) C(43) C(36) C(38) 1_554 . 1_554 168(7) no
C(34) C(43) C(36) C(38) 1_554 . 2_656 1(4) no
C(34) C(43) C(36) C(43) 1_554 . 2_656 165(9) no
C(34) C(43) C(36) C(42) 1_554 . 1_554 -9(4) no
C(34) C(43) C(36) C(42) 1_554 . 2_656 169(6) no
C(34) C(42) C(35) C(36) 1_554 . . 65.2(1) no
C(34) C(42) C(35) C(44) 1_554 . 2_656 -150.1(1) no
C(34) C(42) C(35) C(38) 1_554 . 2_656 5(2) no
C(34) C(42) C(35) C(43) 1_554 . 1_554 22(6) no
C(34) C(42) C(35) C(43) 1_554 . 2_656 17(6) no
C(34) C(42) C(35) C(41) 1_554 . 1_554 -4(2) no
C(34) C(42) C(36) C(35) 1_554 . . -116.5(1) no
C(34) C(42) C(36) C(35) 1_554 . 2_655 4(1) no
C(34) C(42) C(36) C(38) 1_554 . 1_554 2(1) no
C(34) C(42) C(36) C(38) 1_554 . 2_656 1.5(9) no
C(34) C(42) C(36) C(43) 1_554 . 1_554 4(2) no
C(34) C(42) C(36) C(43) 1_554 . 2_656 1(2) no
C(34) C(42) C(36) C(42) 1_554 . 2_656 2.1(7) no
C(34) C(41) C(35) C(36) 1_554 . . 6(2) no
C(34) C(41) C(35) C(44) 1_554 . 2_656 180(2) no
C(34) C(41) C(35) C(38) 1_554 . 2_656 3(2) no
C(34) C(41) C(35) C(43) 1_554 . 1_554 6(2) no
C(34) C(41) C(35) C(43) 1_554 . 2_656 3(2) no
C(34) C(41) C(35) C(42) 1_554 . 1_554 171(4) no
C(34) C(40) C(33) C(37) 1_554 . . -179.9(9) no
C(34) C(40) C(33) C(38) 1_554 . 1_554 1(2) no
C(34) C(40) C(33) C(38) 1_554 . 2_656 -0.6(7) no
C(34) C(40) C(33) C(40) 1_554 . 2_656 -179.9(9) no
C(34) C(40) C(33) C(39) 1_554 . 1_554 175(3) no
C(34) C(40) C(33) C(39) 1_554 . 2_656 -16(8) no
C(34) C(40) C(37) C(40) 1_554 . 2_656 0(2) no
C(34) C(40) C(37) C(39) 1_554 . 1_554 1(2) no
C(34) C(40) C(37) C(39) 1_554 . 2_656 -3(2) no
C(34) C(39) C(33) C(37) 2_656 . . 176(2) no
C(34) C(39) C(33) C(38) 2_656 . 1_554 -6(4) no
C(34) C(39) C(33) C(38) 2_656 . 2_656 -3(1) no
C(34) C(39) C(33) C(40) 2_656 . 1_554 161(10) no
C(34) C(39) C(33) C(40) 2_656 . 2_656 -179(1) no
C(34) C(39) C(33) C(39) 2_656 . 1_554 176(2) no
C(34) C(39) C(37) C(40) 2_656 . 1_554 4(3) no
C(34) C(39) C(37) C(40) 2_656 . 2_656 -173(4) no
C(34) C(39) C(37) C(39) 2_656 . 1_554 -170(5) no
C(34) C(39) C(38) C(35) 2_656 1_554 2_655 -10(4) no
C(34) C(39) C(38) C(36) 2_656 1_554 . -2(1) no
C(34) C(39) C(38) C(35) 2_656 2_656 . 8.2(1) no
C(34) C(39) C(38) C(36) 2_656 2_656 . 178(2) no
C(34) C(39) C(38) C(44) 2_656 2_656 2_656 -4(1) no
C(34) C(39) C(38) C(38) 2_656 2_656 1_554 176(2) no
C(34) C(39) C(38) C(43) 2_656 2_656 1_554 179(3) no
C(34) C(39) C(38) C(43) 2_656 2_656 2_656 176(2) no
C(34) C(39) C(38) C(42) 2_656 2_656 1_554 -6(2) no
C(34) C(39) C(38) C(41) 2_656 2_656 1_554 -3(1) no
C(34) C(39) C(38) C(40) 2_656 2_656 1_554 1(2) no
C(34) C(39) C(38) C(39) 2_656 2_656 1_554 174(3) no
C(34) C(39) C(41) C(35) 2_656 1_554 . 2(1) no
C(34) C(39) C(40) C(37) 2_656 1_554 . -179(1) no
C(34) C(39) C(40) C(37) 2_656 2_656 . 175(3) no
C(34) C(39) C(40) C(38) 2_656 2_656 1_554 -3(2) no
C(34) C(39) C(40) C(41) 2_656 2_656 2_656 -3(3) no
C(34) C(39) C(40) C(40) 2_656 2_656 1_554 171(4) no
C(34) C(39) C(40) C(39) 2_656 2_656 1_554 6(4) no
C(34) C(39) C(39) C(34) 2_656 1_554 2_655 -10(5) no
C(34) C(39) C(39) C(37) 2_656 1_554 . 175(3) no
C(35) C(34) C(33) C(37) . . . 179.5(7) no
C(35) C(34) C(33) C(38) . . 1_554 0(1) no
C(35) C(34) C(33) C(38) . . 2_656 -2(1) no
C(35) C(34) C(33) C(40) . . 1_554 179(1) no
C(35) C(34) C(33) C(40) . . 2_656 -1(9) no
C(35) C(34) C(33) C(39) . . 1_554 11(6) no
C(35) C(34) C(33) C(39) . . 2_656 -176(3) no
C(35) C(34) C(44) C(38) . 2_656 2_656 4(2) no
C(35) C(34) C(44) C(42) . 2_656 1_554 3(1) no
C(35) C(34) C(44) C(41) . 2_656 1_554 -180(2) no
C(35) C(34) C(38) C(36) . 2_656 . 5(5) no
C(35) C(34) C(38) C(44) . 2_656 2_656 -5(2) no
C(35) C(34) C(38) C(38) . 2_656 1_554 174(4) no
C(35) C(34) C(38) C(43) . 2_656 1_554 4(9) no
C(35) C(34) C(38) C(43) . 2_656 2_656 112.6(3) no
C(35) C(34) C(38) C(42) . 2_656 1_554 -5(1) no
C(35) C(34) C(38) C(41) . 2_656 1_554 -13(6) no
C(35) C(34) C(38) C(40) . 2_656 1_554 178(1) no
C(35) C(34) C(38) C(39) . 2_656 1_554 176(2) no
C(35) C(34) C(38) C(39) . 2_656 2_656 179(2) no
C(35) C(34) C(43) C(36) . 1_554 . 7(5) no
C(35) C(34) C(42) C(36) . 1_554 . 6(2) no
C(35) C(34) C(40) C(37) . 1_554 . -2(6) no
C(35) C(34) C(39) C(37) . 2_656 . 174(3) no
C(35) C(34) C(39) C(38) . 2_656 1_554 2(2) no
C(35) C(34) C(39) C(38) . 2_656 2_656 -1(2) no
C(35) C(34) C(39) C(41) . 2_656 1_554 -176(2) no
C(35) C(34) C(39) C(40) . 2_656 1_554 178(2) no
C(35) C(34) C(39) C(40) . 2_656 2_656 5(3) no
C(35) C(34) C(39) C(39) . 2_656 1_554 7(4) no
C(35) C(36) C(38) C(44) . 2_656 2_656 3(1) no
C(35) C(36) C(38) C(38) . 2_656 1_554 -177(2) no
C(35) C(36) C(38) C(43) . 2_656 1_554 172(8) no
C(35) C(36) C(38) C(43) . 2_656 2_656 -175(2) no
C(35) C(36) C(38) C(42) . 2_656 1_554 4(1) no
C(35) C(36) C(38) C(41) . 2_656 1_554 3(2) no
C(35) C(36) C(38) C(40) . 2_656 1_554 -175(3) no
C(35) C(36) C(38) C(39) . 2_656 1_554 -177(2) no
C(35) C(36) C(38) C(39) . 2_656 2_656 -178(2) no
C(35) C(36) C(43) C(38) . 2_656 1_554 171(8) no
C(35) C(36) C(43) C(38) . 2_656 2_656 3(1) no
C(35) C(36) C(43) C(43) . 2_656 1_554 6(4) no
C(35) C(36) C(43) C(42) . 2_656 1_554 2.1(7) no
C(35) C(36) C(43) C(42) . 2_656 2_656 -180(2) no
C(35) C(36) C(42) C(44) . 2_656 1_554 175(9) no
C(35) C(36) C(42) C(38) . 2_656 1_554 3(1) no
C(35) C(36) C(42) C(43) . 2_656 1_554 4(2) no
C(35) C(36) C(42) C(43) . 2_656 2_656 0(2) no
C(35) C(36) C(42) C(41) . 2_656 2_656 4(2) no
C(35) C(44) C(34) C(38) 2_656 . 2_656 -4(2) no
C(35) C(44) C(34) C(43) 2_656 . 1_554 -2.8(9) no
C(35) C(44) C(34) C(42) 2_656 . 1_554 -3(1) no
C(35) C(44) C(34) C(41) 2_656 . 1_554 180(2) no
C(35) C(44) C(34) C(40) 2_656 . 1_554 -179(2) no
C(35) C(44) C(34) C(39) 2_656 . 2_656 -164(6) no
C(35) C(44) C(38) C(36) 2_656 2_656 . -3(1) no
C(35) C(44) C(38) C(38) 2_656 2_656 1_554 -3(5) no
C(35) C(44) C(38) C(43) 2_656 2_656 1_554 -4(1) no
C(35) C(44) C(38) C(43) 2_656 2_656 2_656 -2(1) no
C(35) C(44) C(38) C(42) 2_656 2_656 1_554 -5(2) no
C(35) C(44) C(38) C(41) 2_656 2_656 1_554 177(2) no
C(35) C(44) C(38) C(40) 2_656 2_656 1_554 177(2) no
C(35) C(44) C(38) C(39) 2_656 2_656 1_554 176(2) no
C(35) C(44) C(38) C(39) 2_656 2_656 2_656 178(2) no
C(35) C(44) C(42) C(36) 2_656 1_554 . -19(6) no
C(35) C(38) C(33) C(37) 2_656 . . 169(6) no
C(35) C(38) C(33) C(38) 2_656 . 1_554 -11(6) no
C(35) C(38) C(33) C(40) 2_656 . 1_554 168(7) no
C(35) C(38) C(33) C(40) 2_656 . 2_656 -13(8) no
C(35) C(38) C(33) C(39) 2_656 . 1_554 -7(8) no
C(35) C(38) C(33) C(39) 2_656 . 2_656 172(7) no
C(35) C(38) C(34) C(44) 2_656 . 2_656 5(2) no
C(35) C(38) C(34) C(43) 2_656 . 1_554 -4(9) no
C(35) C(38) C(34) C(42) 2_656 . 1_554 5(1) no
C(35) C(38) C(34) C(41) 2_656 . 1_554 13(6) no
C(35) C(38) C(34) C(40) 2_656 . 1_554 -178(1) no
C(35) C(38) C(34) C(39) 2_656 . 2_656 -179(2) no
C(35) C(38) C(36) C(38) 2_656 . 1_554 177(2) no
C(35) C(38) C(36) C(43) 2_656 . 1_554 -172(8) no
C(35) C(38) C(36) C(43) 2_656 . 2_656 175(2) no
C(35) C(38) C(36) C(42) 2_656 . 1_554 -4(1) no
C(35) C(38) C(36) C(42) 2_656 . 2_656 177(1) no
C(35) C(38) C(44) C(42) 2_656 2_656 1_554 5(2) no
C(35) C(38) C(44) C(41) 2_656 2_656 1_554 -177(2) no
C(35) C(38) C(38) C(35) 2_656 1_554 2_655 -5(3) no
C(35) C(38) C(38) C(36) 2_656 1_554 . -2(1) no
C(35) C(38) C(43) C(36) 2_656 1_554 . 7(8) no
C(35) C(38) C(43) C(36) 2_656 2_656 . -4(2) no
C(35) C(38) C(43) C(38) 2_656 2_656 1_554 179(2) no
C(35) C(38) C(43) C(43) 2_656 2_656 1_554 -9(5) no
C(35) C(38) C(43) C(42) 2_656 2_656 1_554 -3(1) no
C(35) C(38) C(43) C(42) 2_656 2_656 2_656 178(2) no
C(35) C(38) C(42) C(36) 2_656 1_554 . 6(2) no
C(35) C(38) C(40) C(37) 2_656 1_554 . -175(3) no
C(35) C(38) C(39) C(37) 2_656 1_554 . 174(3) no
C(35) C(38) C(39) C(37) 2_656 2_656 . -143.2(2) no
C(35) C(38) C(39) C(38) 2_656 2_656 1_554 -168.2(1) no
C(35) C(38) C(39) C(41) 2_656 2_656 1_554 11.2(1) no
C(35) C(38) C(39) C(40) 2_656 2_656 1_554 7.1(1) no
C(35) C(38) C(39) C(40) 2_656 2_656 2_656 -168.1(1) no
C(35) C(38) C(39) C(39) 2_656 2_656 1_554 -165.7(1) no
C(35) C(43) C(34) C(44) 1_554 . 2_656 4(1) no
C(35) C(43) C(34) C(38) 1_554 . 2_656 175.1(1) no
C(35) C(43) C(34) C(42) 1_554 . 1_554 5(1) no
C(35) C(43) C(34) C(41) 1_554 . 1_554 9(3) no
C(35) C(43) C(34) C(40) 1_554 . 1_554 -179(2) no
C(35) C(43) C(34) C(39) 1_554 . 2_656 -180(2) no
C(35) C(43) C(35) C(36) 1_554 2_655 . -165(9) no
C(35) C(43) C(36) C(38) 1_554 . 1_554 174(3) no
C(35) C(43) C(36) C(38) 1_554 . 2_656 6(7) no
C(35) C(43) C(36) C(43) 1_554 . 2_656 171(5) no
C(35) C(43) C(36) C(42) 1_554 . 1_554 -3(1) no
C(35) C(43) C(36) C(42) 1_554 . 2_656 175(2) no
C(35) C(43) C(35) C(36) 2_656 2_655 . 164(9) no
C(35) C(43) C(36) C(38) 2_656 . 1_554 -171(8) no
C(35) C(43) C(36) C(38) 2_656 . 2_656 -3(1) no
C(35) C(43) C(36) C(43) 2_656 . 1_554 -6(4) no
C(35) C(43) C(36) C(42) 2_656 . 1_554 -2.1(7) no
C(35) C(43) C(36) C(42) 2_656 . 2_656 180(2) no
C(35) C(43) C(38) C(36) 2_656 1_554 . 170(9) no
C(35) C(43) C(38) C(36) 2_656 2_656 . 4(2) no
C(35) C(43) C(38) C(44) 2_656 2_656 2_656 2(1) no
C(35) C(43) C(38) C(38) 2_656 2_656 1_554 -179(2) no
C(35) C(43) C(38) C(43) 2_656 2_656 1_554 9(5) no
C(35) C(43) C(38) C(42) 2_656 2_656 1_554 3(1) no
C(35) C(43) C(38) C(41) 2_656 2_656 1_554 -2(6) no
C(35) C(43) C(38) C(40) 2_656 2_656 1_554 -176(2) no
C(35) C(43) C(38) C(39) 2_656 2_656 1_554 -177(1) no
C(35) C(43) C(38) C(39) 2_656 2_656 2_656 -178(2) no
C(35) C(43) C(43) C(35) 2_656 1_554 2_655 -111.3(3) no
C(35) C(43) C(43) C(36) 2_656 1_554 . 124.4(2) no
C(35) C(43) C(42) C(36) 2_656 1_554 . 15(5) no
C(35) C(43) C(42) C(36) 2_656 2_656 . -180(6) no
C(35) C(43) C(42) C(44) 2_656 2_656 1_554 14.8(3) no
C(35) C(43) C(42) C(38) 2_656 2_656 1_554 3(4) no
C(35) C(43) C(42) C(43) 2_656 2_656 1_554 22.8(1) no
C(35) C(43) C(42) C(41) 2_656 2_656 2_656 3(5) no
C(35) C(42) C(34) C(44) 1_554 . 2_656 172(3) no
C(35) C(42) C(34) C(38) 1_554 . 2_656 -9(3) no
C(35) C(42) C(34) C(43) 1_554 . 1_554 -8(2) no
C(35) C(42) C(34) C(41) 1_554 . 1_554 175(3) no
C(35) C(42) C(34) C(40) 1_554 . 1_554 -144.5(2) no
C(35) C(42) C(34) C(39) 1_554 . 2_656 -17(5) no
C(35) C(42) C(36) C(38) 1_554 . 1_554 118.9(1) no
C(35) C(42) C(36) C(38) 1_554 . 2_656 118.1(1) no
C(35) C(42) C(36) C(43) 1_554 . 1_554 120.9(1) no
C(35) C(42) C(36) C(43) 1_554 . 2_656 117.0(1) no
C(35) C(42) C(36) C(42) 1_554 . 2_656 118.6(1) no
C(35) C(41) C(34) C(44) 1_554 . 2_656 0(1) no
C(35) C(41) C(34) C(38) 1_554 . 2_656 -9(4) no
C(35) C(41) C(34) C(43) 1_554 . 1_554 -5(2) no
C(35) C(41) C(34) C(42) 1_554 . 1_554 -2.0(9) no
C(35) C(41) C(34) C(40) 1_554 . 1_554 -180(1) no
C(35) C(41) C(34) C(39) 1_554 . 2_656 -177(2) no
C(36) C(35) C(34) C(44) . . 2_656 -176(2) no
C(36) C(35) C(34) C(38) . . 2_656 -2(2) no
C(36) C(35) C(34) C(43) . . 1_554 -1.1(8) no
C(36) C(35) C(34) C(42) . . 1_554 -170(3) no
C(36) C(35) C(34) C(41) . . 1_554 -176(1) no
C(36) C(35) C(34) C(40) . . 1_554 3(4) no
C(36) C(35) C(34) C(39) . . 2_656 -1(2) no
C(36) C(35) C(44) C(38) . 2_656 2_656 144.8(1) no
C(36) C(35) C(44) C(42) . 2_656 1_554 120.6(2) no
C(36) C(35) C(44) C(41) . 2_656 1_554 147.3(1) no
C(36) C(35) C(38) C(44) . 2_656 2_656 -176(1) no
C(36) C(35) C(38) C(38) . 2_656 1_554 3(2) no
C(36) C(35) C(38) C(43) . 2_656 1_554 -0.8(9) no
C(36) C(35) C(38) C(43) . 2_656 2_656 1.7(7) no
C(36) C(35) C(38) C(42) . 2_656 1_554 -172(3) no
C(36) C(35) C(38) C(41) . 2_656 1_554 -178.7(9) no
C(36) C(35) C(38) C(40) . 2_656 1_554 176(3) no
C(36) C(35) C(38) C(39) . 2_656 1_554 9(4) no
C(36) C(35) C(38) C(39) . 2_656 2_656 170.5(1) no
C(36) C(35) C(43) C(38) . 2_656 1_554 -177(2) no
C(36) C(35) C(43) C(38) . 2_656 2_656 -176(2) no
C(36) C(35) C(43) C(43) . 2_656 1_554 -53.9(2) no
C(36) C(35) C(43) C(42) . 2_656 1_554 -164(5) no
C(36) C(35) C(43) C(42) . 2_656 2_656 180(5) no
C(36) C(38) C(33) C(37) 1_554 . . 180.0000(1) no
C(36) C(38) C(33) C(38) 1_554 . 2_656 0.0000(2) no
C(36) C(38) C(33) C(40) 1_554 . 1_554 -2(2) no
C(36) C(38) C(33) C(40) 1_554 . 2_656 179(1) no
C(36) C(38) C(33) C(39) 1_554 . 1_554 -177(2) no
C(36) C(38) C(33) C(39) 1_554 . 2_656 4(3) no
C(36) C(38) C(33) C(37) 2_656 . . 180.0000(2) no
C(36) C(38) C(33) C(38) 2_656 . 1_554 0.0000 no
C(36) C(38) C(33) C(40) 2_656 . 1_554 179(1) no
C(36) C(38) C(33) C(40) 2_656 . 2_656 -2(2) no
C(36) C(38) C(33) C(39) 2_656 . 1_554 4(3) no
C(36) C(38) C(33) C(39) 2_656 . 2_656 -177(2) no
C(36) C(38) C(34) C(44) 2_656 . 2_656 10(6) no
C(36) C(38) C(34) C(43) 2_656 . 1_554 1(5) no
C(36) C(38) C(34) C(42) 2_656 . 1_554 9(6) no
C(36) C(38) C(34) C(41) 2_656 . 1_554 18.0(1) no
C(36) C(38) C(34) C(40) 2_656 . 1_554 -174(5) no
C(36) C(38) C(34) C(39) 2_656 . 2_656 -174(6) no
C(36) C(38) C(35) C(44) 2_656 . 2_656 176(1) no
C(36) C(38) C(35) C(43) 2_656 . 1_554 0.8(9) no
C(36) C(38) C(35) C(43) 2_656 . 2_656 -1.7(7) no
C(36) C(38) C(35) C(42) 2_656 . 1_554 172(3) no
C(36) C(38) C(35) C(41) 2_656 . 1_554 178.7(9) no
C(36) C(38) C(44) C(42) 2_656 2_656 1_554 2(2) no
C(36) C(38) C(44) C(41) 2_656 2_656 1_554 -180(1) no
C(36) C(38) C(43) C(38) 2_656 2_656 1_554 -177(2) no
C(36) C(38) C(43) C(43) 2_656 2_656 1_554 -5(4) no
C(36) C(38) C(43) C(42) 2_656 2_656 1_554 1(2) no
C(36) C(38) C(43) C(42) 2_656 2_656 2_656 -177(3) no
C(36) C(38) C(40) C(37) 2_656 1_554 . -3(3) no
C(36) C(38) C(39) C(37) 2_656 1_554 . -179.0(8) no
C(36) C(38) C(39) C(37) 2_656 2_656 . 26.1(2) no
C(36) C(38) C(39) C(38) 2_656 2_656 1_554 1.1(9) no
C(36) C(38) C(39) C(41) 2_656 2_656 1_554 -180(2) no
C(36) C(38) C(39) C(40) 2_656 2_656 1_554 176(2) no
C(36) C(38) C(39) C(40) 2_656 2_656 2_656 1(2) no
C(36) C(38) C(39) C(39) 2_656 2_656 1_554 4(3) no
C(36) C(43) C(34) C(44) 1_554 . 2_656 11(6) no
C(36) C(43) C(34) C(38) 1_554 . 2_656 -177.9(1) no
C(36) C(43) C(34) C(42) 1_554 . 1_554 12(5) no
C(36) C(43) C(34) C(41) 1_554 . 1_554 16(7) no
C(36) C(43) C(34) C(40) 1_554 . 1_554 -172(5) no
C(36) C(43) C(34) C(39) 1_554 . 2_656 -173(5) no
C(36) C(43) C(35) C(44) 1_554 . 2_656 169(4) no
C(36) C(43) C(35) C(38) 1_554 . 2_656 -178(2) no
C(36) C(43) C(35) C(43) 1_554 . 2_656 -121.0(2) no
C(36) C(43) C(35) C(42) 1_554 . 1_554 165(5) no
C(36) C(43) C(35) C(41) 1_554 . 1_554 -180(1) no
C(36) C(43) C(35) C(44) 2_656 . 2_656 171(4) no
C(36) C(43) C(35) C(38) 2_656 . 2_656 176(2) no
C(36) C(43) C(35) C(43) 2_656 . 1_554 53.9(2) no
C(36) C(43) C(35) C(42) 2_656 . 1_554 164(5) no
C(36) C(43) C(35) C(41) 2_656 . 1_554 176(1) no
C(36) C(43) C(38) C(44) 2_656 2_656 2_656 -3(2) no
C(36) C(43) C(38) C(38) 2_656 2_656 1_554 177(2) no
C(36) C(43) C(38) C(43) 2_656 2_656 1_554 5(4) no
C(36) C(43) C(38) C(42) 2_656 2_656 1_554 -1(2) no
C(36) C(43) C(38) C(41) 2_656 2_656 1_554 -6(7) no
C(36) C(43) C(38) C(40) 2_656 2_656 1_554 180(2) no
C(36) C(43) C(38) C(39) 2_656 2_656 1_554 178(2) no
C(36) C(43) C(38) C(39) 2_656 2_656 2_656 177(2) no
C(36) C(43) C(42) C(44) 2_656 2_656 1_554 -165.3(3) no
C(36) C(43) C(42) C(38) 2_656 2_656 1_554 -177(2) no
C(36) C(43) C(42) C(43) 2_656 2_656 1_554 -157.3(2) no
C(36) C(43) C(42) C(41) 2_656 2_656 2_656 -177(2) no
C(36) C(42) C(34) C(44) 1_554 . 2_656 178(2) no
C(36) C(42) C(34) C(38) 1_554 . 2_656 -3(2) no
C(36) C(42) C(34) C(43) 1_554 . 1_554 -1.2(6) no
C(36) C(42) C(34) C(41) 1_554 . 1_554 -179(1) no
C(36) C(42) C(34) C(40) 1_554 . 1_554 -138.2(2) no
C(36) C(42) C(34) C(39) 1_554 . 2_656 -11(3) no
C(36) C(42) C(35) C(44) 1_554 . 2_656 145(10) no
C(36) C(42) C(35) C(38) 1_554 . 2_656 -60.2(1) no
C(36) C(42) C(35) C(43) 1_554 . 1_554 -43(10) no
C(36) C(42) C(35) C(43) 1_554 . 2_656 -48.6(1) no
C(36) C(42) C(35) C(41) 1_554 . 1_554 -69.5(2) no
C(36) C(42) C(43) C(38) 2_656 2_656 1_554 177(2) no
C(36) C(42) C(43) C(38) 2_656 2_656 2_656 177(3) no
C(36) C(42) C(43) C(43) 2_656 2_656 1_554 157.3(2) no
C(36) C(42) C(43) C(42) 2_656 2_656 1_554 175(4) no
C(36) C(42) C(41) C(44) 2_656 2_656 1_554 178(2) no
C(36) C(42) C(41) C(38) 2_656 2_656 1_554 -1(1) no
C(36) C(42) C(41) C(40) 2_656 2_656 2_656 -1(2) no
C(36) C(42) C(41) C(39) 2_656 2_656 1_554 -2(2) no
C(37) C(33) C(34) C(44) . . 2_656 -159(9) no
C(37) C(33) C(34) C(38) . . 2_656 -178(1) no
C(37) C(33) C(34) C(43) . . 1_554 -179.3(4) no
C(37) C(33) C(34) C(42) . . 1_554 -176(1) no
C(37) C(33) C(34) C(41) . . 1_554 -4(2) no
C(37) C(33) C(34) C(40) . . 1_554 0.1(9) no
C(37) C(33) C(34) C(39) . . 2_656 -5(2) no
C(37) C(33) C(38) C(44) . 2_656 2_656 0(2) no
C(37) C(33) C(38) C(38) . 2_656 1_554 180.0000 no
C(37) C(33) C(38) C(43) . 2_656 1_554 -179.0(7) no
C(37) C(33) C(38) C(43) . 2_656 2_656 179.3(6) no
C(37) C(33) C(38) C(42) . 2_656 1_554 -3(6) no
C(37) C(33) C(38) C(41) . 2_656 1_554 0(1) no
C(37) C(33) C(38) C(40) . 2_656 1_554 1(1) no
C(37) C(33) C(38) C(39) . 2_656 1_554 176(3) no
C(37) C(33) C(38) C(39) . 2_656 2_656 -3(2) no
C(37) C(33) C(40) C(38) . 2_656 1_554 -179.3(6) no
C(37) C(33) C(40) C(41) . 2_656 2_656 -178(1) no
C(37) C(33) C(40) C(40) . 2_656 1_554 0.0000(2) no
C(37) C(33) C(40) C(39) . 2_656 1_554 -163(9) no
C(37) C(33) C(40) C(39) . 2_656 2_656 5(3) no
C(37) C(33) C(39) C(38) . 2_656 1_554 -178(2) no
C(37) C(33) C(39) C(38) . 2_656 2_656 179(1) no
C(37) C(33) C(39) C(41) . 2_656 1_554 175(4) no
C(37) C(33) C(39) C(40) . 2_656 1_554 15(8) no
C(37) C(33) C(39) C(40) . 2_656 2_656 -5(3) no
C(37) C(33) C(39) C(39) . 2_656 1_554 0.0000 no
C(37) C(40) C(33) C(38) 1_554 . 1_554 -179(1) no
C(37) C(40) C(33) C(38) 1_554 . 2_656 179.3(6) no
C(37) C(40) C(33) C(40) 1_554 . 2_656 0.0000 no
C(37) C(40) C(33) C(39) 1_554 . 1_554 -5(3) no
C(37) C(40) C(33) C(39) 1_554 . 2_656 163(9) no
C(37) C(40) C(34) C(44) 1_554 . 2_656 176(2) no
C(37) C(40) C(34) C(38) 1_554 . 2_656 2(3) no
C(37) C(40) C(34) C(43) 1_554 . 1_554 1(3) no
C(37) C(40) C(34) C(42) 1_554 . 1_554 135.7(2) no
C(37) C(40) C(34) C(41) 1_554 . 1_554 177(2) no
C(37) C(40) C(34) C(39) 1_554 . 2_656 3(2) no
C(37) C(40) C(33) C(38) 2_656 . 1_554 179.3(6) no
C(37) C(40) C(33) C(38) 2_656 . 2_656 -179(1) no
C(37) C(40) C(33) C(40) 2_656 . 1_554 0.0000 no
C(37) C(40) C(33) C(39) 2_656 . 1_554 163(9) no
C(37) C(40) C(33) C(39) 2_656 . 2_656 -5(3) no
C(37) C(40) C(41) C(44) 2_656 2_656 1_554 -128.2(3) no
C(37) C(40) C(41) C(38) 2_656 2_656 1_554 -127.1(3) no
C(37) C(40) C(41) C(42) 2_656 2_656 2_656 -126.9(3) no
C(37) C(40) C(41) C(39) 2_656 2_656 1_554 -123.4(3) no
C(37) C(40) C(39) C(38) 2_656 2_656 1_554 178.3(9) no
C(37) C(40) C(39) C(38) 2_656 2_656 2_656 178(1) no
C(37) C(40) C(39) C(41) 2_656 2_656 1_554 174(9) no
C(37) C(40) C(39) C(40) 2_656 2_656 1_554 4(2) no
C(37) C(40) C(39) C(39) 2_656 2_656 1_554 169(6) no
C(37) C(39) C(33) C(38) 1_554 . 1_554 -179(1) no
C(37) C(39) C(33) C(38) 1_554 . 2_656 178(2) no
C(37) C(39) C(33) C(40) 1_554 . 1_554 5(3) no
C(37) C(39) C(33) C(40) 1_554 . 2_656 -15(8) no
C(37) C(39) C(33) C(39) 1_554 . 2_656 0.0000(1) no
C(37) C(39) C(33) C(38) 2_656 . 1_554 178(2) no
C(37) C(39) C(33) C(38) 2_656 . 2_656 -179(1) no
C(37) C(39) C(33) C(40) 2_656 . 1_554 -15(8) no
C(37) C(39) C(33) C(40) 2_656 . 2_656 5(3) no
C(37) C(39) C(33) C(39) 2_656 . 1_554 0.0000(1) no
C(37) C(39) C(34) C(44) 2_656 . 2_656 -25(9) no
C(37) C(39) C(34) C(38) 2_656 . 2_656 175(3) no
C(37) C(39) C(34) C(43) 2_656 . 1_554 175(3) no
C(37) C(39) C(34) C(42) 2_656 . 1_554 -177(3) no
C(37) C(39) C(34) C(41) 2_656 . 1_554 -10(4) no
C(37) C(39) C(34) C(40) 2_656 . 1_554 -4(2) no
C(37) C(39) C(38) C(44) 2_656 2_656 2_656 -155.4(2) no
C(37) C(39) C(38) C(38) 2_656 2_656 1_554 25.0(2) no
C(37) C(39) C(38) C(43) 2_656 2_656 1_554 27.1(2) no
C(37) C(39) C(38) C(43) 2_656 2_656 2_656 24.8(2) no
C(37) C(39) C(38) C(42) 2_656 2_656 1_554 -157.7(2) no
C(37) C(39) C(38) C(41) 2_656 2_656 1_554 -154.4(2) no
C(37) C(39) C(38) C(40) 2_656 2_656 1_554 -150.4(2) no
C(37) C(39) C(38) C(39) 2_656 2_656 1_554 22.4(2) no
C(37) C(39) C(40) C(38) 2_656 2_656 1_554 -178.3(9) no
C(37) C(39) C(40) C(41) 2_656 2_656 2_656 -178(1) no
C(37) C(39) C(40) C(40) 2_656 2_656 1_554 -4(2) no
C(37) C(39) C(40) C(39) 2_656 2_656 1_554 -169(6) no
C(44) C(34) C(33) C(38) 2_656 1_556 . 19(9) no
C(44) C(34) C(33) C(38) 2_656 1_556 2_657 22(10) no
C(44) C(34) C(33) C(40) 2_656 1_556 . 20.3(2) no
C(44) C(34) C(33) C(40) 2_656 1_556 2_657 -159(10) no
C(44) C(34) C(33) C(39) 2_656 1_556 . -154.3(1) no
C(44) C(34) C(33) C(39) 2_656 1_556 2_657 32.7(1) no
C(44) C(34) C(35) C(38) 2_656 2_656 . -174(2) no
C(44) C(34) C(35) C(43) 2_656 2_656 . -177(1) no
C(44) C(34) C(35) C(43) 2_656 2_656 2_657 -175(2) no
C(44) C(34) C(35) C(42) 2_656 2_656 2_657 -6(2) no
C(44) C(34) C(35) C(41) 2_656 2_656 2_657 0(2) no
C(44) C(34) C(38) C(38) 2_656 . 2_657 179(2) no
C(44) C(34) C(38) C(43) 2_656 . . 117.5(2) no
C(44) C(34) C(38) C(43) 2_656 . 2_657 9.0(1) no
C(44) C(34) C(38) C(42) 2_656 . 2_657 0(1) no
C(44) C(34) C(38) C(41) 2_656 . 2_657 -8(4) no
C(44) C(34) C(38) C(40) 2_656 . 2_657 -177(2) no
C(44) C(34) C(38) C(39) 2_656 . . -176(1) no
C(44) C(34) C(38) C(39) 2_656 . 2_657 -179(1) no
C(44) C(34) C(43) C(38) 2_656 2_657 . -171.0(1) no
C(44) C(34) C(43) C(38) 2_656 2_657 2_657 -179(1) no
C(44) C(34) C(43) C(43) 2_656 2_657 . 173(5) no
C(44) C(34) C(43) C(42) 2_656 2_657 . 179(1) no
C(44) C(34) C(43) C(42) 2_656 2_657 2_657 0(1) no
C(44) C(34) C(42) C(38) 2_656 2_657 . -179(2) no
C(44) C(34) C(42) C(43) 2_656 2_657 . 178(2) no
C(44) C(34) C(42) C(43) 2_656 2_657 2_657 179(2) no
C(44) C(34) C(42) C(41) 2_656 2_657 2_657 -3(2) no
C(44) C(34) C(41) C(38) 2_656 2_657 . 9(5) no
C(44) C(34) C(41) C(42) 2_656 2_657 2_657 2(1) no
C(44) C(34) C(41) C(40) 2_656 2_657 2_657 180(1) no
C(44) C(34) C(41) C(39) 2_656 2_657 . 177(1) no
C(44) C(34) C(40) C(38) 2_656 2_657 . 175(3) no
C(44) C(34) C(40) C(41) 2_656 2_657 2_657 -1(2) no
C(44) C(34) C(40) C(40) 2_656 2_657 . 176(2) no
C(44) C(34) C(40) C(39) 2_656 2_657 . 173(2) no
C(44) C(34) C(40) C(39) 2_656 2_657 2_657 178(2) no
C(44) C(34) C(39) C(38) 2_656 . . 160(7) no
C(44) C(34) C(39) C(38) 2_656 . 2_657 163(6) no
C(44) C(34) C(39) C(41) 2_656 . 2_657 -15(6) no
C(44) C(34) C(39) C(40) 2_656 . . 165(5) no
C(44) C(34) C(39) C(40) 2_656 . 2_657 -21(7) no
C(44) C(34) C(39) C(39) 2_656 . 2_657 167(5) no
C(44) C(35) C(34) C(38) 2_656 2_656 . 174(2) no
C(44) C(35) C(34) C(43) 2_656 2_656 2_657 175(2) no
C(44) C(35) C(34) C(42) 2_656 2_656 2_657 6(2) no
C(44) C(35) C(34) C(41) 2_656 2_656 2_657 0(2) no
C(44) C(35) C(34) C(40) 2_656 2_656 2_657 179(4) no
C(44) C(35) C(34) C(39) 2_656 2_656 . 175(2) no
C(44) C(35) C(36) C(38) 2_656 1_556 . -144.4(1) no
C(44) C(35) C(36) C(38) 2_656 1_556 2_657 -146.7(1) no
C(44) C(35) C(36) C(43) 2_656 1_556 . -148.2(1) no
C(44) C(35) C(36) C(43) 2_656 1_556 2_657 -142.6(1) no
C(44) C(35) C(36) C(42) 2_656 1_556 . -148.2(1) no
C(44) C(35) C(36) C(42) 2_656 1_556 2_657 -85.7(2) no
C(44) C(35) C(38) C(38) 2_656 . 2_657 179(2) no
C(44) C(35) C(38) C(43) 2_656 . . 178(1) no
C(44) C(35) C(38) C(43) 2_656 . 2_657 176(2) no
C(44) C(35) C(38) C(42) 2_656 . 2_657 4(2) no
C(44) C(35) C(38) C(41) 2_656 . 2_657 -2(1) no
C(44) C(35) C(38) C(40) 2_656 . 2_657 -8(3) no
C(44) C(35) C(38) C(39) 2_656 . . -13.1(1) no
C(44) C(35) C(38) C(39) 2_656 . 2_657 -175(4) no
C(44) C(35) C(43) C(38) 2_656 . . -5(4) no
C(44) C(35) C(43) C(38) 2_656 . 2_657 -7(5) no
C(44) C(35) C(43) C(43) 2_656 . 2_657 117.1(2) no
C(44) C(35) C(43) C(42) 2_656 . . -9(7) no
C(44) C(35) C(43) C(42) 2_656 . 2_657 7(4) no
C(44) C(35) C(43) C(38) 2_656 2_657 . -13(5) no
C(44) C(35) C(43) C(38) 2_656 2_657 2_657 -18(6) no
C(44) C(35) C(43) C(43) 2_656 2_657 . -70.0(2) no
C(44) C(35) C(43) C(42) 2_656 2_657 . -27(8) no
C(44) C(35) C(43) C(42) 2_656 2_657 2_657 4(4) no
C(44) C(35) C(42) C(38) 2_656 2_657 . -155.2(1) no
C(44) C(35) C(42) C(43) 2_656 2_657 . -167(7) no
C(44) C(35) C(42) C(43) 2_656 2_657 2_657 -172(7) no
C(44) C(35) C(42) C(41) 2_656 2_657 2_657 -145.8(1) no
C(44) C(35) C(41) C(38) 2_656 2_657 . 177(2) no
C(44) C(35) C(41) C(42) 2_656 2_657 2_657 9(4) no
C(44) C(35) C(41) C(40) 2_656 2_657 2_657 180(2) no
C(44) C(35) C(41) C(39) 2_656 2_657 . 178(2) no
C(44) C(38) C(33) C(38) . 1_556 2_657 180(2) no
C(44) C(38) C(33) C(40) . 1_556 . 178(2) no
C(44) C(38) C(33) C(40) . 1_556 2_657 -1(2) no
C(44) C(38) C(33) C(39) . 1_556 . 2(2) no
C(44) C(38) C(33) C(39) . 1_556 2_657 -177(3) no
C(44) C(38) C(34) C(43) . 2_656 2_657 -9.0(1) no
C(44) C(38) C(34) C(42) . 2_656 2_657 0(1) no
C(44) C(38) C(34) C(41) . 2_656 2_657 8(4) no
C(44) C(38) C(34) C(40) . 2_656 2_657 177(2) no
C(44) C(38) C(34) C(39) . 2_656 . 176(1) no
C(44) C(38) C(35) C(43) . 2_656 . -178(1) no
C(44) C(38) C(35) C(43) . 2_656 2_657 -176(2) no
C(44) C(38) C(35) C(42) . 2_656 2_657 -4(2) no
C(44) C(38) C(35) C(41) . 2_656 2_657 2(1) no
C(44) C(38) C(36) C(38) . 1_556 2_657 -180(2) no
C(44) C(38) C(36) C(43) . 1_556 . 178(2) no
C(44) C(38) C(36) C(43) . 1_556 2_657 -169(8) no
C(44) C(38) C(36) C(42) . 1_556 . 179.6(9) no
C(44) C(38) C(36) C(42) . 1_556 2_657 -1(1) no
C(44) C(38) C(38) C(44) . 2_657 2_657 0.9(1) no
C(44) C(38) C(38) C(43) . 2_657 . 1(6) no
C(44) C(38) C(38) C(43) . 2_657 2_657 -1(6) no
C(44) C(38) C(38) C(42) . 2_657 . 2(8) no
C(44) C(38) C(38) C(41) . 2_657 . -179(4) no
C(44) C(38) C(38) C(40) . 2_657 . -179(5) no
C(44) C(38) C(38) C(39) . 2_657 . -179(6) no
C(44) C(38) C(38) C(39) . 2_657 2_657 180(5) no
C(44) C(38) C(43) C(38) . . 2_657 -180(2) no
C(44) C(38) C(43) C(43) . . 2_657 -7(6) no
C(44) C(38) C(43) C(42) . . . -180(1) no
C(44) C(38) C(43) C(42) . . 2_657 -1(1) no
C(44) C(38) C(43) C(38) . 2_657 2_657 180(2) no
C(44) C(38) C(43) C(43) . 2_657 . 173(5) no
C(44) C(38) C(43) C(42) . 2_657 . 179(1) no
C(44) C(38) C(43) C(42) . 2_657 2_657 0(1) no
C(44) C(38) C(42) C(43) . 2_657 . 178(2) no
C(44) C(38) C(42) C(43) . 2_657 2_657 179(2) no
C(44) C(38) C(42) C(41) . 2_657 2_657 -1(2) no
C(44) C(38) C(41) C(42) . 2_657 2_657 1(1) no
C(44) C(38) C(41) C(40) . 2_657 2_657 -179(1) no
C(44) C(38) C(41) C(39) . 2_657 . 179(1) no
C(44) C(38) C(40) C(41) . 2_657 2_657 0.4(9) no
C(44) C(38) C(40) C(40) . 2_657 . 179(1) no
C(44) C(38) C(40) C(39) . 2_657 . 176(2) no
C(44) C(38) C(40) C(39) . 2_657 2_657 -180(1) no
C(44) C(38) C(39) C(38) . . 2_657 180(2) no
C(44) C(38) C(39) C(41) . . 2_657 -1(1) no
C(44) C(38) C(39) C(40) . . . 180(1) no
C(44) C(38) C(39) C(40) . . 2_657 -5(3) no
C(44) C(38) C(39) C(39) . . 2_657 -178(2) no
C(44) C(38) C(39) C(38) . 2_657 2_657 -180(3) no
C(44) C(38) C(39) C(41) . 2_657 . 180(2) no
C(44) C(38) C(39) C(40) . 2_657 . 157(10) no
C(44) C(38) C(39) C(40) . 2_657 2_657 0(2) no
C(44) C(38) C(39) C(39) . 2_657 . 4(3) no
C(44) C(42) C(38) C(38) 2_657 . 2_657 -179(2) no
C(44) C(42) C(38) C(43) 2_657 . . -178(2) no
C(44) C(42) C(38) C(43) 2_657 . 2_657 -179(2) no
C(44) C(42) C(38) C(41) 2_657 . 2_657 1(2) no
C(44) C(42) C(38) C(40) 2_657 . 2_657 2(3) no
C(44) C(42) C(38) C(39) 2_657 . . 5(4) no
C(44) C(42) C(38) C(39) 2_657 . 2_657 4.9(1) no
C(44) C(42) C(43) C(38) 2_657 . . 15.7(1) no
C(44) C(42) C(43) C(38) 2_657 . 2_657 17.4(1) no
C(44) C(42) C(43) C(43) 2_657 . 2_657 175.5(2) no
C(44) C(42) C(43) C(42) 2_657 . . 18.4(1) no
C(44) C(42) C(43) C(38) 2_657 2_657 . 11.5(3) no
C(44) C(42) C(43) C(38) 2_657 2_657 2_657 11.8(3) no
C(44) C(42) C(43) C(43) 2_657 2_657 . -7.9(4) no
C(44) C(42) C(43) C(42) 2_657 2_657 . 10.1(3) no
C(44) C(42) C(41) C(38) 2_657 2_657 . -179(2) no
C(44) C(42) C(41) C(40) 2_657 2_657 2_657 -179(2) no
C(44) C(42) C(41) C(39) 2_657 2_657 . 180(2) no
C(44) C(41) C(38) C(38) 2_657 . 2_657 -180(3) no
C(44) C(41) C(38) C(43) 2_657 . . 4(6) no
C(44) C(41) C(38) C(43) 2_657 . 2_657 -2(3) no
C(44) C(41) C(38) C(42) 2_657 . 2_657 -1(1) no
C(44) C(41) C(38) C(40) 2_657 . 2_657 179(1) no
C(44) C(41) C(38) C(39) 2_657 . . -179(1) no
C(44) C(41) C(38) C(39) 2_657 . 2_657 180(1) no
C(44) C(41) C(42) C(38) 2_657 2_657 . 179(2) no
C(44) C(41) C(42) C(43) 2_657 2_657 . 178(2) no
C(44) C(41) C(42) C(43) 2_657 2_657 2_657 179(2) no
C(44) C(41) C(40) C(38) 2_657 2_657 . -1(3) no
C(44) C(41) C(40) C(40) 2_657 2_657 . -3(4) no
C(44) C(41) C(40) C(39) 2_657 2_657 . -5(4) no
C(44) C(41) C(40) C(39) 2_657 2_657 2_657 -1(3) no
C(44) C(41) C(39) C(38) 2_657 . . 1(2) no
C(44) C(41) C(39) C(38) 2_657 . 2_657 2(2) no
C(44) C(41) C(39) C(40) 2_657 . . 6(9) no
C(44) C(41) C(39) C(40) 2_657 . 2_657 177(2) no
C(44) C(41) C(39) C(39) 2_657 . 2_657 9(7) no
C(38) C(33) C(38) C(43) 1_556 2_657 . 1.0(7) no
C(38) C(33) C(38) C(43) 1_556 2_657 2_657 -0.7(6) no
C(38) C(33) C(38) C(42) 1_556 2_657 . 177(6) no
C(38) C(33) C(38) C(41) 1_556 2_657 . -180(1) no
C(38) C(33) C(38) C(40) 1_556 2_657 . -179(1) no
C(38) C(33) C(38) C(39) 1_556 2_657 . -4(3) no
C(38) C(33) C(38) C(39) 1_556 2_657 2_657 177(2) no
C(38) C(33) C(40) C(41) 1_556 . . 3(2) no
C(38) C(33) C(40) C(40) 1_556 . 2_657 -179(1) no
C(38) C(33) C(40) C(39) 1_556 . . -173(3) no
C(38) C(33) C(40) C(39) 1_556 . 2_657 18(9) no
C(38) C(33) C(40) C(41) 1_556 2_657 2_657 1.0(9) no
C(38) C(33) C(40) C(40) 1_556 2_657 . 179.3(6) no
C(38) C(33) C(40) C(39) 1_556 2_657 . 16(8) no
C(38) C(33) C(40) C(39) 1_556 2_657 2_657 -175(3) no
C(38) C(33) C(39) C(41) 1_556 . 2_657 -3(3) no
C(38) C(33) C(39) C(40) 1_556 . . 177(2) no
C(38) C(33) C(39) C(40) 1_556 . 2_657 -163(9) no
C(38) C(33) C(39) C(39) 1_556 . 2_657 -179(1) no
C(38) C(33) C(39) C(41) 1_556 2_657 . -7(5) no
C(38) C(33) C(39) C(40) 1_556 2_657 . -167(6) no
C(38) C(33) C(39) C(40) 1_556 2_657 2_657 173(4) no
C(38) C(33) C(39) C(39) 1_556 2_657 . 178(2) no
C(38) C(34) C(33) C(40) 2_656 1_556 . 1(9) no
C(38) C(34) C(33) C(40) 2_656 1_556 2_657 -178(2) no
C(38) C(34) C(33) C(39) 2_656 1_556 . -174(3) no
C(38) C(34) C(33) C(39) 2_656 1_556 2_657 13(6) no
C(38) C(34) C(35) C(43) 2_656 2_656 . -3(2) no
C(38) C(34) C(35) C(43) 2_656 2_656 2_657 -1(2) no
C(38) C(34) C(35) C(42) 2_656 2_656 2_657 168(4) no
C(38) C(34) C(35) C(41) 2_656 2_656 2_657 174(3) no
C(38) C(34) C(44) C(42) 2_656 . 2_657 -1(2) no
C(38) C(34) C(44) C(41) 2_656 . 2_657 176(2) no
C(38) C(34) C(43) C(43) 2_656 2_657 . -16(10) no
C(38) C(34) C(43) C(42) 2_656 2_657 . -10(10) no
C(38) C(34) C(43) C(42) 2_656 2_657 2_657 170.5(1) no
C(38) C(34) C(42) C(43) 2_656 2_657 . -2(2) no
C(38) C(34) C(42) C(43) 2_656 2_657 2_657 -1(2) no
C(38) C(34) C(42) C(41) 2_656 2_657 2_657 176(2) no
C(38) C(34) C(41) C(42) 2_656 2_657 2_657 -7(4) no
C(38) C(34) C(41) C(40) 2_656 2_657 2_657 170(5) no
C(38) C(34) C(41) C(39) 2_656 2_657 . 167(5) no
C(38) C(34) C(40) C(41) 2_656 2_657 2_657 -175(3) no
C(38) C(34) C(40) C(40) 2_656 2_657 . 2(2) no
C(38) C(34) C(40) C(39) 2_656 2_657 . -1(3) no
C(38) C(34) C(40) C(39) 2_656 2_657 2_657 3(2) no
C(38) C(34) C(39) C(41) 2_656 . 2_657 -175(2) no
C(38) C(34) C(39) C(40) 2_656 . . 6(3) no
C(38) C(34) C(39) C(40) 2_656 . 2_657 179(2) no
C(38) C(34) C(39) C(39) 2_656 . 2_657 8(4) no
C(38) C(35) C(34) C(43) 2_656 2_656 2_657 1(2) no
C(38) C(35) C(34) C(42) 2_656 2_656 2_657 -168(4) no
C(38) C(35) C(34) C(41) 2_656 2_656 2_657 -174(3) no
C(38) C(35) C(34) C(40) 2_656 2_656 2_657 5(4) no
C(38) C(35) C(34) C(39) 2_656 2_656 . 2(2) no
C(38) C(35) C(36) C(43) 2_656 1_556 . -4(2) no
C(38) C(35) C(36) C(43) 2_656 1_556 2_657 2(2) no
C(38) C(35) C(36) C(42) 2_656 1_556 . -4(1) no
C(38) C(35) C(36) C(42) 2_656 1_556 2_657 58.7(1) no
C(38) C(35) C(44) C(42) 2_656 . 2_657 -24(10) no
C(38) C(35) C(44) C(41) 2_656 . 2_657 3(1) no
C(38) C(35) C(43) C(43) 2_656 . 2_657 122.2(2) no
C(38) C(35) C(43) C(42) 2_656 . . -4(4) no
C(38) C(35) C(43) C(42) 2_656 . 2_657 12(5) no
C(38) C(35) C(43) C(43) 2_656 2_657 . -57.1(2) no
C(38) C(35) C(43) C(42) 2_656 2_657 . -15(5) no
C(38) C(35) C(43) C(42) 2_656 2_657 2_657 17(5) no
C(38) C(35) C(42) C(43) 2_656 2_657 . -12(4) no
C(38) C(35) C(42) C(43) 2_656 2_657 2_657 -17(5) no
C(38) C(35) C(42) C(41) 2_656 2_657 2_657 9(3) no
C(38) C(35) C(41) C(42) 2_656 2_657 2_657 -167(4) no
C(38) C(35) C(41) C(40) 2_656 2_657 2_657 3(1) no
C(38) C(35) C(41) C(39) 2_656 2_657 . 1(1) no
C(38) C(36) C(38) C(43) 1_556 2_657 . -11(8) no
C(38) C(36) C(38) C(43) 1_556 2_657 2_657 2(2) no
C(38) C(36) C(38) C(42) 1_556 2_657 . -179(2) no
C(38) C(36) C(38) C(41) 1_556 2_657 . 180(3) no
C(38) C(36) C(38) C(40) 1_556 2_657 . 2(2) no
C(38) C(36) C(38) C(39) 1_556 2_657 . 0.6(5) no
C(38) C(36) C(38) C(39) 1_556 2_657 2_657 -1.2(9) no
C(38) C(36) C(43) C(43) 1_556 . 2_657 4(3) no
C(38) C(36) C(43) C(42) 1_556 . . 177(3) no
C(38) C(36) C(43) C(42) 1_556 . 2_657 -1(1) no
C(38) C(36) C(43) C(43) 1_556 2_657 . -164.3(1) no
C(38) C(36) C(43) C(42) 1_556 2_657 . -169(8) no
C(38) C(36) C(43) C(42) 1_556 2_657 2_657 9(7) no
C(38) C(36) C(42) C(43) 1_556 . . -2(2) no
C(38) C(36) C(42) C(43) 1_556 . 2_657 2(1) no
C(38) C(36) C(42) C(41) 1_556 . . 2(1) no
C(38) C(36) C(42) C(43) 1_556 2_657 . 1(2) no
C(38) C(36) C(42) C(43) 1_556 2_657 2_657 -3(2) no
C(38) C(36) C(42) C(41) 1_556 2_657 2_657 1(1) no
C(38) C(44) C(34) C(43) . 2_656 2_657 1(1) no
C(38) C(44) C(34) C(42) . 2_656 2_657 1(2) no
C(38) C(44) C(34) C(41) . 2_656 2_657 -176(2) no
C(38) C(44) C(34) C(40) . 2_656 2_657 -175(3) no
C(38) C(44) C(34) C(39) . 2_656 . -160(7) no
C(38) C(44) C(35) C(43) . 2_656 . 5(3) no
C(38) C(44) C(35) C(43) . 2_656 2_657 12(4) no
C(38) C(44) C(35) C(42) . 2_656 2_657 24(10) no
C(38) C(44) C(35) C(41) . 2_656 2_657 -3(1) no
C(38) C(44) C(42) C(43) . 2_657 . -14.4(1) no
C(38) C(44) C(42) C(43) . 2_657 2_657 -10.9(2) no
C(38) C(44) C(42) C(41) . 2_657 2_657 1(2) no
C(38) C(44) C(41) C(42) . 2_657 2_657 -1(2) no
C(38) C(44) C(41) C(40) . 2_657 2_657 1(3) no
C(38) C(44) C(41) C(39) . 2_657 . -1(1) no
C(38) C(38) C(44) C(42) 2_657 2_657 . 2(6) no
C(38) C(38) C(44) C(41) 2_657 2_657 . 180(6) no
C(38) C(38) C(43) C(43) 2_657 . 2_657 -6(5) no
C(38) C(38) C(43) C(42) 2_657 . . 180(2) no
C(38) C(38) C(43) C(42) 2_657 . 2_657 -1(1) no
C(38) C(38) C(43) C(43) 2_657 2_657 . 172(6) no
C(38) C(38) C(43) C(42) 2_657 2_657 . 178(2) no
C(38) C(38) C(43) C(42) 2_657 2_657 2_657 0(1) no
C(38) C(38) C(42) C(43) 2_657 . . 0(2) no
C(38) C(38) C(42) C(43) 2_657 . 2_657 -2(2) no
C(38) C(38) C(42) C(41) 2_657 . . 179(3) no
C(38) C(38) C(41) C(42) 2_657 . . -179(3) no
C(38) C(38) C(41) C(40) 2_657 . . 1(3) no
C(38) C(38) C(41) C(39) 2_657 . 2_657 -1(2) no
C(38) C(38) C(40) C(41) 2_657 . . -180(1) no
C(38) C(38) C(40) C(40) 2_657 . 2_657 -1(1) no
C(38) C(38) C(40) C(39) 2_657 . . 0(1) no
C(38) C(38) C(40) C(39) 2_657 . 2_657 -4(2) no
C(38) C(38) C(39) C(41) 2_657 . 2_657 0(1) no
C(38) C(38) C(39) C(40) 2_657 . . -180(1) no
C(38) C(38) C(39) C(40) 2_657 . 2_657 -22.7(1) no
C(38) C(38) C(39) C(39) 2_657 . 2_657 -177(3) no
C(38) C(38) C(39) C(41) 2_657 2_657 . 179(1) no
C(38) C(38) C(39) C(40) 2_657 2_657 . 175(2) no
C(38) C(38) C(39) C(40) 2_657 2_657 2_657 0(2) no
C(38) C(38) C(39) C(39) 2_657 2_657 . 3(2) no
C(38) C(43) C(34) C(42) . 1_556 . -179(1) no
C(38) C(43) C(34) C(41) . 1_556 . -175(2) no
C(38) C(43) C(34) C(40) . 1_556 . -2(1) no
C(38) C(43) C(34) C(39) . 1_556 2_657 -3(1) no
C(38) C(43) C(35) C(43) . 1_556 2_657 52.3(1) no
C(38) C(43) C(35) C(42) . 1_556 . -22(6) no
C(38) C(43) C(35) C(41) . 1_556 . -7(2) no
C(38) C(43) C(35) C(43) . 2_656 2_657 -122.2(2) no
C(38) C(43) C(35) C(42) . 2_656 2_657 -12(5) no
C(38) C(43) C(35) C(41) . 2_656 2_657 0(1) no
C(38) C(43) C(36) C(43) . 1_556 2_657 -4(3) no
C(38) C(43) C(36) C(42) . 1_556 . -177(3) no
C(38) C(43) C(36) C(42) . 1_556 2_657 1(1) no
C(38) C(43) C(38) C(43) . 2_657 2_657 6(5) no
C(38) C(43) C(38) C(42) . 2_657 . -180(2) no
C(38) C(43) C(38) C(41) . 2_657 . -179(4) no
C(38) C(43) C(38) C(40) . 2_657 . -1(2) no
C(38) C(43) C(38) C(39) . 2_657 . -0.2(8) no
C(38) C(43) C(38) C(39) . 2_657 2_657 -2(1) no
C(38) C(43) C(43) C(38) . 2_657 2_657 -9(7) no
C(38) C(43) C(43) C(42) . 2_657 . -24.3(2) no
C(38) C(43) C(43) C(42) . 2_657 2_657 15.5(1) no
C(38) C(43) C(42) C(43) . . 2_657 19.8(2) no
C(38) C(43) C(42) C(41) . . . 0(2) no
C(38) C(43) C(42) C(43) . 2_657 2_657 -159.8(2) no
C(38) C(43) C(42) C(41) . 2_657 2_657 1(1) no
C(38) C(43) C(38) C(43) 2_657 2_657 . -172(6) no
C(38) C(43) C(38) C(42) 2_657 2_657 . -178(2) no
C(38) C(43) C(38) C(41) 2_657 2_657 . 177(6) no
C(38) C(43) C(38) C(40) 2_657 2_657 . 3(1) no
C(38) C(43) C(38) C(39) 2_657 2_657 . 1.4(8) no
C(38) C(43) C(38) C(39) 2_657 2_657 2_657 0(1) no
C(38) C(43) C(43) C(38) 2_657 . 2_657 9(7) no
C(38) C(43) C(43) C(42) 2_657 . . 24.3(2) no
C(38) C(43) C(43) C(42) 2_657 . 2_657 -15.5(1) no
C(38) C(43) C(42) C(43) 2_657 . . -158.1(2) no
C(38) C(43) C(42) C(41) 2_657 . . 3(2) no
C(38) C(43) C(42) C(43) 2_657 2_657 . 19.4(2) no
C(38) C(43) C(42) C(41) 2_657 2_657 2_657 0(1) no
C(38) C(42) C(44) C(41) 2_657 . 2_657 -1(2) no
C(38) C(42) C(43) C(43) 2_657 . 2_657 159.8(2) no
C(38) C(42) C(43) C(42) 2_657 . . 3(2) no
C(38) C(42) C(43) C(43) 2_657 2_657 . -19.4(2) no
C(38) C(42) C(43) C(42) 2_657 2_657 . -1(2) no
C(38) C(42) C(41) C(40) 2_657 2_657 2_657 0(1) no
C(38) C(42) C(41) C(39) 2_657 2_657 . -2(1) no
C(38) C(41) C(44) C(42) 2_657 . 2_657 1(2) no
C(38) C(41) C(42) C(43) 2_657 2_657 . -1(1) no
C(38) C(41) C(42) C(43) 2_657 2_657 2_657 0(1) no
C(38) C(41) C(40) C(40) 2_657 2_657 . -2(2) no
C(38) C(41) C(40) C(39) 2_657 2_657 . -4(2) no
C(38) C(41) C(40) C(39) 2_657 2_657 2_657 0(1) no
C(38) C(41) C(39) C(40) 2_657 . . 5(8) no
C(38) C(41) C(39) C(40) 2_657 . 2_657 176(2) no
C(38) C(41) C(39) C(39) 2_657 . 2_657 8(6) no
C(38) C(40) C(41) C(42) 2_657 2_657 2_657 0(1) no
C(38) C(40) C(41) C(39) 2_657 2_657 . 4(2) no
C(38) C(40) C(40) C(38) 2_657 . 2_657 1(1) no
C(38) C(40) C(40) C(41) 2_657 . . 3(2) no
C(38) C(40) C(40) C(39) 2_657 . . -4(2) no
C(38) C(40) C(40) C(39) 2_657 . 2_657 5(3) no
C(38) C(40) C(39) C(41) 2_657 . 2_657 -4(2) no
C(38) C(40) C(39) C(40) 2_657 . . 175(3) no
C(38) C(40) C(39) C(39) 2_657 . 2_657 169(6) no
C(38) C(40) C(39) C(41) 2_657 2_657 . -4(8) no
C(38) C(40) C(39) C(40) 2_657 2_657 . -175(3) no
C(38) C(40) C(39) C(39) 2_657 2_657 . -9(5) no
C(38) C(39) C(33) C(40) . 1_556 . -177(2) no
C(38) C(39) C(33) C(40) . 1_556 2_657 163(9) no
C(38) C(39) C(33) C(39) . 1_556 2_657 179(1) no
C(38) C(39) C(34) C(43) . 2_656 2_657 -1(1) no
C(38) C(39) C(34) C(42) . 2_656 2_657 7(3) no
C(38) C(39) C(34) C(41) . 2_656 2_657 175(2) no
C(38) C(39) C(34) C(40) . 2_656 2_657 -179(2) no
C(38) C(39) C(37) C(40) . 1_556 . -25.8(2) no
C(38) C(39) C(37) C(40) . 1_556 2_657 151.0(2) no
C(38) C(39) C(37) C(39) . 1_556 2_657 -22.8(2) no
C(38) C(39) C(38) C(43) . 2_657 . 0.2(9) no
C(38) C(39) C(38) C(43) . 2_657 2_657 -1.3(8) no
C(38) C(39) C(38) C(42) . 2_657 . 176.2(1) no
C(38) C(39) C(38) C(41) . 2_657 . 180(2) no
C(38) C(39) C(38) C(40) . 2_657 . 180(1) no
C(38) C(39) C(38) C(39) . 2_657 2_657 177(3) no
C(38) C(39) C(41) C(42) . 2_657 2_657 1.3(9) no
C(38) C(39) C(41) C(40) . 2_657 2_657 -176(2) no
C(38) C(39) C(40) C(41) . . . 0(2) no
C(38) C(39) C(40) C(40) . . 2_657 174(3) no
C(38) C(39) C(40) C(39) . . 2_657 9(5) no
C(38) C(39) C(40) C(41) . 2_657 2_657 4(2) no
C(38) C(39) C(40) C(40) . 2_657 . -175(3) no
C(38) C(39) C(40) C(39) . 2_657 2_657 -169(6) no
C(38) C(39) C(39) C(38) . 2_657 2_657 -3(2) no
C(38) C(39) C(39) C(41) . 2_657 . -9(7) no
C(38) C(39) C(39) C(40) . 2_657 . -172(4) no
C(38) C(39) C(39) C(40) . 2_657 2_657 169(6) no
C(38) C(39) C(38) C(43) 2_657 2_657 . 2(1) no
C(38) C(39) C(38) C(43) 2_657 2_657 2_657 -0.2(8) no
C(38) C(39) C(38) C(42) 2_657 2_657 . 177(3) no
C(38) C(39) C(38) C(41) 2_657 2_657 . -179(1) no
C(38) C(39) C(38) C(40) 2_657 2_657 . -175(2) no
C(38) C(39) C(38) C(39) 2_657 2_657 . -3(2) no
C(38) C(39) C(41) C(42) 2_657 . . 2(1) no
C(38) C(39) C(41) C(40) 2_657 . . -175(2) no
C(38) C(39) C(40) C(41) 2_657 . . 24.2(1) no
C(38) C(39) C(40) C(40) 2_657 . 2_657 -154.2(1) no
C(38) C(39) C(40) C(39) 2_657 . . -148.0(2) no
C(38) C(39) C(40) C(41) 2_657 2_657 2_657 0(1) no
C(38) C(39) C(40) C(40) 2_657 2_657 . 175(3) no
C(38) C(39) C(40) C(39) 2_657 2_657 . 9(5) no
C(38) C(39) C(39) C(38) 2_657 . 2_657 3(2) no
C(38) C(39) C(39) C(41) 2_657 . 2_657 -6(5) no
C(38) C(39) C(39) C(40) 2_657 . . 172(4) no
C(38) C(39) C(39) C(40) 2_657 . 2_657 -169(6) no
C(43) C(34) C(44) C(42) 1_556 2_657 . 1(2) no
C(43) C(34) C(44) C(41) 1_556 2_657 . 177(1) no
C(43) C(34) C(38) C(42) 1_556 2_657 . -9(9) no
C(43) C(34) C(38) C(41) 1_556 2_657 . -17.2(1) no
C(43) C(34) C(38) C(40) 1_556 2_657 . 174(9) no
C(43) C(34) C(38) C(39) 1_556 2_657 . 172.0(1) no
C(43) C(34) C(38) C(39) 1_556 2_657 2_657 175(10) no
C(43) C(34) C(42) C(41) 1_556 . . 178(1) no
C(43) C(34) C(41) C(42) 1_556 . . -3(2) no
C(43) C(34) C(41) C(40) 1_556 . . 174(2) no
C(43) C(34) C(41) C(39) 1_556 . 2_657 172(3) no
C(43) C(34) C(40) C(41) 1_556 . . -176(2) no
C(43) C(34) C(40) C(40) 1_556 . 2_657 1(2) no
C(43) C(34) C(40) C(39) 1_556 . . 2(2) no
C(43) C(34) C(40) C(39) 1_556 . 2_657 -2(2) no
C(43) C(34) C(39) C(41) 1_556 2_657 . -175(2) no
C(43) C(34) C(39) C(40) 1_556 2_657 . 178(2) no
C(43) C(34) C(39) C(40) 1_556 2_657 2_657 5(3) no
C(43) C(34) C(39) C(39) 1_556 2_657 . 7(3) no
C(43) C(35) C(44) C(42) 1_556 2_657 . -11.7(1) no
C(43) C(35) C(44) C(41) 1_556 2_657 . 15(5) no
C(43) C(35) C(38) C(42) 1_556 2_657 . -171(3) no
C(43) C(35) C(38) C(41) 1_556 2_657 . -178(1) no
C(43) C(35) C(38) C(40) 1_556 2_657 . 177(3) no
C(43) C(35) C(38) C(39) 1_556 2_657 . 10(4) no
C(43) C(35) C(38) C(39) 1_556 2_657 2_657 171.3(1) no
C(43) C(35) C(43) C(42) 1_556 2_657 . -110.3(2) no
C(43) C(35) C(43) C(42) 1_556 2_657 2_657 -126.2(2) no
C(43) C(35) C(42) C(41) 1_556 . . 26(8) no
C(43) C(35) C(41) C(42) 1_556 . . -165(5) no
C(43) C(35) C(41) C(40) 1_556 . . 5(2) no
C(43) C(35) C(41) C(39) 1_556 . 2_657 3(2) no
C(43) C(35) C(34) C(42) 2_656 2_656 2_657 -171(3) no
C(43) C(35) C(34) C(41) 2_656 2_656 2_657 -177(1) no
C(43) C(35) C(34) C(40) 2_656 2_656 2_657 1(4) no
C(43) C(35) C(34) C(39) 2_656 2_656 . -2(2) no
C(43) C(35) C(36) C(42) 2_656 1_556 . 0(1) no
C(43) C(35) C(36) C(42) 2_656 1_556 2_657 62.5(1) no
C(43) C(35) C(44) C(42) 2_656 . 2_657 -19.3(1) no
C(43) C(35) C(44) C(41) 2_656 . 2_657 7(4) no
C(43) C(35) C(38) C(42) 2_656 . 2_657 -174(2) no
C(43) C(35) C(38) C(41) 2_656 . 2_657 180(1) no
C(43) C(35) C(38) C(40) 2_656 . 2_657 174(3) no
C(43) C(35) C(38) C(39) 2_656 . . 168.7(1) no
C(43) C(35) C(38) C(39) 2_656 . 2_657 7(4) no
C(43) C(35) C(43) C(42) 2_656 2_657 . 42.5(1) no
C(43) C(35) C(43) C(42) 2_656 2_657 2_657 74.3(2) no
C(43) C(35) C(42) C(41) 2_656 2_657 2_657 21(7) no
C(43) C(35) C(41) C(42) 2_656 2_657 2_657 -168(4) no
C(43) C(35) C(41) C(40) 2_656 2_657 2_657 3(1) no
C(43) C(35) C(41) C(39) 2_656 2_657 . 1(1) no
C(43) C(36) C(38) C(42) 1_556 . 2_657 179(2) no
C(43) C(36) C(38) C(41) 1_556 . 2_657 177(3) no
C(43) C(36) C(38) C(40) 1_556 . 2_657 -1(3) no
C(43) C(36) C(38) C(39) 1_556 . . -4(2) no
C(43) C(36) C(38) C(39) 1_556 . 2_657 -2(2) no
C(43) C(36) C(38) C(42) 1_556 2_657 . -168(8) no
C(43) C(36) C(38) C(41) 1_556 2_657 . -170(9) no
C(43) C(36) C(38) C(40) 1_556 2_657 . 12(8) no
C(43) C(36) C(38) C(39) 1_556 2_657 . 11(8) no
C(43) C(36) C(38) C(39) 1_556 2_657 2_657 9(8) no
C(43) C(36) C(43) C(42) 1_556 2_657 . -4(4) no
C(43) C(36) C(43) C(42) 1_556 2_657 2_657 174(6) no
C(43) C(36) C(42) C(41) 1_556 . . 4(2) no
C(43) C(36) C(42) C(41) 1_556 2_657 2_657 0(2) no
C(43) C(38) C(33) C(40) . 1_556 . -3(2) no
C(43) C(38) C(33) C(40) . 1_556 2_657 178(1) no
C(43) C(38) C(33) C(39) . 1_556 . -178(2) no
C(43) C(38) C(33) C(39) . 1_556 2_657 3(3) no
C(43) C(38) C(34) C(42) . 2_656 2_657 117.1(3) no
C(43) C(38) C(34) C(41) . 2_656 2_657 125.7(2) no
C(43) C(38) C(34) C(40) . 2_656 2_657 -65.8(3) no
C(43) C(38) C(34) C(39) . 2_656 . -66.4(3) no
C(43) C(38) C(35) C(42) . 2_656 2_657 174(2) no
C(43) C(38) C(35) C(41) . 2_656 2_657 -180(1) no
C(43) C(38) C(36) C(42) . 1_556 . 2(2) no
C(43) C(38) C(36) C(42) . 1_556 2_657 -179(2) no
C(43) C(38) C(44) C(42) . . 2_657 3(2) no
C(43) C(38) C(44) C(41) . . 2_657 -179(1) no
C(43) C(38) C(38) C(43) . 2_657 2_657 -2(2) no
C(43) C(38) C(38) C(42) . 2_657 . 0(2) no
C(43) C(38) C(38) C(41) . 2_657 . 179(3) no
C(43) C(38) C(38) C(40) . 2_657 . 180(1) no
C(43) C(38) C(38) C(39) . 2_657 . 180(1) no
C(43) C(38) C(38) C(39) . 2_657 2_657 178(1) no
C(43) C(38) C(43) C(38) . 2_657 2_657 6(5) no
C(43) C(38) C(43) C(42) . 2_657 . 5(5) no
C(43) C(38) C(43) C(42) . 2_657 2_657 -174(5) no
C(43) C(38) C(42) C(41) . 2_657 2_657 -179(1) no
C(43) C(38) C(41) C(42) . 2_657 2_657 5(6) no
C(43) C(38) C(41) C(40) . 2_657 2_657 -175(6) no
C(43) C(38) C(41) C(39) . 2_657 . -177(6) no
C(43) C(38) C(40) C(41) . 2_657 2_657 178(2) no
C(43) C(38) C(40) C(40) . 2_657 . -3(2) no
C(43) C(38) C(40) C(39) . 2_657 . -6(3) no
C(43) C(38) C(40) C(39) . 2_657 2_657 -2(2) no
C(43) C(38) C(39) C(41) . . 2_657 179(2) no
C(43) C(38) C(39) C(40) . . . 0(2) no
C(43) C(38) C(39) C(40) . . 2_657 175(2) no
C(43) C(38) C(39) C(39) . . 2_657 2(3) no
C(43) C(38) C(39) C(41) . 2_657 . -2(1) no
C(43) C(38) C(39) C(40) . 2_657 . -24.0(1) no
C(43) C(38) C(39) C(40) . 2_657 2_657 179(1) no
C(43) C(38) C(39) C(39) . 2_657 . -178(2) no
C(43) C(38) C(44) C(42) 2_657 2_657 . 1(2) no
C(43) C(38) C(44) C(41) 2_657 2_657 . 179(1) no
C(43) C(38) C(38) C(43) 2_657 . 2_657 2(2) no
C(43) C(38) C(38) C(42) 2_657 . 2_657 3(3) no
C(43) C(38) C(38) C(41) 2_657 . 2_657 -179(2) no
C(43) C(38) C(38) C(40) 2_657 . 2_657 -178.3(9) no
C(43) C(38) C(38) C(39) 2_657 . . -180(1) no
C(43) C(38) C(38) C(39) 2_657 . 2_657 -178(1) no
C(43) C(38) C(43) C(38) 2_657 2_657 . -172(6) no
C(43) C(38) C(43) C(42) 2_657 2_657 . 6(5) no
C(43) C(38) C(43) C(42) 2_657 2_657 2_657 -173(6) no
C(43) C(38) C(42) C(41) 2_657 . . 180(1) no
C(43) C(38) C(41) C(42) 2_657 . . -1(3) no
C(43) C(38) C(41) C(40) 2_657 . . 179(3) no
C(43) C(38) C(41) C(39) 2_657 . 2_657 177(3) no
C(43) C(38) C(40) C(41) 2_657 . . -179(3) no
C(43) C(38) C(40) C(40) 2_657 . 2_657 -1(3) no
C(43) C(38) C(40) C(39) 2_657 . . 1(3) no
C(43) C(38) C(40) C(39) 2_657 . 2_657 -4(3) no
C(43) C(38) C(39) C(41) 2_657 . 2_657 0(1) no
C(43) C(38) C(39) C(40) 2_657 . . -180(1) no
C(43) C(38) C(39) C(40) 2_657 . 2_657 -22.5(1) no
C(43) C(38) C(39) C(39) 2_657 . 2_657 -176(2) no
C(43) C(38) C(39) C(41) 2_657 2_657 . -178(2) no
C(43) C(38) C(39) C(40) 2_657 2_657 . 178(2) no
C(43) C(38) C(39) C(40) 2_657 2_657 2_657 2(2) no
C(43) C(38) C(39) C(39) 2_657 2_657 . 5(3) no
C(43) C(43) C(38) C(42) 2_657 . 2_657 174(5) no
C(43) C(43) C(38) C(41) 2_657 . 2_657 175(5) no
C(43) C(43) C(38) C(40) 2_657 . 2_657 -7(7) no
C(43) C(43) C(38) C(39) 2_657 . . -9(6) no
C(43) C(43) C(38) C(39) 2_657 . 2_657 -7(6) no
C(43) C(43) C(38) C(42) 2_657 2_657 . -6(5) no
C(43) C(43) C(38) C(41) 2_657 2_657 . -11(9) no
C(43) C(43) C(38) C(40) 2_657 2_657 . 175(5) no
C(43) C(43) C(38) C(39) 2_657 2_657 . 174(5) no
C(43) C(43) C(38) C(39) 2_657 2_657 2_657 173(5) no
C(43) C(43) C(42) C(41) 2_657 . . 160.8(2) no
C(43) C(43) C(42) C(41) 2_657 2_657 2_657 -19.7(2) no
C(43) C(42) C(34) C(41) . 1_556 . -178(1) no
C(43) C(42) C(34) C(40) . 1_556 . -136.9(2) no
C(43) C(42) C(34) C(39) . 1_556 2_657 -10(3) no
C(43) C(42) C(35) C(41) . 1_556 . -26(8) no
C(43) C(42) C(36) C(42) . 1_556 2_657 -2(2) no
C(43) C(42) C(44) C(41) . 2_657 . -12.4(3) no
C(43) C(42) C(38) C(41) . 2_657 . -180(1) no
C(43) C(42) C(38) C(40) . 2_657 . -179(2) no
C(43) C(42) C(38) C(39) . 2_657 . -176.1(1) no
C(43) C(42) C(38) C(39) . 2_657 2_657 -176(3) no
C(43) C(42) C(43) C(42) . 2_657 2_657 -157.1(2) no
C(43) C(42) C(41) C(40) . . . 0(2) no
C(43) C(42) C(41) C(39) . . 2_657 -1(1) no
C(43) C(42) C(44) C(41) 2_657 . 2_657 -15.8(1) no
C(43) C(42) C(38) C(41) 2_657 . 2_657 179(1) no
C(43) C(42) C(38) C(40) 2_657 . 2_657 179(2) no
C(43) C(42) C(38) C(39) 2_657 . . -178(3) no
C(43) C(42) C(38) C(39) 2_657 . 2_657 -177.5(1) no
C(43) C(42) C(43) C(42) 2_657 2_657 . 18.0(1) no
C(43) C(42) C(41) C(40) 2_657 2_657 2_657 -1(2) no
C(43) C(42) C(41) C(39) 2_657 2_657 . -3(1) no
C(42) C(34) C(44) C(41) 1_556 2_657 . 177(2) no
C(42) C(34) C(38) C(41) 1_556 2_657 . -9(5) no
C(42) C(34) C(38) C(40) 1_556 2_657 . -177(2) no
C(42) C(34) C(38) C(39) 1_556 2_657 . -179(1) no
C(42) C(34) C(38) C(39) 1_556 2_657 2_657 -177(1) no
C(42) C(34) C(41) C(40) 1_556 . . 178(1) no
C(42) C(34) C(41) C(39) 1_556 . 2_657 175(2) no
C(42) C(34) C(40) C(41) 1_556 . . -41.2(2) no
C(42) C(34) C(40) C(40) 1_556 . 2_657 135.7(2) no
C(42) C(34) C(40) C(39) 1_556 . . 136.9(2) no
C(42) C(34) C(40) C(39) 1_556 . 2_657 132.8(2) no
C(42) C(34) C(39) C(41) 1_556 2_657 . -168(4) no
C(42) C(34) C(39) C(40) 1_556 2_657 . -174(3) no
C(42) C(34) C(39) C(40) 1_556 2_657 2_657 13(5) no
C(42) C(34) C(39) C(39) 1_556 2_657 . 15(5) no
C(42) C(35) C(44) C(41) 1_556 2_657 . 27(10) no
C(42) C(35) C(38) C(41) 1_556 2_657 . -7(2) no
C(42) C(35) C(38) C(40) 1_556 2_657 . -12(4) no
C(42) C(35) C(38) C(39) 1_556 2_657 . -179(4) no
C(42) C(35) C(38) C(39) 1_556 2_657 2_657 -17.5(1) no
C(42) C(35) C(41) C(40) 1_556 . . 170(4) no
C(42) C(35) C(41) C(39) 1_556 . 2_657 169(4) no
C(42) C(36) C(38) C(41) 1_556 . 2_657 179(2) no
C(42) C(36) C(38) C(40) 1_556 . 2_657 1(2) no
C(42) C(36) C(38) C(39) 1_556 . . -2(2) no
C(42) C(36) C(38) C(39) 1_556 . 2_657 0.1(8) no
C(42) C(36) C(38) C(41) 1_556 2_657 . -1(2) no
C(42) C(36) C(38) C(40) 1_556 2_657 . -179(3) no
C(42) C(36) C(38) C(39) 1_556 2_657 . 180(2) no
C(42) C(36) C(38) C(39) 1_556 2_657 2_657 178(2) no
C(42) C(36) C(42) C(41) 1_556 2_657 2_657 1(1) no
C(42) C(44) C(38) C(41) 2_657 2_657 . -178(3) no
C(42) C(44) C(38) C(40) 2_657 2_657 . -179(2) no
C(42) C(44) C(38) C(39) 2_657 2_657 . -179(3) no
C(42) C(44) C(38) C(39) 2_657 2_657 2_657 -177(3) no
C(42) C(44) C(41) C(40) 2_657 . . 2(4) no
C(42) C(44) C(41) C(39) 2_657 . 2_657 0(2) no
C(42) C(38) C(44) C(41) 2_657 2_657 . 178(3) no
C(42) C(38) C(38) C(42) 2_657 . 2_657 3(5) no
C(42) C(38) C(38) C(41) 2_657 . 2_657 -178(1) no
C(42) C(38) C(38) C(40) 2_657 . 2_657 -178(2) no
C(42) C(38) C(38) C(39) 2_657 . . -179(2) no
C(42) C(38) C(38) C(39) 2_657 . 2_657 -178(3) no
C(42) C(38) C(41) C(40) 2_657 . . 180(1) no
C(42) C(38) C(41) C(39) 2_657 . 2_657 178(1) no
C(42) C(38) C(40) C(41) 2_657 . . 0(2) no
C(42) C(38) C(40) C(40) 2_657 . 2_657 178(2) no
C(42) C(38) C(40) C(39) 2_657 . . 179(2) no
C(42) C(38) C(40) C(39) 2_657 . 2_657 175(3) no
C(42) C(38) C(39) C(41) 2_657 . 2_657 175.7(1) no
C(42) C(38) C(39) C(40) 2_657 . . -3.6(1) no
C(42) C(38) C(39) C(40) 2_657 . 2_657 153.5(1) no
C(42) C(38) C(39) C(39) 2_657 . 2_657 -0.4(1) no
C(42) C(38) C(39) C(41) 2_657 2_657 . -3(2) no
C(42) C(38) C(39) C(40) 2_657 2_657 . -7(4) no
C(42) C(38) C(39) C(40) 2_657 2_657 2_657 178(2) no
C(42) C(38) C(39) C(39) 2_657 2_657 . 180(3) no
C(42) C(43) C(34) C(41) . 1_556 . 4(2) no
C(42) C(43) C(34) C(40) . 1_556 . 177(2) no
C(42) C(43) C(34) C(39) . 1_556 2_657 176(1) no
C(42) C(43) C(35) C(41) . 1_556 . 15(5) no
C(42) C(43) C(35) C(41) . 2_656 2_657 -4(5) no
C(42) C(43) C(38) C(41) . . 2_657 176(5) no
C(42) C(43) C(38) C(40) . . 2_657 2(2) no
C(42) C(43) C(38) C(39) . . . 0(2) no
C(42) C(43) C(38) C(39) . . 2_657 1(1) no
C(42) C(43) C(38) C(41) . 2_657 . 1(3) no
C(42) C(43) C(38) C(40) . 2_657 . 179(3) no
C(42) C(43) C(38) C(39) . 2_657 . 180(2) no
C(42) C(43) C(38) C(39) . 2_657 2_657 177(2) no
C(42) C(43) C(43) C(42) . 2_657 2_657 39.8(3) no
C(42) C(43) C(42) C(43) . 2_657 2_657 -157.1(2) no
C(42) C(43) C(42) C(41) . 2_657 2_657 4(2) no
C(42) C(43) C(38) C(41) 2_657 . 2_657 -180(3) no
C(42) C(43) C(38) C(40) 2_657 . 2_657 -2(3) no
C(42) C(43) C(38) C(39) 2_657 . . -3(2) no
C(42) C(43) C(38) C(39) 2_657 . 2_657 -1(1) no
C(42) C(43) C(38) C(41) 2_657 2_657 . -5(5) no
C(42) C(43) C(38) C(40) 2_657 2_657 . -179(2) no
C(42) C(43) C(38) C(39) 2_657 2_657 . 180(1) no
C(42) C(43) C(38) C(39) 2_657 2_657 2_657 179(2) no
C(42) C(43) C(43) C(42) 2_657 . 2_657 -39.8(3) no
C(42) C(43) C(42) C(43) 2_657 2_657 . 18.0(1) no
C(42) C(43) C(42) C(41) 2_657 2_657 2_657 -2(3) no
C(42) C(41) C(34) C(40) . 1_556 . -178(1) no
C(42) C(41) C(34) C(39) . 1_556 2_657 -175(2) no
C(42) C(41) C(38) C(40) . 2_657 . -180(1) no
C(42) C(41) C(38) C(39) . 2_657 . -180(1) no
C(42) C(41) C(38) C(39) . 2_657 2_657 -178(1) no
C(42) C(41) C(40) C(40) . . 2_657 -2(2) no
C(42) C(41) C(40) C(39) . . . 0(2) no
C(42) C(41) C(40) C(39) . . 2_657 -3(2) no
C(42) C(41) C(39) C(40) . 2_657 . 177(2) no
C(42) C(41) C(39) C(40) . 2_657 2_657 6(9) no
C(42) C(41) C(39) C(39) . 2_657 . 9(6) no
C(41) C(34) C(38) C(40) 1_556 2_657 . -169(6) no
C(41) C(34) C(38) C(39) 1_556 2_657 . -171(5) no
C(41) C(34) C(38) C(39) 1_556 2_657 2_657 -168(5) no
C(41) C(34) C(40) C(40) 1_556 . 2_657 177(1) no
C(41) C(34) C(40) C(39) 1_556 . . 178(1) no
C(41) C(34) C(40) C(39) 1_556 . 2_657 174(2) no
C(41) C(34) C(39) C(40) 1_556 2_657 . -6(2) no
C(41) C(34) C(39) C(40) 1_556 2_657 2_657 -180(2) no
C(41) C(34) C(39) C(39) 1_556 2_657 . -178(3) no
C(41) C(35) C(38) C(40) 1_556 2_657 . -5(2) no
C(41) C(35) C(38) C(39) 1_556 2_657 . -172(4) no
C(41) C(35) C(38) C(39) 1_556 2_657 2_657 -10.8(1) no
C(41) C(44) C(38) C(40) 2_657 2_657 . 0(1) no
C(41) C(44) C(38) C(39) 2_657 2_657 . -1(2) no
C(41) C(44) C(38) C(39) 2_657 2_657 2_657 1(1) no
C(41) C(38) C(38) C(41) 2_657 . 2_657 0(5) no
C(41) C(38) C(38) C(40) 2_657 . 2_657 1(3) no
C(41) C(38) C(38) C(39) 2_657 . . -1(3) no
C(41) C(38) C(38) C(39) 2_657 . 2_657 1(2) no
C(41) C(38) C(40) C(40) 2_657 . 2_657 178(1) no
C(41) C(38) C(40) C(39) 2_657 . . 180(1) no
C(41) C(38) C(40) C(39) 2_657 . 2_657 175(3) no
C(41) C(38) C(39) C(40) 2_657 . . 0(1) no
C(41) C(38) C(39) C(40) 2_657 . 2_657 157.0(1) no
C(41) C(38) C(39) C(39) 2_657 . 2_657 3(2) no
C(41) C(38) C(39) C(40) 2_657 2_657 . -4(2) no
C(41) C(38) C(39) C(40) 2_657 2_657 2_657 -179(1) no
C(41) C(38) C(39) C(39) 2_657 2_657 . -177(2) no
C(41) C(42) C(34) C(40) . 1_556 . 40.9(2) no
C(41) C(42) C(34) C(39) . 1_556 2_657 168(4) no
C(41) C(42) C(38) C(40) . 2_657 . 0(1) no
C(41) C(42) C(38) C(39) . 2_657 . 3.5(1) no
C(41) C(42) C(38) C(39) . 2_657 2_657 3(2) no
C(41) C(40) C(33) C(40) . 1_556 2_657 -178(1) no
C(41) C(40) C(33) C(39) . 1_556 . 176(3) no
C(41) C(40) C(33) C(39) . 1_556 2_657 -15(8) no
C(41) C(40) C(34) C(39) . 1_556 2_657 -174(2) no
C(41) C(40) C(37) C(40) . 1_556 2_657 126.4(3) no
C(41) C(40) C(37) C(39) . 1_556 . 127.8(3) no
C(41) C(40) C(37) C(39) . 1_556 2_657 123.6(3) no
C(41) C(40) C(38) C(39) . 2_657 . -180(1) no
C(41) C(40) C(38) C(39) . 2_657 2_657 -175(3) no
C(41) C(40) C(40) C(41) . 2_657 2_657 5(3) no
C(41) C(40) C(40) C(39) . 2_657 . 7(3) no
C(41) C(40) C(40) C(39) . 2_657 2_657 -2(2) no
C(41) C(40) C(39) C(40) . . 2_657 -174(3) no
C(41) C(40) C(39) C(39) . . 2_657 -9(5) no
C(41) C(40) C(39) C(40) . 2_657 2_657 178(2) no
C(41) C(40) C(39) C(39) . 2_657 . 172(5) no
C(41) C(39) C(38) C(40) 2_657 . 2_657 179(1) no
C(41) C(39) C(38) C(39) 2_657 . . 176(3) no
C(41) C(39) C(38) C(40) 2_657 2_657 . 4(2) no
C(41) C(39) C(38) C(39) 2_657 2_657 . 177(2) no
C(41) C(39) C(40) C(40) 2_657 . 2_657 -178(2) no
C(41) C(39) C(40) C(39) 2_657 . . -172(5) no
C(41) C(39) C(40) C(40) 2_657 2_657 . 170.3(1) no
C(41) C(39) C(40) C(39) 2_657 2_657 . 5(6) no
C(41) C(39) C(39) C(41) 2_657 . 2_657 -15.4(1) no
C(41) C(39) C(39) C(40) 2_657 . . 162.8(1) no
C(41) C(39) C(39) C(40) 2_657 . 2_657 -178(2) no
C(40) C(33) C(38) C(39) 1_556 . . 175(2) no
C(40) C(33) C(38) C(39) 1_556 . 2_657 -6(3) no
C(40) C(33) C(38) C(39) 1_556 2_657 . 175(3) no
C(40) C(33) C(38) C(39) 1_556 2_657 2_657 -4(2) no
C(40) C(33) C(40) C(39) 1_556 2_657 . -163(9) no
C(40) C(33) C(40) C(39) 1_556 2_657 2_657 5(3) no
C(40) C(33) C(39) C(39) 1_556 . 2_657 5(3) no
C(40) C(33) C(39) C(39) 1_556 2_657 . -15(8) no
C(40) C(34) C(38) C(39) 1_556 2_657 . -2(2) no
C(40) C(34) C(38) C(39) 1_556 2_657 2_657 1(1) no
C(40) C(34) C(41) C(39) 1_556 . 2_657 -3(1) no
C(40) C(34) C(39) C(39) 1_556 2_657 . -171(5) no
C(40) C(37) C(40) C(39) 1_556 2_657 . 3(2) no
C(40) C(37) C(40) C(39) 1_556 2_657 2_657 -1.3(7) no
C(40) C(37) C(39) C(39) 1_556 . 2_657 -3(2) no
C(40) C(37) C(39) C(39) 1_556 2_657 . 174(3) no
C(40) C(38) C(38) C(40) 2_657 . 2_657 1(1) no
C(40) C(38) C(38) C(39) 2_657 . . 0(1) no
C(40) C(38) C(38) C(39) 2_657 . 2_657 1.5(8) no
C(40) C(38) C(41) C(39) 2_657 . 2_657 -1.6(9) no
C(40) C(38) C(39) C(39) 2_657 . 2_657 3(2) no
C(40) C(38) C(39) C(39) 2_657 2_657 . -173(4) no
C(40) C(41) C(34) C(39) . 1_556 2_657 3(1) no
C(40) C(41) C(38) C(39) . 2_657 . 0.1(9) no
C(40) C(41) C(38) C(39) . 2_657 2_657 1.6(9) no
C(40) C(41) C(39) C(39) . 2_657 . -168(7) no
C(40) C(40) C(38) C(39) 2_657 . . 3(2) no
C(40) C(40) C(38) C(39) 2_657 . 2_657 -1.4(7) no
C(40) C(40) C(41) C(39) 2_657 2_657 . 1(1) no
C(40) C(40) C(39) C(39) 2_657 . 2_657 -6(3) no
C(40) C(40) C(39) C(39) 2_657 2_657 . 165(8) no
C(40) C(39) C(33) C(39) . 1_556 2_657 -5(3) no
C(40) C(39) C(37) C(39) . 1_556 2_657 3(2) no
C(40) C(39) C(38) C(39) . . 2_657 -2(1) no
C(40) C(39) C(38) C(39) . 2_657 2_657 -3(2) no
C(40) C(39) C(40) C(39) . 2_657 2_657 6(3) no
C(40) C(39) C(39) C(40) . 2_657 2_657 -19(10) no
C(40) C(39) C(38) C(39) 2_657 . . 153.9(1) no
C(40) C(39) C(38) C(39) 2_657 2_657 . 173(4) no
C(40) C(39) C(40) C(39) 2_657 2_657 . -165(8) no
C(40) C(39) C(39) C(40) 2_657 . 2_657 19(10) no
C(39) C(38) C(38) C(39) . 2_657 2_657 -2(1) no
C(39) C(38) C(39) C(38) . 2_657 2_657 177(3) no
C(39) C(38) C(38) C(39) 2_657 . 2_657 2(1) no
C(39) C(38) C(39) C(38) 2_657 2_657 . -3(2) no
C(39) C(40) C(40) C(39) . 2_657 2_657 -9(5) no
C(39) C(40) C(39) C(40) . 2_657 2_657 6(3) no
C(39) C(40) C(40) C(39) 2_657 . 2_657 9(5) no
C(39) C(40) C(39) C(40) 2_657 2_657 . -165(8) no
